data_1567212
loop_
_publ_author_name
'Keener, Megan'
'Fadaei-Tirani, Farzaneh'
'Scopelliti, Rosario'
'Zivkovic, Ivica'
'Mazzanti, Marinella'

_publ_section_title
;
 Nitrogen activation and cleavage by a multimetallic uranium complex.
;
_journal_issue 27
_journal_name_full 'Chemical science'
_journal_page_first 8025
_journal_page_last 8035
_journal_paper_doi 10.1039/d2sc02997a
_journal_volume 13
_journal_year 2022
_chemical_formula_moiety 'C60 H144 K2 N3 O16 Si8 U2, C6 H14'
_chemical_formula_sum 'C66 H158 K2 N3 O16 Si8 U2'
_chemical_formula_weight 2028.92
_space_group_crystal_system monoclinic
_space_group_IT_number 14
_space_group_name_Hall '-P 2ybc'
_space_group_name_H-M_alt 'P 1 21/c 1'
_atom_sites_solution_hydrogens geom
_atom_sites_solution_primary dual
_atom_sites_solution_secondary difmap
_audit_creation_date 2022-01-12
_audit_creation_method
;
Olex2 1.5
(compiled 2021.12.09 svn.r5202d8cf for OlexSys, GUI svn.r6439)
;
_audit_update_record
;
2022-01-12 deposited with the CCDC.	2022-06-22 downloaded from the CCDC.
;
_cell_angle_alpha 90
_cell_angle_beta 92.8994(7)
_cell_angle_gamma 90
_cell_formula_units_Z 8
_cell_length_a 14.10134(10)
_cell_length_b 30.68723(18)
_cell_length_c 46.2387(3)
_cell_measurement_reflns_used 110276
_cell_measurement_temperature 140.00(10)
_cell_measurement_theta_max 74.7490
_cell_measurement_theta_min 2.4850
_cell_volume 19983.3(2)
_computing_cell_refinement 'CrysAlisPro 1.171.41.118a (Rigaku OD, 2021)'
_computing_data_collection 'CrysAlisPro 1.171.41.118a (Rigaku OD, 2021)'
_computing_data_reduction 'CrysAlisPro 1.171.41.118a (Rigaku OD, 2021)'
_computing_molecular_graphics 'Olex2 1.5 (Dolomanov et al., 2009)'
_computing_publication_material 'Olex2 1.5 (Dolomanov et al., 2009)'
_computing_structure_refinement 'ShelXL 2018/3 (Sheldrick, 2015)'
_computing_structure_solution 'ShelXT 2018/2 (Sheldrick, 2015)'
_diffrn_ambient_environment N~2~
_diffrn_ambient_temperature 140.00(10)
_diffrn_detector 'Hybrid Pixel Array Detector'
_diffrn_detector_area_resol_mean 10.0000
_diffrn_detector_type 'HyPix-Arc 150'
_diffrn_measured_fraction_theta_full 1.000
_diffrn_measured_fraction_theta_max 1.000
_diffrn_measurement_details
;
List of Runs (angles in degrees, time in seconds):

  # Type    Start    End  Width  t~exp~   \w     \q     \k     \f   Frames
#--------------------------------------------------------------------------
  1  \w     52.00  87.00   0.50    1.00    --   48.00  72.00 -88.86   70
  2  \w     50.00  86.00   0.50    1.00    --   48.00  76.00  64.00   72
  3  \w     56.00  91.00   0.50    1.00    --   52.00  72.00 -44.90   70
  4  \w     61.00  96.00   0.50    1.00    --   56.00  70.00 -37.82   70
  5  \w     11.00  37.00   0.50    1.00    --   59.87 -30.00-180.00   52
  6  \w     11.00  37.00   0.50    1.00    --   59.87 -30.00 120.00   52
  7  \w     11.00  37.00   0.50    1.00    --   59.87 -30.00-150.00   52
  8  \w   -100.00 -65.00   0.50    1.00    --  -60.00 -69.00  95.67   70
  9  \w   -110.00 -73.00   0.50    1.00    --  -64.00 -51.00 127.90   74
 10  \w   -114.00 -77.00   0.50    1.00    --  -68.00 -52.00 171.13   74
 11  \w   -115.00 -77.00   0.50    1.00    --  -68.00 -48.00-139.60   76
 12  \w     32.00  83.00   0.50    2.00    --   71.88 -95.00   0.00  102
 13  \w   -112.00 -76.00   0.50    1.00    --  -72.00 -71.00  69.71   72
 14  \w     34.00  84.00   0.50    2.00    --   73.64 -95.00 -60.00  100
 15  \w     75.00 123.00   0.50    2.00    --   73.64  30.00   0.00   96
 16  \w     34.00  84.00   0.50    2.00    --   73.64 -95.00  30.00  100
 17  \w     34.00  84.00   0.50    2.00    --   73.64 -95.00-150.00  100
 18  \w   -107.00 -30.00   0.50    2.00    --  -76.11 125.00-120.00  154
 19  \w   -122.00 -74.00   0.50    2.00    --  -76.11-125.00   0.00   96
 20  \w   -107.00 -30.00   0.50    2.00    --  -76.11 125.00  90.00  154
 21  \w   -115.00 -79.00   0.50    2.00    --  -76.55 -74.00  50.87   72
 22  \w   -120.00 -84.00   0.50    2.00    --  -76.55 -61.00  20.29   72
 23  \w   -121.00 -84.00   0.50    2.00    --  -76.55 -58.00-168.14   74
 24  \w   -124.00 -86.00   0.50    2.00    --  -76.55 -44.00 -95.30   76
 25  \w     35.00 112.00   0.50    2.00    --   81.22-125.00 150.00  154
 26  \w     79.00 127.00   0.50    2.00    --   81.22 125.00-180.00   96
 27  \w     35.00 112.00   0.50    2.00    --   81.22-125.00-150.00  154
 28  \w     79.00 127.00   0.50    2.00    --   81.22 125.00  60.00   96
 29  \w     41.00  92.00   0.50    2.00    --   81.22 -95.00  60.00  102
 30  \w     79.00 127.00   0.50    2.00    --   81.22 125.00 120.00   96
 31  \w     35.00 112.00   0.50    2.00    --   81.22-125.00  60.00  154
 32  \w     41.00  92.00   0.50    2.00    --   81.22 -95.00-120.00  102
 33  \w     35.00 112.00   0.50    2.00    --   81.22-125.00-120.00  154
 34  \w     79.00 127.00   0.50    2.00    --   81.22 125.00 -30.00   96
 35  \w     79.00 127.00   0.50    2.00    --   81.22 125.00  30.00   96
 36  \w     35.00 112.00   0.50    2.00    --   81.22-125.00   0.00  154
 37  \w     35.00 112.00   0.50    2.00    --   81.22-125.00 -30.00  154
 38  \w      6.00  33.00   0.50    1.00    --   16.00  94.00  50.43   54
 39  \w     15.00  42.00   0.50    1.00    --   20.00  86.00 -11.78   54
 40  \w     16.00  42.00   0.50    1.00    --   20.00  85.00 135.68   52
 41  \w     15.00  42.00   0.50    1.00    --   20.00  86.00 -85.09   54
 42  \w     11.00  40.00   0.50    1.00    --   20.00  92.00-173.12   58
 43  \w     42.00  78.00   0.50    1.00    --   40.00  75.00  22.78   72
 44  \w     41.00  77.00   0.50    1.00    --   40.00  77.00-153.76   72
 45  \w     47.00  83.00   0.50    1.00    --   44.00  73.00 143.50   72
 46  \w   -114.00 -83.00   0.50    2.00    --  -76.00 -75.00-128.75   62
 47  \w   -122.00 -74.00   0.50    2.00    --  -76.11-125.00-180.00   96
 48  \w   -121.00 -85.00   0.50    2.00    --  -76.55 -55.00  -7.37   72
 49  \w     79.00 127.00   0.50    2.00    --   81.22 125.00-150.00   96
;
_diffrn_measurement_device 'four-circle diffractometer'
_diffrn_measurement_device_type 'XtaLAB Synergy R, DW system, HyPix-Arc 150'
_diffrn_measurement_method '\w scans'
_diffrn_orient_matrix_type 'CrysAlisPro convention (1999,Acta A55,543-557)'
_diffrn_orient_matrix_UB_11 -0.1092504000
_diffrn_orient_matrix_UB_12 -0.0007280000
_diffrn_orient_matrix_UB_13 -0.0000479000
_diffrn_orient_matrix_UB_21 -0.0050965000
_diffrn_orient_matrix_UB_22 0.0325032000
_diffrn_orient_matrix_UB_23 -0.0254274000
_diffrn_orient_matrix_UB_31 -0.0022875000
_diffrn_orient_matrix_UB_32 -0.0382349000
_diffrn_orient_matrix_UB_33 -0.0216077000
_diffrn_radiation_monochromator mirror
_diffrn_radiation_probe x-ray
_diffrn_radiation_type 'Cu K\a'
_diffrn_radiation_wavelength 1.54184
_diffrn_reflns_av_R_equivalents 0.1273
_diffrn_reflns_av_unetI/netI 0.0533
_diffrn_reflns_Laue_measured_fraction_full 1.000
_diffrn_reflns_Laue_measured_fraction_max 1.000
_diffrn_reflns_limit_h_max 16
_diffrn_reflns_limit_h_min -16
_diffrn_reflns_limit_k_max 35
_diffrn_reflns_limit_k_min -36
_diffrn_reflns_limit_l_max 54
_diffrn_reflns_limit_l_min -55
_diffrn_reflns_number 355501
_diffrn_reflns_point_group_measured_fraction_full 1.000
_diffrn_reflns_point_group_measured_fraction_max 1.000
_diffrn_reflns_theta_full 66.599
_diffrn_reflns_theta_max 66.599
_diffrn_reflns_theta_min 2.395
_diffrn_source 'Rotating-anode X-ray tube'
_diffrn_source_type 'Rigaku (Cu) X-ray Source'
_exptl_absorpt_coefficient_mu 11.128
_exptl_absorpt_correction_T_max 1.000
_exptl_absorpt_correction_T_min 0.062
_exptl_absorpt_correction_type gaussian
_exptl_absorpt_process_details
;
CrysAlisPro 1.171.41.118a (Rigaku Oxford Diffraction, 2021)
Numerical absorption correction based on Gaussian integration over
a multifaceted crystal model.
Empirical absorption correction using spherical harmonics
as implemented in SCALE3 ABSPACK scaling algorithm
;
_exptl_crystal_colour 'clear intense red'
_exptl_crystal_density_diffrn 1.349
_exptl_crystal_description plate
_exptl_crystal_F_000 8296
_exptl_crystal_size_max 0.276
_exptl_crystal_size_mid 0.148
_exptl_crystal_size_min 0.025
_refine_diff_density_max 10.736
_refine_diff_density_min -5.880
_refine_diff_density_rms 0.248
_refine_ls_extinction_method none
_refine_ls_goodness_of_fit_ref 1.059
_refine_ls_hydrogen_treatment constr
_refine_ls_matrix_type full
_refine_ls_number_parameters 1856
_refine_ls_number_reflns 35299
_refine_ls_number_restraints 3229
_refine_ls_restrained_S_all 1.048
_refine_ls_R_factor_all 0.0953
_refine_ls_R_factor_gt 0.0839
_refine_ls_shift/su_max 0.002
_refine_ls_shift/su_mean 0.000
_refine_ls_structure_factor_coef Fsqd
_refine_ls_weighting_details 'w=1/[\s^2^(Fo^2^)+(0.0984P)^2^+465.3323P] where P=(Fo^2^+2Fc^2^)/3'
_refine_ls_weighting_scheme calc
_refine_ls_wR_factor_gt 0.2147
_refine_ls_wR_factor_ref 0.2218
_reflns_Friedel_coverage 0.000
_reflns_number_gt 29878
_reflns_number_total 35299
_reflns_threshold_expression 'I > 2\s(I)'
_cod_data_source_file d2sc02997a2.cif
_cod_data_source_block mk-464
_cod_depositor_comments
;
The following automatic conversions were performed:

data item '_exptl_absorpt_correction_type' value 'Gaussian' was
changed to 'gaussian' in accordance with the
/home/data/users/saulius/crontab/automatic-downloads/rss-feeds/RSC/lib/dictionaries/cif_core.dic
dictionary named 'cif_core.dic' version 2.4.2 last updated on
2011-04-26.

Automatic conversion script
Id: cif_fix_values 7556 2019-12-06 15:28:31Z antanas 

 Adding full bibliography for 1567201--1567212.cif.
;
_cod_database_code 1567212
_shelx_shelxl_version_number 2018/3
_audit_contact_author 'Farzaneh Fadaei Tirani'
_chemical_oxdiff_formula 'C64 H154 Cs K N3 O17 Si8 U2'
_shelx_space_group_comment
;
The symmetry employed for this shelxl refinement is uniquely defined
by the following loop, which should always be used as a source of
symmetry information in preference to the above space-group names.
They are only intended as comments.
;
_olex2_refinement_description
;
1. Fixed Uiso
 At 1.2 times of:
  All C(H,H) groups
 At 1.5 times of:
  All C(H,H,H) groups
2. Restrained distances
 C201-C202 = C202-C203 = C203-C204 = C204-C205 = C205-C206
 1.52 with sigma of 0.02
 C212-C211 = C211-C210 = C210-C209 = C209-C208 = C208-C207
 1.52 with sigma of 0.02
 C52-C49 = C50-C49 = C51-C49 = C22-C21 = C23-C21 = C7-C5 = C6-C5 = C25-C27 =
 C152-C149 = C151-C149 = C150-C149 = C29-C30 = C29-C32 = C45-C46 = C45-C47 =
 C45-C48 = C65-C66 = C65-C68 = C69-C70 = C141-C143 = C141-C144 = C141-C142 =
 C145-C146 = C145-C147 = C145-C148 = C161-C162 = C165-C166 = C165-C167 = C161-
 C163 = C161-C164 = C121-C123 = C121-C122 = C101-C104 = C25-C26 = C5-C8
 1.52 with sigma of 0.01
 C212-C210 = C209-C207
 2.53 with sigma of 0.04
 C211-C209 = C210-C208
 2.54 with sigma of 0.04
 C201-C203 = C204-C206
 2.53 with sigma of 0.04
 C202-C204 = C203-C205
 2.54 with sigma of 0.04
 C52-C50 \\sim C50-C51 \\sim C51-C52
 with sigma of 0.01
3. Uiso/Uaniso restraints and constraints
All non-hydrogen atoms have similar U: within 2A with sigma of 0.005 and sigma
for terminal atoms of 0.01 within 2A
Uanis(K1) = Uanis(K4B)
Uanis(K1) = Uanis(K3A)
Uanis(K1) = Uanis(K3B)
Uanis(K1) = Uanis(K4A)
Uanis(K1) = Uanis(K2)
4. Rigid body (RIGU) restrains
 All non-hydrogen atoms
 with sigma for 1-2 distances of 0.004 and sigma for 1-3 distances of 0.004
5. Others
 Sof(K4B)=1-FVAR(1)
 Sof(K4A)=FVAR(1)
 Sof(K3B)=1-FVAR(2)
 Sof(K3A)=FVAR(2)
 Sof(O43B)=Sof(O44B)=1-FVAR(3)
 Sof(O43A)=Sof(O44A)=FVAR(3)
6.a Secondary CH2 refined with riding coordinates:
 C202(H20D,H20E), C203(H20F,H20G), C204(H20H,H20I), C205(H20J,H20K), C208(H20R,
 H20S), C209(H20T,H20U), C210(H21A,H21B), C211(H21C,H21D)
6.b Idealised Me refined as rotating group:
 C2(H2A,H2B,H2C), C3(H3A,H3B,H3C), C4(H4A,H4B,H4C), C6(H6A,H6B,H6C), C7(H7A,
 H7B,H7C), C8(H8A,H8B,H8C), C10(H10A,H10B,H10C), C11(H11A,H11B,H11C), C12(H12A,
 H12B,H12C), C22(H22A,H22B,H22C), C23(H23A,H23B,H23C), C24(H24A,H24B,H24C),
 C26(H26A,H26B,H26C), C27(H27A,H27B,H27C), C28(H28A,H28B,H28C), C30(H30A,H30B,
 H30C), C31(H31A,H31B,H31C), C32(H32A,H32B,H32C), C42(H42A,H42B,H42C), C43(H43A,
 H43B,H43C), C44(H44A,H44B,H44C), C46(H46A,H46B,H46C), C47(H47A,H47B,H47C),
 C48(H48A,H48B,H48C), C50(H50A,H50B,H50C), C51(H51A,H51B,H51C), C52(H52A,H52B,
 H52C), C62(H62A,H62B,H62C), C63(H63A,H63B,H63C), C64(H64A,H64B,H64C), C66(H66A,
 H66B,H66C), C67(H67A,H67B,H67C), C68(H68A,H68B,H68C), C70(H70A,H70B,H70C),
 C71(H71A,H71B,H71C), C72(H72A,H72B,H72C), C81(H81A,H81B,H81C), C82(H82A,H82B,
 H82C), C83(H83A,H83B,H83C), C84(H84A,H84B,H84C), C85(H85A,H85B,H85C), C86(H86A,
 H86B,H86C), C87(H87A,H87B,H87C), C88(H88A,H88B,H88C), C89(H89A,H89B,H89C),
 C90(H90A,H90B,H90C), C91(H91A,H91B,H91C), C92(H92A,H92B,H92C), C102(H10D,H10E,
 H10F), C103(H10G,H10H,H10I), C104(H10J,H10K,H10L), C106(H10M,H10N,H10O),
 C107(H10P,H10Q,H10R), C108(H10S,H10T,H10U), C110(H11D,H11E,H11F), C111(H11G,
 H11H,H11I), C112(H11J,H11K,H11L), C122(H12D,H12E,H12F), C123(H12G,H12H,H12I),
 C124(H12J,H12K,H12L), C126(H12M,H12N,H12O), C127(H12P,H12Q,H12R), C128(H12S,
 H12T,H12U), C130(H13A,H13B,H13C), C131(H13D,H13E,H13F), C132(H13G,H13H,H13I),
 C142(H14A,H14B,H14C), C143(H14D,H14E,H14F), C144(H14G,H14H,H14I), C146(H14J,
 H14K,H14L), C147(H14M,H14N,H14O), C148(H14P,H14Q,H14R), C150(H15A,H15B,H15C),
 C151(H15D,H15E,H15F), C152(H15G,H15H,H15I), C162(H16A,H16B,H16C), C163(H16D,
 H16E,H16F), C164(H16G,H16H,H16I), C166(H16J,H16K,H16L), C167(H16M,H16N,H16O),
 C168(H16P,H16Q,H16R), C170(H17A,H17B,H17C), C171(H17D,H17E,H17F), C172(H17G,
 H17H,H17I), C181(H18A,H18B,H18C), C182(H18D,H18E,H18F), C183(H18G,H18H,H18I),
 C184(H18J,H18K,H18L), C185(H18M,H18N,H18O), C186(H18P,H18Q,H18R), C187(H18S,
 H18T,H18U), C188(H18V,H18W,H18X), C189(H18Y,H,HA), C190(H19A,H19B,H19C),
 C191(H19D,H19E,H19F), C192(H19G,H19H,H19I), C201(H20A,H20B,H20C), C206(H20L,
 H20M,H20N), C207(H20O,H20P,H20Q), C212(H21E,H21F,H21G)
;
_olex2_submission_special_instructions 'No special instructions were received'
_oxdiff_exptl_absorpt_empirical_details
;
Empirical correction (ABSPACK) includes:
- Absorption correction using spherical harmonics
- Frame scaling
- Detector area scaling
- B-factor correction
;
_oxdiff_exptl_absorpt_empirical_full_max 10.080
_oxdiff_exptl_absorpt_empirical_full_min 0.253

loop_
_space_group_symop_operation_xyz
'x, y, z'
'-x, y+1/2, -z+1/2'
'-x, -y, -z'
'x, -y-1/2, z-1/2'

loop_
_atom_site_label
_atom_site_type_symbol
_atom_site_fract_x
_atom_site_fract_y
_atom_site_fract_z
_atom_site_U_iso_or_equiv
_atom_site_adp_type
_atom_site_occupancy
_atom_site_site_symmetry_order
_atom_site_calc_flag
_atom_site_refinement_flags_posn
_atom_site_refinement_flags_adp
_atom_site_refinement_flags_occupancy
_atom_site_disorder_assembly
_atom_site_disorder_group
U1 U 0.41391(3) 0.42711(2) 0.73742(2) 0.02939(11) Uani 1 1 d . . . . .
U2 U 0.40974(3) 0.29421(2) 0.74134(2) 0.03410(12) Uani 1 1 d . . . . .
K1 K 0.51788(17) 0.36330(7) 0.67636(6) 0.0310(3) Uani 1 1 d . . . . .
K2 K 0.17642(17) 0.35916(7) 0.71271(6) 0.0310(3) Uani 1 1 d . . . . .
Si1 Si 0.4901(3) 0.47056(12) 0.66495(8) 0.0391(7) Uani 1 1 d . U . . .
Si2 Si 0.1596(3) 0.47037(15) 0.73763(9) 0.0482(9) Uani 1 1 d . U . . .
Si3 Si 0.1591(3) 0.25132(14) 0.73994(9) 0.0443(8) Uani 1 1 d . U . . .
Si4 Si 0.5217(3) 0.25627(12) 0.67401(9) 0.0416(8) Uani 1 1 d . U . . .
Si5 Si 0.6547(3) 0.42781(16) 0.76545(9) 0.0496(9) Uani 1 1 d . U . . .
Si6 Si 0.5181(3) 0.47608(16) 0.80024(10) 0.0566(11) Uani 1 1 d . U . . .
Si7 Si 0.5930(4) 0.25011(19) 0.78874(14) 0.0764(14) Uani 1 1 d . U . . .
Si8 Si 0.4344(4) 0.30081(18) 0.81552(10) 0.0608(11) Uani 1 1 d . U . . .
O1 O 0.4605(7) 0.4468(3) 0.69333(19) 0.0408(17) Uani 1 1 d . U . . .
O2 O 0.5786(8) 0.4432(4) 0.6536(2) 0.0541(17) Uani 1 1 d . U . . .
O3 O 0.5033(9) 0.5240(4) 0.6653(2) 0.0625(19) Uani 1 1 d . U . . .
O4 O 0.4123(8) 0.4633(4) 0.6378(2) 0.0564(17) Uani 1 1 d . U . . .
O21 O 0.2587(6) 0.4447(3) 0.7397(2) 0.0453(18) Uani 1 1 d . U . . .
O22 O 0.1675(8) 0.5205(4) 0.7243(3) 0.0646(19) Uani 1 1 d . U . . .
O23 O 0.1087(8) 0.4758(4) 0.7670(2) 0.0598(18) Uani 1 1 d . U . . .
O24 O 0.0951(8) 0.4414(4) 0.7137(3) 0.0653(19) Uani 1 1 d . U . . .
O41 O 0.2585(7) 0.2743(4) 0.7357(2) 0.0527(19) Uani 1 1 d . U . . .
O42 O 0.0927(8) 0.2856(4) 0.7551(3) 0.0635(18) Uani 1 1 d . U . . .
O43A O 0.1558(14) 0.1998(7) 0.7480(5) 0.0540(17) Uani 0.539(12) 1 d . U P A 1
O43B O 0.1752(16) 0.2218(8) 0.7697(5) 0.0542(19) Uani 0.461(12) 1 d . U P A 2
O44A O 0.0998(14) 0.2564(7) 0.7082(5) 0.0552(18) Uani 0.539(12) 1 d . U P A 1
O44B O 0.1085(16) 0.2184(8) 0.7168(5) 0.0533(17) Uani 0.461(12) 1 d . U P A 2
O61 O 0.4751(7) 0.2624(3) 0.7039(2) 0.0489(18) Uani 1 1 d . U . . .
O62 O 0.5350(8) 0.2070(3) 0.6631(2) 0.0551(17) Uani 1 1 d . U . . .
O63 O 0.6223(7) 0.2811(4) 0.6760(2) 0.0552(17) Uani 1 1 d . U . . .
O64 O 0.4670(8) 0.2855(4) 0.6486(2) 0.0585(18) Uani 1 1 d . U . . .
N1 N 0.4041(7) 0.3572(4) 0.7285(2) 0.038(2) Uani 1 1 d . . . . .
N2 N 0.5424(9) 0.4443(4) 0.7715(3) 0.0499(17) Uani 1 1 d . U . . .
N3 N 0.4893(10) 0.2792(5) 0.7862(3) 0.0636(18) Uani 1 1 d . U . . .
C1 C 0.6332(12) 0.4468(6) 0.6281(3) 0.057(2) Uani 1 1 d . U . . .
C2 C 0.6158(13) 0.4060(6) 0.6102(4) 0.065(3) Uani 1 1 d . U . . .
H2A H 0.635610 0.380435 0.621670 0.098 Uiso 1 1 calc R U . . .
H2B H 0.652555 0.407503 0.592802 0.098 Uiso 1 1 calc R U . . .
H2C H 0.548077 0.403727 0.604568 0.098 Uiso 1 1 calc R U . . .
C3 C 0.7362(12) 0.4461(6) 0.6400(4) 0.062(3) Uani 1 1 d . U . . .
H3A H 0.748897 0.418537 0.650185 0.093 Uiso 1 1 calc R U . . .
H3B H 0.747088 0.470437 0.653492 0.093 Uiso 1 1 calc R U . . .
H3C H 0.778677 0.448845 0.623980 0.093 Uiso 1 1 calc R U . . .
C4 C 0.6115(13) 0.4873(6) 0.6109(4) 0.067(4) Uani 1 1 d . U . . .
H4A H 0.628771 0.512963 0.622620 0.100 Uiso 1 1 calc R U . . .
H4B H 0.543460 0.488232 0.605388 0.100 Uiso 1 1 calc R U . . .
H4C H 0.647943 0.487161 0.593411 0.100 Uiso 1 1 calc R U . . .
C5 C 0.5527(12) 0.5513(5) 0.6859(4) 0.073(3) Uani 1 1 d D U . . .
C6 C 0.6492(14) 0.5379(8) 0.6982(6) 0.103(5) Uani 1 1 d D U . . .
H6A H 0.664187 0.553990 0.716146 0.155 Uiso 1 1 calc R U . . .
H6B H 0.696969 0.544512 0.684115 0.155 Uiso 1 1 calc R U . . .
H6C H 0.649395 0.506589 0.702208 0.155 Uiso 1 1 calc R U . . .
C7 C 0.5596(18) 0.5932(6) 0.6690(5) 0.091(4) Uani 1 1 d D U . . .
H7A H 0.496264 0.601798 0.661459 0.136 Uiso 1 1 calc R U . . .
H7B H 0.601105 0.588742 0.652921 0.136 Uiso 1 1 calc R U . . .
H7C H 0.586094 0.616116 0.681792 0.136 Uiso 1 1 calc R U . . .
C8 C 0.4929(16) 0.5550(8) 0.7121(4) 0.092(4) Uani 1 1 d D U . . .
H8A H 0.532583 0.565202 0.728777 0.138 Uiso 1 1 calc R U . . .
H8B H 0.466403 0.526337 0.716520 0.138 Uiso 1 1 calc R U . . .
H8C H 0.441099 0.575700 0.708055 0.138 Uiso 1 1 calc R U . . .
C9 C 0.3146(13) 0.4714(6) 0.6328(4) 0.060(2) Uani 1 1 d . U . . .
C10 C 0.2761(14) 0.5106(6) 0.6473(4) 0.071(4) Uani 1 1 d . U . . .
H10A H 0.212932 0.517416 0.638710 0.107 Uiso 1 1 calc R U . . .
H10B H 0.318570 0.535394 0.644844 0.107 Uiso 1 1 calc R U . . .
H10C H 0.271399 0.504528 0.668030 0.107 Uiso 1 1 calc R U . . .
C11 C 0.2683(14) 0.4314(6) 0.6437(4) 0.068(4) Uani 1 1 d . U . . .
H11A H 0.270664 0.431889 0.664950 0.101 Uiso 1 1 calc R U . . .
H11B H 0.301856 0.405542 0.637114 0.101 Uiso 1 1 calc R U . . .
H11C H 0.201967 0.430377 0.636339 0.101 Uiso 1 1 calc R U . . .
C12 C 0.3028(14) 0.4749(7) 0.6004(4) 0.071(4) Uani 1 1 d . U . . .
H12A H 0.324947 0.447966 0.591540 0.106 Uiso 1 1 calc R U . . .
H12B H 0.340031 0.499573 0.593695 0.106 Uiso 1 1 calc R U . . .
H12C H 0.235568 0.479433 0.594706 0.106 Uiso 1 1 calc R U . . .
C21 C 0.1829(13) 0.5618(6) 0.7368(4) 0.075(2) Uani 1 1 d D U . . .
C22 C 0.2635(14) 0.5606(7) 0.7597(4) 0.085(4) Uani 1 1 d D U . . .
H22A H 0.320981 0.549571 0.751171 0.128 Uiso 1 1 calc R U . . .
H22B H 0.246347 0.541425 0.775552 0.128 Uiso 1 1 calc R U . . .
H22C H 0.275230 0.590093 0.767212 0.128 Uiso 1 1 calc R U . . .
C23 C 0.2036(16) 0.5900(7) 0.7110(4) 0.086(4) Uani 1 1 d D U . . .
H23A H 0.205259 0.620636 0.716884 0.129 Uiso 1 1 calc R U . . .
H23B H 0.153862 0.585728 0.695693 0.129 Uiso 1 1 calc R U . . .
H23C H 0.265236 0.581737 0.703748 0.129 Uiso 1 1 calc R U . . .
C24 C 0.0895(16) 0.5766(8) 0.7488(5) 0.092(4) Uani 1 1 d . U . . .
H24A H 0.075108 0.558397 0.765458 0.138 Uiso 1 1 calc R U . . .
H24B H 0.038270 0.573858 0.733797 0.138 Uiso 1 1 calc R U . . .
H24C H 0.094978 0.607107 0.754985 0.138 Uiso 1 1 calc R U . . .
C25 C 0.0902(10) 0.4515(6) 0.7928(3) 0.062(2) Uani 1 1 d D U . . .
C26 C 0.1217(13) 0.4798(6) 0.8183(4) 0.072(4) Uani 1 1 d D U . . .
H26A H 0.108073 0.464912 0.836398 0.108 Uiso 1 1 calc R U . . .
H26B H 0.087460 0.507606 0.817222 0.108 Uiso 1 1 calc R U . . .
H26C H 0.190133 0.485301 0.817913 0.108 Uiso 1 1 calc R U . . .
C27 C -0.0151(10) 0.4423(7) 0.7931(4) 0.073(4) Uani 1 1 d D U . . .
H27A H -0.028914 0.427390 0.811167 0.109 Uiso 1 1 calc R U . . .
H27B H -0.034161 0.423697 0.776599 0.109 Uiso 1 1 calc R U . . .
H27C H -0.050321 0.469791 0.791771 0.109 Uiso 1 1 calc R U . . .
C28 C 0.1443(13) 0.4091(6) 0.7935(4) 0.065(3) Uani 1 1 d . U . . .
H28A H 0.211631 0.414909 0.790814 0.098 Uiso 1 1 calc R U . . .
H28B H 0.119034 0.390123 0.777902 0.098 Uiso 1 1 calc R U . . .
H28C H 0.137386 0.394764 0.812202 0.098 Uiso 1 1 calc R U . . .
C29 C 0.0076(12) 0.4495(7) 0.6966(4) 0.079(3) Uani 1 1 d D U . . .
C30 C -0.0713(14) 0.4618(9) 0.7159(5) 0.101(4) Uani 1 1 d D U . . .
H30A H -0.065015 0.492510 0.721367 0.152 Uiso 1 1 calc R U . . .
H30B H -0.067559 0.443595 0.733301 0.152 Uiso 1 1 calc R U . . .
H30C H -0.132675 0.457158 0.705399 0.152 Uiso 1 1 calc R U . . .
C31 C -0.0161(17) 0.4047(9) 0.6834(5) 0.101(4) Uani 1 1 d . U . . .
H31A H -0.004759 0.382060 0.698086 0.152 Uiso 1 1 calc R U . . .
H31B H 0.024327 0.399351 0.667107 0.152 Uiso 1 1 calc R U . . .
H31C H -0.082917 0.404097 0.676453 0.152 Uiso 1 1 calc R U . . .
C32 C 0.0245(14) 0.4818(8) 0.6727(4) 0.088(4) Uani 1 1 d D U . . .
H32A H -0.023399 0.477598 0.656834 0.132 Uiso 1 1 calc R U . . .
H32B H 0.087915 0.477159 0.665502 0.132 Uiso 1 1 calc R U . . .
H32C H 0.019943 0.511535 0.680225 0.132 Uiso 1 1 calc R U . . .
C41 C -0.0021(12) 0.2845(6) 0.7654(4) 0.063(2) Uani 1 1 d . U . . .
C42 C -0.0585(13) 0.3195(7) 0.7488(5) 0.076(4) Uani 1 1 d . U . . .
H42A H -0.050238 0.316022 0.727971 0.114 Uiso 1 1 calc R U . . .
H42B H -0.035603 0.348331 0.754996 0.114 Uiso 1 1 calc R U . . .
H42C H -0.125895 0.316703 0.752623 0.114 Uiso 1 1 calc R U . . .
C43 C 0.0096(14) 0.2963(6) 0.7976(4) 0.070(4) Uani 1 1 d . U . . .
H43A H -0.053141 0.300593 0.805401 0.104 Uiso 1 1 calc R U . . .
H43B H 0.046563 0.323250 0.799899 0.104 Uiso 1 1 calc R U . . .
H43C H 0.042733 0.272668 0.808179 0.104 Uiso 1 1 calc R U . . .
C44 C -0.0490(12) 0.2397(6) 0.7629(4) 0.067(4) Uani 1 1 d . U . . .
H44A H -0.115518 0.241995 0.767931 0.101 Uiso 1 1 calc R U . . .
H44B H -0.015582 0.219388 0.776276 0.101 Uiso 1 1 calc R U . . .
H44C H -0.045940 0.228897 0.743058 0.101 Uiso 1 1 calc R U . . .
C45 C 0.2132(10) 0.1759(5) 0.7698(3) 0.062(2) Uani 1 1 d D U . . .
C46 C 0.2361(16) 0.1854(8) 0.8015(4) 0.086(4) Uani 1 1 d D U . . .
H46A H 0.288858 0.206156 0.803353 0.130 Uiso 1 1 calc R U . . .
H46B H 0.254064 0.158287 0.811550 0.130 Uiso 1 1 calc R U . . .
H46C H 0.180160 0.197899 0.810147 0.130 Uiso 1 1 calc R U . . .
C47 C 0.1413(14) 0.1392(6) 0.7686(5) 0.080(4) Uani 1 1 d D U . . .
H47A H 0.135424 0.127524 0.748862 0.120 Uiso 1 1 calc R U . . .
H47B H 0.079569 0.150343 0.774060 0.120 Uiso 1 1 calc R U . . .
H47C H 0.162416 0.116105 0.782033 0.120 Uiso 1 1 calc R U . . .
C48 C 0.3034(12) 0.1655(7) 0.7548(4) 0.079(4) Uani 1 1 d D U . . .
H48A H 0.339556 0.143266 0.765850 0.118 Uiso 1 1 calc R U . . .
H48B H 0.341873 0.191916 0.753439 0.118 Uiso 1 1 calc R U . . .
H48C H 0.287093 0.154439 0.735248 0.118 Uiso 1 1 calc R U . . .
C49 C 0.0893(8) 0.2238(4) 0.6855(4) 0.061(2) Uani 1 1 d D U . . .
C50 C 0.0112(10) 0.1902(5) 0.6867(5) 0.080(4) Uani 1 1 d D U . . .
H50A H -0.043680 0.202982 0.695713 0.119 Uiso 1 1 calc R U . . .
H50B H 0.034226 0.165060 0.698105 0.119 Uiso 1 1 calc R U . . .
H50C H -0.007561 0.180664 0.666987 0.119 Uiso 1 1 calc R U . . .
C51 C 0.1802(10) 0.2041(5) 0.6752(4) 0.071(4) Uani 1 1 d D U . . .
H51A H 0.168099 0.191608 0.655826 0.107 Uiso 1 1 calc R U . . .
H51B H 0.202520 0.181227 0.688614 0.107 Uiso 1 1 calc R U . . .
H51C H 0.228858 0.226861 0.674314 0.107 Uiso 1 1 calc R U . . .
C52 C 0.0580(12) 0.2625(5) 0.6671(4) 0.079(3) Uani 1 1 d D U . . .
H52A H 0.097543 0.287833 0.672509 0.119 Uiso 1 1 calc R U . . .
H52B H -0.008578 0.269203 0.670331 0.119 Uiso 1 1 calc R U . . .
H52C H 0.064929 0.255643 0.646652 0.119 Uiso 1 1 calc R U . . .
C61 C 0.5231(14) 0.1657(5) 0.6757(4) 0.064(2) Uani 1 1 d . U . . .
C62 C 0.5713(16) 0.1614(7) 0.7044(5) 0.082(4) Uani 1 1 d . U . . .
H62A H 0.531282 0.173853 0.719051 0.123 Uiso 1 1 calc R U . . .
H62B H 0.631999 0.176962 0.704711 0.123 Uiso 1 1 calc R U . . .
H62C H 0.582746 0.130509 0.708680 0.123 Uiso 1 1 calc R U . . .
C63 C 0.4175(13) 0.1577(6) 0.6799(5) 0.071(4) Uani 1 1 d . U . . .
H63A H 0.409428 0.129588 0.689432 0.107 Uiso 1 1 calc R U . . .
H63B H 0.382936 0.157529 0.660936 0.107 Uiso 1 1 calc R U . . .
H63C H 0.392601 0.181004 0.691849 0.107 Uiso 1 1 calc R U . . .
C64 C 0.5629(16) 0.1334(6) 0.6536(5) 0.079(4) Uani 1 1 d . U . . .
H64A H 0.629655 0.140237 0.650733 0.118 Uiso 1 1 calc R U . . .
H64B H 0.526232 0.135860 0.635096 0.118 Uiso 1 1 calc R U . . .
H64C H 0.558004 0.103546 0.660969 0.118 Uiso 1 1 calc R U . . .
C65 C 0.7115(11) 0.2766(5) 0.6642(4) 0.063(2) Uani 1 1 d D U . . .
C66 C 0.7635(13) 0.2357(6) 0.6737(5) 0.081(4) Uani 1 1 d D U . . .
H66A H 0.718976 0.211180 0.673441 0.121 Uiso 1 1 calc R U . . .
H66B H 0.791294 0.239653 0.693415 0.121 Uiso 1 1 calc R U . . .
H66C H 0.814098 0.229706 0.660509 0.121 Uiso 1 1 calc R U . . .
C67 C 0.6895(14) 0.2732(7) 0.6306(4) 0.077(4) Uani 1 1 d . U . . .
H67A H 0.746083 0.262759 0.621296 0.115 Uiso 1 1 calc R U . . .
H67B H 0.671723 0.301968 0.622939 0.115 Uiso 1 1 calc R U . . .
H67C H 0.637059 0.252738 0.626755 0.115 Uiso 1 1 calc R U . . .
C68 C 0.7691(12) 0.3175(6) 0.6702(5) 0.073(4) Uani 1 1 d D U . . .
H68A H 0.836284 0.311446 0.667425 0.109 Uiso 1 1 calc R U . . .
H68B H 0.761288 0.327013 0.690129 0.109 Uiso 1 1 calc R U . . .
H68C H 0.747012 0.340522 0.656764 0.109 Uiso 1 1 calc R U . . .
C69 C 0.3820(12) 0.2868(6) 0.6320(4) 0.067(2) Uani 1 1 d D U . . .
C70 C 0.3091(13) 0.3079(7) 0.6510(4) 0.075(4) Uani 1 1 d D U . . .
H70A H 0.327651 0.338083 0.655248 0.113 Uiso 1 1 calc R U . . .
H70B H 0.306424 0.291587 0.669199 0.113 Uiso 1 1 calc R U . . .
H70C H 0.246488 0.307456 0.640820 0.113 Uiso 1 1 calc R U . . .
C71 C 0.3579(15) 0.2408(7) 0.6210(4) 0.074(4) Uani 1 1 d . U . . .
H71A H 0.350722 0.221296 0.637554 0.111 Uiso 1 1 calc R U . . .
H71B H 0.409197 0.230097 0.609361 0.111 Uiso 1 1 calc R U . . .
H71C H 0.298442 0.241551 0.609114 0.111 Uiso 1 1 calc R U . . .
C72 C 0.3935(14) 0.3187(7) 0.6073(4) 0.079(4) Uani 1 1 d . U . . .
H72A H 0.330857 0.325983 0.598508 0.118 Uiso 1 1 calc R U . . .
H72B H 0.432398 0.305330 0.592759 0.118 Uiso 1 1 calc R U . . .
H72C H 0.424552 0.345225 0.614800 0.118 Uiso 1 1 calc R U . . .
C81 C 0.7039(12) 0.3864(6) 0.7917(4) 0.064(3) Uani 1 1 d . U . . .
H81A H 0.702574 0.397933 0.811385 0.095 Uiso 1 1 calc R U . . .
H81B H 0.769570 0.379611 0.787247 0.095 Uiso 1 1 calc R U . . .
H81C H 0.665501 0.359775 0.790099 0.095 Uiso 1 1 calc R U . . .
C82 C 0.6613(10) 0.4011(6) 0.7291(3) 0.054(3) Uani 1 1 d . U . . .
H82A H 0.620037 0.375410 0.728190 0.081 Uiso 1 1 calc R U . . .
H82B H 0.726927 0.392246 0.726217 0.081 Uiso 1 1 calc R U . . .
H82C H 0.640447 0.421754 0.713903 0.081 Uiso 1 1 calc R U . . .
C83 C 0.7379(12) 0.4755(7) 0.7663(4) 0.066(3) Uani 1 1 d . U . . .
H83A H 0.733893 0.490254 0.747482 0.098 Uiso 1 1 calc R U . . .
H83B H 0.803030 0.465282 0.770452 0.098 Uiso 1 1 calc R U . . .
H83C H 0.720348 0.495923 0.781430 0.098 Uiso 1 1 calc R U . . .
C84 C 0.5906(12) 0.4641(6) 0.8345(4) 0.062(3) Uani 1 1 d . U . . .
H84A H 0.584123 0.433235 0.839448 0.093 Uiso 1 1 calc R U . . .
H84B H 0.568061 0.482106 0.850243 0.093 Uiso 1 1 calc R U . . .
H84C H 0.657484 0.470719 0.831649 0.093 Uiso 1 1 calc R U . . .
C85 C 0.5315(15) 0.5345(6) 0.7925(4) 0.077(4) Uani 1 1 d . U . . .
H85A H 0.591840 0.539433 0.783407 0.115 Uiso 1 1 calc R U . . .
H85B H 0.530944 0.551053 0.810653 0.115 Uiso 1 1 calc R U . . .
H85C H 0.478926 0.544210 0.779416 0.115 Uiso 1 1 calc R U . . .
C86 C 0.3927(12) 0.4677(7) 0.8096(4) 0.067(3) Uani 1 1 d . U . . .
H86A H 0.350348 0.474117 0.792732 0.100 Uiso 1 1 calc R U . . .
H86B H 0.377856 0.487120 0.825609 0.100 Uiso 1 1 calc R U . . .
H86C H 0.383827 0.437334 0.815563 0.100 Uiso 1 1 calc R U . . .
C87 C 0.6761(15) 0.2639(7) 0.8212(5) 0.087(4) Uani 1 1 d . U . . .
H87A H 0.693269 0.294855 0.820471 0.130 Uiso 1 1 calc R U . . .
H87B H 0.733680 0.246119 0.820621 0.130 Uiso 1 1 calc R U . . .
H87C H 0.644215 0.257960 0.839081 0.130 Uiso 1 1 calc R U . . .
C88 C 0.5657(16) 0.1893(7) 0.7899(6) 0.096(4) Uani 1 1 d . U . . .
H88A H 0.556457 0.180473 0.809924 0.144 Uiso 1 1 calc R U . . .
H88B H 0.618845 0.172906 0.782399 0.144 Uiso 1 1 calc R U . . .
H88C H 0.507826 0.183233 0.777947 0.144 Uiso 1 1 calc R U . . .
C89 C 0.6647(14) 0.2619(7) 0.7560(5) 0.085(4) Uani 1 1 d . U . . .
H89A H 0.627016 0.254509 0.738338 0.127 Uiso 1 1 calc R U . . .
H89B H 0.722865 0.244299 0.757129 0.127 Uiso 1 1 calc R U . . .
H89C H 0.681459 0.292851 0.755773 0.127 Uiso 1 1 calc R U . . .
C90 C 0.3146(12) 0.3229(6) 0.8017(4) 0.062(3) Uani 1 1 d . U . . .
H90A H 0.323993 0.345309 0.787057 0.094 Uiso 1 1 calc R U . . .
H90B H 0.281592 0.335536 0.817851 0.094 Uiso 1 1 calc R U . . .
H90C H 0.276329 0.299076 0.793077 0.094 Uiso 1 1 calc R U . . .
C91 C 0.4993(14) 0.3473(7) 0.8334(4) 0.075(4) Uani 1 1 d . U . . .
H91A H 0.562505 0.337653 0.840464 0.112 Uiso 1 1 calc R U . . .
H91B H 0.463831 0.357815 0.849693 0.112 Uiso 1 1 calc R U . . .
H91C H 0.505676 0.370993 0.819372 0.112 Uiso 1 1 calc R U . . .
C92 C 0.4155(15) 0.2591(7) 0.8452(4) 0.079(4) Uani 1 1 d . U . . .
H92A H 0.393220 0.231620 0.836430 0.118 Uiso 1 1 calc R U . . .
H92B H 0.367936 0.270055 0.858128 0.118 Uiso 1 1 calc R U . . .
H92C H 0.475532 0.254124 0.856308 0.118 Uiso 1 1 calc R U . . .
U3 U 0.92186(3) 0.32745(2) 0.48763(2) 0.02515(11) Uani 1 1 d . . . . .
U4 U 0.91629(3) 0.19507(2) 0.49398(2) 0.02694(11) Uani 1 1 d . . . . .
K3A K 1.0030(4) 0.25112(12) 0.42595(11) 0.0310(3) Uani 0.612(6) 1 d . U P B 1
K3B K 0.9576(6) 0.2476(2) 0.41781(17) 0.0310(3) Uani 0.388(6) 1 d . U P B 2
K4A K 0.6820(3) 0.26499(15) 0.48559(16) 0.0310(3) Uani 0.513(6) 1 d . U P B 1
K4B K 0.6805(4) 0.26277(15) 0.46922(17) 0.0310(3) Uani 0.487(6) 1 d . U P B 2
Si9 Si 1.0416(2) 0.35335(10) 0.41705(7) 0.0289(6) Uani 1 1 d . U . . .
Si10 Si 0.6698(2) 0.37253(12) 0.47855(8) 0.0351(7) Uani 1 1 d . U . . .
Si11 Si 0.6594(3) 0.15948(17) 0.49927(12) 0.0609(10) Uani 1 1 d . U . . .
Si12 Si 0.9973(3) 0.13836(12) 0.42765(9) 0.0444(8) Uani 1 1 d . U . . .
Si13 Si 1.0799(3) 0.37494(12) 0.54071(8) 0.0390(8) Uani 1 1 d . U . . .
Si14 Si 0.9142(3) 0.32921(14) 0.56411(8) 0.0449(9) Uani 1 1 d . U . . .
Si15 Si 1.1560(3) 0.20019(14) 0.51904(10) 0.0494(9) Uani 1 1 d . U . . .
Si16 Si 1.0250(4) 0.15538(15) 0.55880(10) 0.0590(11) Uani 1 1 d . U . . .
O101 O 1.0049(6) 0.3429(3) 0.44800(18) 0.0332(15) Uani 1 1 d . U . . .
O102 O 0.9582(7) 0.3371(3) 0.39422(19) 0.0413(15) Uani 1 1 d . U . . .
O103 O 1.0739(7) 0.4033(3) 0.41181(19) 0.0387(15) Uani 1 1 d . U . . .
O104 O 1.1339(6) 0.3235(3) 0.40983(19) 0.0382(15) Uani 1 1 d . U . . .
O121 O 0.7719(6) 0.3504(3) 0.48213(19) 0.0364(16) Uani 1 1 d . U . . .
O122 O 0.6119(7) 0.3575(3) 0.4482(2) 0.0494(17) Uani 1 1 d . U . . .
O123 O 0.6676(7) 0.4250(3) 0.4790(2) 0.0472(16) Uani 1 1 d . U . . .
O124 O 0.6053(7) 0.3500(3) 0.5026(2) 0.0439(16) Uani 1 1 d . U . . .
O141 O 0.7657(7) 0.1757(4) 0.5005(3) 0.059(2) Uani 1 1 d . U . . .
O142 O 0.6103(9) 0.1793(5) 0.4693(3) 0.075(2) Uani 1 1 d . U . . .
O143 O 0.5983(9) 0.1921(5) 0.5225(3) 0.080(2) Uani 1 1 d . U . . .
O144 O 0.6306(10) 0.1126(5) 0.5078(3) 0.085(2) Uani 1 1 d . U . . .
O161 O 0.9569(7) 0.1690(3) 0.4523(2) 0.0457(18) Uani 1 1 d . U . . .
O162 O 1.0673(9) 0.1011(4) 0.4420(3) 0.070(2) Uani 1 1 d . U . . .
O163 O 0.9184(9) 0.1151(4) 0.4077(3) 0.072(2) Uani 1 1 d . U . . .
O164 O 1.0708(8) 0.1687(3) 0.4105(2) 0.0556(17) Uani 1 1 d . U . . .
N21 N 0.8981(8) 0.2592(4) 0.4820(2) 0.037(2) Uani 1 1 d . . . . .
N22 N 0.9787(8) 0.3442(4) 0.5357(2) 0.0390(16) Uani 1 1 d . U . . .
N23 N 1.0471(9) 0.1833(4) 0.5275(3) 0.0491(17) Uani 1 1 d . U . . .
C101 C 0.9511(9) 0.3351(6) 0.3626(3) 0.053(2) Uani 1 1 d D U . . .
C102 C 0.9888(15) 0.2909(7) 0.3536(4) 0.075(4) Uani 1 1 d . U . . .
H10D H 1.048603 0.284785 0.364555 0.113 Uiso 1 1 calc R U . . .
H10E H 0.999857 0.291284 0.332838 0.113 Uiso 1 1 calc R U . . .
H10F H 0.942242 0.268281 0.357579 0.113 Uiso 1 1 calc R U . . .
C103 C 1.0028(13) 0.3722(6) 0.3490(4) 0.065(3) Uani 1 1 d . U . . .
H10G H 0.989836 0.371710 0.327965 0.097 Uiso 1 1 calc R U . . .
H10H H 1.071257 0.369023 0.353298 0.097 Uiso 1 1 calc R U . . .
H10I H 0.981096 0.399884 0.356833 0.097 Uiso 1 1 calc R U . . .
C104 C 0.8466(10) 0.3387(7) 0.3539(4) 0.066(3) Uani 1 1 d D U . . .
H10J H 0.837799 0.336314 0.332749 0.098 Uiso 1 1 calc R U . . .
H10K H 0.822401 0.366870 0.360163 0.098 Uiso 1 1 calc R U . . .
H10L H 0.811812 0.315140 0.362971 0.098 Uiso 1 1 calc R U . . .
C105 C 1.0437(11) 0.4449(4) 0.4205(3) 0.045(2) Uani 1 1 d . U . . .
C106 C 1.1012(14) 0.4769(5) 0.4045(4) 0.063(3) Uani 1 1 d . U . . .
H10M H 1.092157 0.471783 0.383673 0.094 Uiso 1 1 calc R U . . .
H10N H 1.168513 0.473469 0.410459 0.094 Uiso 1 1 calc R U . . .
H10O H 1.080720 0.506579 0.409040 0.094 Uiso 1 1 calc R U . . .
C107 C 0.9392(12) 0.4502(6) 0.4138(4) 0.060(3) Uani 1 1 d . U . . .
H10P H 0.904291 0.429181 0.425155 0.090 Uiso 1 1 calc R U . . .
H10Q H 0.925058 0.445159 0.393143 0.090 Uiso 1 1 calc R U . . .
H10R H 0.920059 0.479875 0.418847 0.090 Uiso 1 1 calc R U . . .
C108 C 1.0620(12) 0.4504(5) 0.4532(3) 0.048(3) Uani 1 1 d . U . . .
H10S H 1.038358 0.478899 0.459126 0.073 Uiso 1 1 calc R U . . .
H10T H 1.130336 0.448515 0.458007 0.073 Uiso 1 1 calc R U . . .
H10U H 1.028991 0.427345 0.463347 0.073 Uiso 1 1 calc R U . . .
C109 C 1.2361(10) 0.3313(5) 0.4131(3) 0.045(2) Uani 1 1 d . U . . .
C110 C 1.2614(11) 0.3553(6) 0.4401(3) 0.056(3) Uani 1 1 d . U . . .
H11D H 1.245816 0.337524 0.456769 0.084 Uiso 1 1 calc R U . . .
H11E H 1.225503 0.382685 0.440292 0.084 Uiso 1 1 calc R U . . .
H11F H 1.329541 0.361750 0.441058 0.084 Uiso 1 1 calc R U . . .
C111 C 1.2835(12) 0.2877(6) 0.4131(4) 0.059(3) Uani 1 1 d . U . . .
H11G H 1.352492 0.291513 0.415262 0.088 Uiso 1 1 calc R U . . .
H11H H 1.267139 0.272653 0.394831 0.088 Uiso 1 1 calc R U . . .
H11I H 1.261923 0.270255 0.429288 0.088 Uiso 1 1 calc R U . . .
C112 C 1.2639(12) 0.3580(6) 0.3864(4) 0.061(3) Uani 1 1 d . U . . .
H11J H 1.235452 0.387079 0.387109 0.091 Uiso 1 1 calc R U . . .
H11K H 1.240761 0.343120 0.368640 0.091 Uiso 1 1 calc R U . . .
H11L H 1.333196 0.360677 0.386481 0.091 Uiso 1 1 calc R U . . .
C121 C 0.6170(10) 0.3732(5) 0.4194(3) 0.058(2) Uani 1 1 d D U . . .
C122 C 0.5864(15) 0.3359(6) 0.3996(4) 0.074(4) Uani 1 1 d D U . . .
H12D H 0.587089 0.345555 0.379387 0.111 Uiso 1 1 calc R U . . .
H12E H 0.522091 0.326740 0.403880 0.111 Uiso 1 1 calc R U . . .
H12F H 0.630286 0.311405 0.402661 0.111 Uiso 1 1 calc R U . . .
C123 C 0.7147(10) 0.3896(6) 0.4128(4) 0.063(3) Uani 1 1 d D U . . .
H12G H 0.761277 0.366191 0.416150 0.095 Uiso 1 1 calc R U . . .
H12H H 0.731545 0.414319 0.425468 0.095 Uiso 1 1 calc R U . . .
H12I H 0.714660 0.398936 0.392540 0.095 Uiso 1 1 calc R U . . .
C124 C 0.5457(13) 0.4101(6) 0.4148(4) 0.069(4) Uani 1 1 d . U . . .
H12J H 0.563704 0.428112 0.398411 0.103 Uiso 1 1 calc R U . . .
H12K H 0.545253 0.428042 0.432278 0.103 Uiso 1 1 calc R U . . .
H12L H 0.482244 0.397902 0.410583 0.103 Uiso 1 1 calc R U . . .
C125 C 0.7202(12) 0.4565(5) 0.4970(4) 0.054(2) Uani 1 1 d . U . . .
C126 C 0.8163(13) 0.4614(6) 0.4861(4) 0.066(3) Uani 1 1 d . U . . .
H12M H 0.811352 0.467786 0.465352 0.099 Uiso 1 1 calc R U . . .
H12N H 0.852086 0.434347 0.489463 0.099 Uiso 1 1 calc R U . . .
H12O H 0.849342 0.485414 0.496386 0.099 Uiso 1 1 calc R U . . .
C127 C 0.6688(14) 0.4992(6) 0.4920(5) 0.072(4) Uani 1 1 d . U . . .
H12P H 0.698321 0.521663 0.504526 0.109 Uiso 1 1 calc R U . . .
H12Q H 0.602060 0.495756 0.496509 0.109 Uiso 1 1 calc R U . . .
H12R H 0.672665 0.507820 0.471689 0.109 Uiso 1 1 calc R U . . .
C128 C 0.7277(14) 0.4414(6) 0.5270(4) 0.069(4) Uani 1 1 d . U . . .
H12S H 0.757854 0.464059 0.539280 0.104 Uiso 1 1 calc R U . . .
H12T H 0.766216 0.414837 0.528263 0.104 Uiso 1 1 calc R U . . .
H12U H 0.664151 0.435253 0.533609 0.104 Uiso 1 1 calc R U . . .
C129 C 0.5066(10) 0.3544(5) 0.5081(3) 0.048(2) Uani 1 1 d . U . . .
C130 C 0.4618(11) 0.3948(5) 0.4952(4) 0.052(3) Uani 1 1 d . U . . .
H13A H 0.394646 0.395724 0.499646 0.078 Uiso 1 1 calc R U . . .
H13B H 0.467274 0.394475 0.474161 0.078 Uiso 1 1 calc R U . . .
H13C H 0.494335 0.420531 0.503404 0.078 Uiso 1 1 calc R U . . .
C131 C 0.5036(13) 0.3553(7) 0.5413(4) 0.066(3) Uani 1 1 d . U . . .
H13D H 0.548524 0.377130 0.549184 0.100 Uiso 1 1 calc R U . . .
H13E H 0.521031 0.326533 0.549112 0.100 Uiso 1 1 calc R U . . .
H13F H 0.439330 0.362740 0.546749 0.100 Uiso 1 1 calc R U . . .
C132 C 0.4568(12) 0.3149(6) 0.4963(4) 0.059(3) Uani 1 1 d . U . . .
H13G H 0.486449 0.288793 0.504918 0.088 Uiso 1 1 calc R U . . .
H13H H 0.461427 0.314016 0.475214 0.088 Uiso 1 1 calc R U . . .
H13I H 0.389856 0.316009 0.500960 0.088 Uiso 1 1 calc R U . . .
C141 C 0.5252(14) 0.1739(6) 0.4538(4) 0.088(3) Uani 1 1 d D U . . .
C142 C 0.5374(17) 0.1462(8) 0.4272(5) 0.103(5) Uani 1 1 d D U . . .
H14A H 0.563766 0.164019 0.411999 0.154 Uiso 1 1 calc R U . . .
H14B H 0.475641 0.134528 0.420354 0.154 Uiso 1 1 calc R U . . .
H14C H 0.580808 0.122047 0.432137 0.154 Uiso 1 1 calc R U . . .
C143 C 0.4604(16) 0.2116(8) 0.4599(6) 0.110(5) Uani 1 1 d D U . . .
H14D H 0.486920 0.228138 0.476523 0.165 Uiso 1 1 calc R U . . .
H14E H 0.397537 0.200463 0.464217 0.165 Uiso 1 1 calc R U . . .
H14F H 0.454680 0.230645 0.442879 0.165 Uiso 1 1 calc R U . . .
C144 C 0.4660(16) 0.1381(8) 0.4671(5) 0.102(5) Uani 1 1 d D U . . .
H14G H 0.503848 0.111439 0.469162 0.154 Uiso 1 1 calc R U . . .
H14H H 0.409344 0.132475 0.454496 0.154 Uiso 1 1 calc R U . . .
H14I H 0.446722 0.147554 0.486187 0.154 Uiso 1 1 calc R U . . .
C145 C 0.5783(12) 0.1873(6) 0.5518(4) 0.086(3) Uani 1 1 d D U . . .
C146 C 0.5504(17) 0.2321(7) 0.5631(5) 0.099(4) Uani 1 1 d D U . . .
H14J H 0.485057 0.238732 0.556323 0.148 Uiso 1 1 calc R U . . .
H14K H 0.593349 0.254196 0.555844 0.148 Uiso 1 1 calc R U . . .
H14L H 0.555033 0.231942 0.584297 0.148 Uiso 1 1 calc R U . . .
C147 C 0.4978(15) 0.1559(8) 0.5566(5) 0.099(5) Uani 1 1 d D U . . .
H14M H 0.516889 0.126399 0.551141 0.149 Uiso 1 1 calc R U . . .
H14N H 0.441624 0.164627 0.544627 0.149 Uiso 1 1 calc R U . . .
H14O H 0.482766 0.156219 0.577037 0.149 Uiso 1 1 calc R U . . .
C148 C 0.6658(14) 0.1763(8) 0.5706(5) 0.095(4) Uani 1 1 d D U . . .
H14P H 0.646790 0.166530 0.589677 0.142 Uiso 1 1 calc R U . . .
H14Q H 0.706116 0.202183 0.572944 0.142 Uiso 1 1 calc R U . . .
H14R H 0.701142 0.152990 0.561480 0.142 Uiso 1 1 calc R U . . .
C149 C 0.6777(13) 0.0698(7) 0.5035(4) 0.094(3) Uani 1 1 d D U . . .
C150 C 0.5967(16) 0.0404(8) 0.5109(6) 0.111(5) Uani 1 1 d D U . . .
H15A H 0.537234 0.056923 0.509739 0.166 Uiso 1 1 calc R U . . .
H15B H 0.608082 0.029075 0.530598 0.166 Uiso 1 1 calc R U . . .
H15C H 0.592324 0.016022 0.497191 0.166 Uiso 1 1 calc R U . . .
C151 C 0.7609(15) 0.0679(8) 0.5254(5) 0.100(5) Uani 1 1 d D U . . .
H15D H 0.771540 0.037605 0.531502 0.150 Uiso 1 1 calc R U . . .
H15E H 0.747200 0.085717 0.542232 0.150 Uiso 1 1 calc R U . . .
H15F H 0.817876 0.078994 0.516591 0.150 Uiso 1 1 calc R U . . .
C152 C 0.7173(17) 0.0642(8) 0.4740(5) 0.105(4) Uani 1 1 d D U . . .
H15G H 0.782738 0.074946 0.474471 0.157 Uiso 1 1 calc R U . . .
H15H H 0.678428 0.080654 0.459665 0.157 Uiso 1 1 calc R U . . .
H15I H 0.716340 0.033209 0.468796 0.157 Uiso 1 1 calc R U . . .
C161 C 1.0499(13) 0.0597(6) 0.4539(4) 0.084(3) Uani 1 1 d D U . . .
C162 C 0.9670(16) 0.0618(8) 0.4733(5) 0.100(4) Uani 1 1 d D U . . .
H16A H 0.914133 0.077306 0.463292 0.151 Uiso 1 1 calc R U . . .
H16B H 0.986159 0.077297 0.491173 0.151 Uiso 1 1 calc R U . . .
H16C H 0.946922 0.032179 0.477981 0.151 Uiso 1 1 calc R U . . .
C163 C 1.1398(16) 0.0522(8) 0.4725(5) 0.104(5) Uani 1 1 d D U . . .
H16D H 1.135389 0.067613 0.490968 0.155 Uiso 1 1 calc R U . . .
H16E H 1.194498 0.063159 0.462469 0.155 Uiso 1 1 calc R U . . .
H16F H 1.147738 0.020920 0.476211 0.155 Uiso 1 1 calc R U . . .
C164 C 1.0357(19) 0.0244(7) 0.4311(5) 0.100(5) Uani 1 1 d D U . . .
H16G H 1.058255 -0.003483 0.439177 0.150 Uiso 1 1 calc R U . . .
H16H H 1.071656 0.031796 0.414224 0.150 Uiso 1 1 calc R U . . .
H16I H 0.968096 0.022138 0.425349 0.150 Uiso 1 1 calc R U . . .
C165 C 0.8366(15) 0.1305(7) 0.3907(4) 0.086(3) Uani 1 1 d D U . . .
C166 C 0.7660(17) 0.0941(8) 0.3937(6) 0.108(5) Uani 1 1 d D U . . .
H16J H 0.704514 0.102773 0.384655 0.162 Uiso 1 1 calc R U . . .
H16K H 0.758725 0.087867 0.414255 0.162 Uiso 1 1 calc R U . . .
H16L H 0.788741 0.067880 0.384086 0.162 Uiso 1 1 calc R U . . .
C167 C 0.8685(18) 0.1386(9) 0.3606(4) 0.105(5) Uani 1 1 d D U . . .
H16M H 0.822250 0.157342 0.350057 0.158 Uiso 1 1 calc R U . . .
H16N H 0.873274 0.110752 0.350340 0.158 Uiso 1 1 calc R U . . .
H16O H 0.930675 0.152922 0.361664 0.158 Uiso 1 1 calc R U . . .
C168 C 0.7993(18) 0.1719(8) 0.3993(6) 0.101(5) Uani 1 1 d . U . . .
H16P H 0.851147 0.193118 0.401431 0.152 Uiso 1 1 calc R U . . .
H16Q H 0.769206 0.168701 0.417842 0.152 Uiso 1 1 calc R U . . .
H16R H 0.752232 0.182070 0.384528 0.152 Uiso 1 1 calc R U . . .
C169 C 1.1477(13) 0.1579(6) 0.3920(4) 0.058(2) Uani 1 1 d . U . . .
C170 C 1.1426(14) 0.1939(6) 0.3699(4) 0.067(3) Uani 1 1 d . U . . .
H17A H 1.134773 0.221910 0.379633 0.100 Uiso 1 1 calc R U . . .
H17B H 1.088426 0.188858 0.356171 0.100 Uiso 1 1 calc R U . . .
H17C H 1.201331 0.194300 0.359419 0.100 Uiso 1 1 calc R U . . .
C171 C 1.2402(13) 0.1589(6) 0.4102(4) 0.066(4) Uani 1 1 d . U . . .
H17D H 1.236577 0.138331 0.426392 0.100 Uiso 1 1 calc R U . . .
H17E H 1.251270 0.188329 0.417856 0.100 Uiso 1 1 calc R U . . .
H17F H 1.292670 0.150520 0.398265 0.100 Uiso 1 1 calc R U . . .
C172 C 1.1338(13) 0.1142(6) 0.3774(4) 0.064(3) Uani 1 1 d . U . . .
H17G H 1.071352 0.113307 0.367134 0.096 Uiso 1 1 calc R U . . .
H17H H 1.137754 0.091032 0.392039 0.096 Uiso 1 1 calc R U . . .
H17I H 1.183397 0.109779 0.363592 0.096 Uiso 1 1 calc R U . . .
C181 C 1.1594(11) 0.3635(5) 0.5109(3) 0.047(3) Uani 1 1 d . U . . .
H18A H 1.186397 0.334191 0.513386 0.070 Uiso 1 1 calc R U . . .
H18B H 1.210792 0.384988 0.511286 0.070 Uiso 1 1 calc R U . . .
H18C H 1.123077 0.365141 0.492308 0.070 Uiso 1 1 calc R U . . .
C182 C 1.1526(12) 0.3641(5) 0.5750(3) 0.052(3) Uani 1 1 d . U . . .
H18D H 1.113456 0.368774 0.591667 0.078 Uiso 1 1 calc R U . . .
H18E H 1.207041 0.383993 0.576276 0.078 Uiso 1 1 calc R U . . .
H18F H 1.175280 0.333934 0.575052 0.078 Uiso 1 1 calc R U . . .
C183 C 1.0539(12) 0.4338(5) 0.5409(4) 0.053(3) Uani 1 1 d . U . . .
H18G H 1.025215 0.442423 0.522029 0.080 Uiso 1 1 calc R U . . .
H18H H 1.113005 0.450080 0.544762 0.080 Uiso 1 1 calc R U . . .
H18I H 1.009754 0.440192 0.556046 0.080 Uiso 1 1 calc R U . . .
C184 C 0.9729(12) 0.2883(6) 0.5879(3) 0.057(3) Uani 1 1 d . U . . .
H18J H 0.989076 0.262697 0.576452 0.086 Uiso 1 1 calc R U . . .
H18K H 0.929887 0.279543 0.602886 0.086 Uiso 1 1 calc R U . . .
H18L H 1.030902 0.300698 0.597085 0.086 Uiso 1 1 calc R U . . .
C185 C 0.8835(13) 0.3752(6) 0.5887(4) 0.061(3) Uani 1 1 d . U . . .
H18M H 0.942040 0.388786 0.596744 0.091 Uiso 1 1 calc R U . . .
H18N H 0.846901 0.363941 0.604566 0.091 Uiso 1 1 calc R U . . .
H18O H 0.845638 0.396945 0.577752 0.091 Uiso 1 1 calc R U . . .
C186 C 0.8005(11) 0.3053(6) 0.5514(3) 0.053(3) Uani 1 1 d . U . . .
H18P H 0.811833 0.277071 0.542288 0.079 Uiso 1 1 calc R U . . .
H18Q H 0.768689 0.324860 0.537231 0.079 Uiso 1 1 calc R U . . .
H18R H 0.760297 0.301224 0.567847 0.079 Uiso 1 1 calc R U . . .
C187 C 1.2042(12) 0.2443(6) 0.5437(4) 0.060(3) Uani 1 1 d . U . . .
H18S H 1.162143 0.269707 0.542294 0.091 Uiso 1 1 calc R U . . .
H18T H 1.267769 0.252607 0.538085 0.091 Uiso 1 1 calc R U . . .
H18U H 1.207883 0.233616 0.563738 0.091 Uiso 1 1 calc R U . . .
C188 C 1.1525(11) 0.2237(6) 0.4822(3) 0.055(3) Uani 1 1 d . U . . .
H18V H 1.138527 0.200647 0.467927 0.083 Uiso 1 1 calc R U . . .
H18W H 1.214093 0.236863 0.478603 0.083 Uiso 1 1 calc R U . . .
H18X H 1.102862 0.246058 0.480476 0.083 Uiso 1 1 calc R U . . .
C189 C 1.2467(14) 0.1556(6) 0.5171(5) 0.075(4) Uani 1 1 d . U . . .
H18Y H 1.267036 0.146435 0.536768 0.113 Uiso 1 1 calc R U . . .
H H 1.301619 0.166345 0.507097 0.113 Uiso 1 1 calc R U . . .
HA H 1.218663 0.130720 0.506491 0.113 Uiso 1 1 calc R U . . .
C190 C 1.1046(15) 0.1708(6) 0.5912(4) 0.073(4) Uani 1 1 d . U . . .
H19A H 1.170639 0.164011 0.587283 0.110 Uiso 1 1 calc R U . . .
H19B H 1.085951 0.154427 0.608160 0.110 Uiso 1 1 calc R U . . .
H19C H 1.098617 0.202134 0.594920 0.110 Uiso 1 1 calc R U . . .
C191 C 1.0415(16) 0.0951(6) 0.5546(4) 0.078(4) Uani 1 1 d . U . . .
H19D H 0.983540 0.082316 0.545643 0.118 Uiso 1 1 calc R U . . .
H19E H 1.054641 0.081936 0.573736 0.118 Uiso 1 1 calc R U . . .
H19F H 1.094879 0.089568 0.542388 0.118 Uiso 1 1 calc R U . . .
C192 C 0.9020(13) 0.1658(6) 0.5683(4) 0.070(4) Uani 1 1 d . U . . .
H19G H 0.891338 0.197280 0.569417 0.104 Uiso 1 1 calc R U . . .
H19H H 0.890865 0.152399 0.587034 0.104 Uiso 1 1 calc R U . . .
H19I H 0.858190 0.153219 0.553386 0.104 Uiso 1 1 calc R U . . .
C201 C 0.8681(18) 0.1031(7) 0.6421(5) 0.100(5) Uani 1 1 d D U . . .
H20A H 0.842053 0.099580 0.661171 0.150 Uiso 1 1 calc R U . . .
H20B H 0.843776 0.130101 0.633139 0.150 Uiso 1 1 calc R U . . .
H20C H 0.937567 0.104447 0.644174 0.150 Uiso 1 1 calc R U . . .
C202 C 0.8388(15) 0.0648(7) 0.6231(5) 0.094(4) Uani 1 1 d D U . . .
H20D H 0.855944 0.070985 0.603010 0.113 Uiso 1 1 calc R U . . .
H20E H 0.874921 0.038771 0.629862 0.113 Uiso 1 1 calc R U . . .
C203 C 0.7344(14) 0.0549(6) 0.6231(5) 0.093(4) Uani 1 1 d D U . . .
H20F H 0.698987 0.079708 0.614189 0.111 Uiso 1 1 calc R U . . .
H20G H 0.716102 0.052466 0.643411 0.111 Uiso 1 1 calc R U . . .
C204 C 0.7040(14) 0.0138(7) 0.6073(5) 0.094(4) Uani 1 1 d D U . . .
H20H H 0.727547 0.014805 0.587459 0.113 Uiso 1 1 calc R U . . .
H20I H 0.734305 -0.011502 0.617322 0.113 Uiso 1 1 calc R U . . .
C205 C 0.5984(14) 0.0068(7) 0.6051(5) 0.098(4) Uani 1 1 d D U . . .
H20J H 0.568100 0.031937 0.594971 0.118 Uiso 1 1 calc R U . . .
H20K H 0.574796 0.005815 0.624916 0.118 Uiso 1 1 calc R U . . .
C206 C 0.5686(18) -0.0345(7) 0.5894(5) 0.108(5) Uani 1 1 d D U . . .
H20L H 0.574757 -0.059236 0.602732 0.162 Uiso 1 1 calc R U . . .
H20M H 0.609263 -0.039133 0.573107 0.162 Uiso 1 1 calc R U . . .
H20N H 0.502348 -0.031799 0.582123 0.162 Uiso 1 1 calc R U . . .
C207 C 0.343(2) 0.0469(11) 0.5694(7) 0.177(9) Uani 1 1 d D U . . .
H20O H 0.318556 0.066919 0.554228 0.265 Uiso 1 1 calc R U . . .
H20P H 0.307330 0.019520 0.568077 0.265 Uiso 1 1 calc R U . . .
H20Q H 0.410298 0.041154 0.566810 0.265 Uiso 1 1 calc R U . . .
C208 C 0.331(2) 0.0674(10) 0.5987(7) 0.172(8) Uani 1 1 d D U . . .
H20R H 0.321307 0.099107 0.596351 0.206 Uiso 1 1 calc R U . . .
H20S H 0.390416 0.063020 0.610907 0.206 Uiso 1 1 calc R U . . .
C209 C 0.249(2) 0.0480(10) 0.6140(6) 0.170(8) Uani 1 1 d D U . . .
H20T H 0.190748 0.050841 0.601056 0.205 Uiso 1 1 calc R U . . .
H20U H 0.260668 0.016458 0.616883 0.205 Uiso 1 1 calc R U . . .
C210 C 0.229(2) 0.0680(10) 0.6428(6) 0.171(8) Uani 1 1 d D U . . .
H21A H 0.214666 0.099316 0.640026 0.205 Uiso 1 1 calc R U . . .
H21B H 0.286766 0.065650 0.655807 0.205 Uiso 1 1 calc R U . . .
C211 C 0.146(2) 0.0464(10) 0.6574(7) 0.172(8) Uani 1 1 d D U . . .
H21C H 0.088008 0.049348 0.644731 0.207 Uiso 1 1 calc R U . . .
H21D H 0.159882 0.014927 0.659944 0.207 Uiso 1 1 calc R U . . .
C212 C 0.131(2) 0.0669(11) 0.6867(7) 0.177(9) Uani 1 1 d D U . . .
H21E H 0.071860 0.084091 0.685488 0.266 Uiso 1 1 calc R U . . .
H21F H 0.184201 0.085918 0.692284 0.266 Uiso 1 1 calc R U . . .
H21G H 0.125179 0.043910 0.701245 0.266 Uiso 1 1 calc R U . . .

loop_
_atom_site_aniso_label
_atom_site_aniso_U_11
_atom_site_aniso_U_22
_atom_site_aniso_U_33
_atom_site_aniso_U_23
_atom_site_aniso_U_13
_atom_site_aniso_U_12
U1 0.0202(2) 0.0422(2) 0.0253(2) 0.00154(16) -0.00284(15) -0.00100(16)
U2 0.0268(2) 0.0430(2) 0.0329(2) 0.00937(17) 0.00504(17) 0.00204(17)
K1 0.0233(7) 0.0189(6) 0.0519(9) 0.0082(6) 0.0112(7) -0.0006(5)
K2 0.0233(7) 0.0189(6) 0.0519(9) 0.0082(6) 0.0112(7) -0.0006(5)
Si1 0.0376(17) 0.0447(17) 0.0352(17) 0.0036(14) 0.0031(14) -0.0067(14)
Si2 0.0308(17) 0.067(2) 0.0465(19) 0.0203(17) -0.0002(15) 0.0088(16)
Si3 0.0283(17) 0.0560(19) 0.049(2) 0.0054(16) 0.0022(14) -0.0042(15)
Si4 0.0346(18) 0.0408(17) 0.0496(19) -0.0026(15) 0.0044(15) 0.0038(14)
Si5 0.0277(18) 0.077(3) 0.043(2) -0.0071(18) -0.0097(15) 0.0069(18)
Si6 0.047(2) 0.074(3) 0.047(2) -0.0222(19) -0.0171(18) 0.012(2)
Si7 0.054(3) 0.074(3) 0.098(3) 0.008(3) -0.029(2) 0.013(2)
Si8 0.053(2) 0.081(3) 0.048(2) 0.016(2) -0.0082(19) -0.010(2)
O1 0.037(4) 0.050(4) 0.035(3) 0.005(3) 0.000(3) -0.003(3)
O2 0.052(3) 0.066(4) 0.045(3) 0.012(3) 0.014(3) 0.005(3)
O3 0.071(4) 0.060(3) 0.057(4) -0.001(3) 0.003(3) -0.016(3)
O4 0.051(3) 0.066(4) 0.051(3) 0.007(3) 0.000(3) -0.005(3)
O21 0.029(3) 0.064(4) 0.043(4) 0.010(3) 0.000(3) 0.010(3)
O22 0.053(4) 0.072(4) 0.069(4) 0.022(3) -0.001(3) 0.012(3)
O23 0.044(4) 0.079(4) 0.057(3) 0.018(3) 0.008(3) 0.015(3)
O24 0.043(4) 0.092(4) 0.060(4) 0.018(4) -0.008(3) 0.003(3)
O41 0.034(3) 0.061(4) 0.063(4) 0.000(4) 0.004(3) -0.008(3)
O42 0.043(3) 0.072(4) 0.077(4) -0.008(3) 0.015(3) -0.008(3)
O43A 0.038(3) 0.065(3) 0.059(3) 0.006(3) 0.002(3) -0.004(3)
O43B 0.038(4) 0.067(4) 0.058(4) 0.007(3) 0.003(3) -0.004(3)
O44A 0.038(3) 0.067(4) 0.060(3) 0.004(3) 0.000(3) 0.000(3)
O44B 0.037(3) 0.065(3) 0.058(3) 0.003(3) 0.001(3) -0.002(3)
O61 0.047(4) 0.046(4) 0.054(4) 0.004(3) 0.009(3) 0.007(3)
O62 0.053(4) 0.045(3) 0.069(4) -0.004(3) 0.017(3) 0.000(3)
O63 0.039(3) 0.059(4) 0.068(4) -0.008(3) 0.005(3) -0.001(3)
O64 0.051(4) 0.063(4) 0.060(4) -0.001(3) -0.008(3) 0.007(3)
N1 0.020(5) 0.055(6) 0.038(6) 0.010(4) 0.002(4) -0.003(4)
N2 0.034(3) 0.071(4) 0.043(3) -0.013(3) -0.014(3) 0.009(3)
N3 0.050(4) 0.073(4) 0.066(4) 0.012(3) -0.016(3) 0.001(3)
C1 0.053(4) 0.073(5) 0.045(4) 0.009(4) 0.015(4) 0.003(4)
C2 0.057(7) 0.088(7) 0.051(7) 0.001(6) 0.011(6) -0.009(7)
C3 0.055(6) 0.077(8) 0.054(7) -0.002(6) 0.008(5) -0.001(6)
C4 0.062(8) 0.084(7) 0.055(7) 0.022(6) 0.018(6) 0.004(7)
C5 0.085(5) 0.067(5) 0.068(5) -0.006(4) -0.002(5) -0.021(5)
C6 0.104(8) 0.100(9) 0.103(10) -0.006(8) -0.016(7) 0.001(8)
C7 0.113(10) 0.071(7) 0.087(9) 0.003(7) -0.006(8) -0.024(7)
C8 0.109(9) 0.088(9) 0.080(8) -0.019(7) 0.010(7) -0.029(8)
C9 0.054(4) 0.066(5) 0.059(5) 0.007(4) -0.001(4) -0.002(4)
C10 0.072(8) 0.069(7) 0.073(8) 0.003(6) 0.002(7) 0.001(7)
C11 0.063(7) 0.065(7) 0.075(8) 0.004(6) 0.006(7) -0.005(6)
C12 0.070(8) 0.079(8) 0.063(6) 0.008(6) -0.006(6) -0.003(7)
C21 0.067(5) 0.075(5) 0.081(5) 0.021(4) 0.000(5) 0.013(5)
C22 0.084(8) 0.081(9) 0.090(8) 0.015(7) -0.008(7) 0.012(8)
C23 0.082(9) 0.082(8) 0.093(8) 0.027(7) -0.001(7) 0.005(8)
C24 0.085(8) 0.092(9) 0.100(9) 0.017(8) 0.007(7) 0.029(8)
C25 0.049(4) 0.081(5) 0.057(4) 0.015(4) 0.008(4) 0.010(4)
C26 0.059(8) 0.092(8) 0.066(7) 0.005(6) 0.008(6) 0.008(7)
C27 0.052(6) 0.094(9) 0.073(8) 0.007(7) 0.012(6) 0.005(6)
C28 0.059(7) 0.078(7) 0.059(8) 0.018(6) 0.010(7) 0.007(6)
C29 0.052(5) 0.112(6) 0.071(5) 0.023(5) -0.014(4) 0.002(5)
C30 0.065(8) 0.149(10) 0.089(9) 0.021(8) -0.006(7) 0.010(8)
C31 0.075(9) 0.128(9) 0.098(9) 0.014(8) -0.029(8) -0.009(8)
C32 0.058(8) 0.127(9) 0.077(8) 0.032(7) -0.012(7) 0.006(8)
C41 0.041(4) 0.075(5) 0.074(5) -0.006(4) 0.011(4) -0.012(4)
C42 0.051(7) 0.090(8) 0.086(8) 0.006(7) -0.001(7) -0.012(6)
C43 0.060(8) 0.077(8) 0.072(7) -0.006(6) 0.007(6) -0.016(7)
C44 0.042(7) 0.081(7) 0.080(8) -0.011(7) 0.012(7) -0.015(6)
C45 0.047(4) 0.073(4) 0.067(4) 0.010(4) 0.003(4) -0.001(4)
C46 0.071(8) 0.104(9) 0.083(7) -0.004(7) -0.008(7) 0.006(8)
C47 0.071(8) 0.084(7) 0.087(9) 0.005(7) 0.009(7) -0.015(6)
C48 0.058(7) 0.094(9) 0.085(8) 0.019(8) 0.012(6) 0.014(6)
C49 0.044(4) 0.073(4) 0.064(4) 0.001(4) 0.001(4) 0.003(4)
C50 0.057(7) 0.086(8) 0.094(9) -0.005(7) -0.005(7) -0.008(6)
C51 0.058(7) 0.084(8) 0.072(8) -0.001(7) 0.006(6) 0.012(6)
C52 0.063(7) 0.090(6) 0.084(6) 0.013(6) 0.000(6) 0.010(6)
C61 0.064(5) 0.047(4) 0.083(5) 0.001(4) 0.018(4) 0.001(4)
C62 0.084(8) 0.067(8) 0.095(7) 0.007(7) 0.006(7) -0.005(8)
C63 0.067(7) 0.055(7) 0.094(9) 0.007(7) 0.023(7) -0.004(6)
C64 0.087(9) 0.053(7) 0.098(8) -0.003(7) 0.031(8) 0.004(7)
C65 0.042(4) 0.071(5) 0.077(5) -0.006(4) 0.006(4) 0.000(4)
C66 0.048(7) 0.089(8) 0.104(9) 0.001(8) 0.002(7) 0.009(6)
C67 0.057(8) 0.096(9) 0.078(7) -0.010(7) 0.011(6) -0.004(7)
C68 0.044(7) 0.083(7) 0.092(9) -0.008(7) 0.002(7) -0.007(6)
C69 0.056(5) 0.077(5) 0.066(5) 0.006(4) -0.009(4) 0.002(4)
C70 0.061(7) 0.085(8) 0.080(8) 0.009(7) 0.000(6) 0.005(7)
C71 0.067(8) 0.089(7) 0.064(8) 0.002(6) -0.014(7) -0.009(7)
C72 0.063(8) 0.097(8) 0.075(8) 0.021(7) -0.008(7) 0.003(7)
C81 0.044(7) 0.094(8) 0.052(7) -0.004(6) -0.010(6) 0.026(6)
C82 0.029(6) 0.083(8) 0.050(6) -0.005(6) 0.000(5) 0.012(6)
C83 0.038(6) 0.096(8) 0.062(7) -0.009(7) -0.009(6) -0.001(6)
C84 0.048(7) 0.087(8) 0.050(6) -0.023(6) -0.012(6) 0.012(7)
C85 0.078(8) 0.081(7) 0.069(8) -0.022(6) -0.016(7) 0.012(7)
C86 0.050(7) 0.099(8) 0.050(7) -0.021(7) -0.010(6) 0.017(6)
C87 0.062(8) 0.089(8) 0.106(8) 0.012(8) -0.035(7) 0.011(7)
C88 0.076(8) 0.085(8) 0.122(9) 0.016(8) -0.032(8) 0.017(7)
C89 0.055(7) 0.091(8) 0.106(8) -0.007(8) -0.019(7) 0.015(7)
C90 0.057(7) 0.086(8) 0.044(7) 0.013(6) 0.007(6) -0.005(6)
C91 0.068(8) 0.094(8) 0.061(7) 0.004(7) -0.004(7) -0.012(7)
C92 0.080(8) 0.099(8) 0.056(7) 0.023(7) -0.010(7) -0.016(7)
U3 0.0206(2) 0.0324(2) 0.02226(19) -0.00038(14) -0.00030(14) -0.00095(15)
U4 0.0232(2) 0.0302(2) 0.0268(2) 0.00248(15) -0.00510(15) -0.00286(15)
K3A 0.0233(7) 0.0189(6) 0.0519(9) 0.0082(6) 0.0112(7) -0.0006(5)
K3B 0.0233(7) 0.0189(6) 0.0519(9) 0.0082(6) 0.0112(7) -0.0006(5)
K4A 0.0233(7) 0.0189(6) 0.0519(9) 0.0082(6) 0.0112(7) -0.0006(5)
K4B 0.0233(7) 0.0189(6) 0.0519(9) 0.0082(6) 0.0112(7) -0.0006(5)
Si9 0.0285(15) 0.0317(14) 0.0268(15) 0.0011(12) 0.0023(12) -0.0019(12)
Si10 0.0268(16) 0.0408(16) 0.0378(17) 0.0026(13) 0.0012(13) 0.0014(13)
Si11 0.037(2) 0.066(2) 0.079(3) 0.016(2) -0.0057(18) -0.0192(18)
Si12 0.051(2) 0.0384(17) 0.0435(19) -0.0096(14) -0.0033(16) 0.0067(15)
Si13 0.0382(19) 0.0418(18) 0.0360(18) -0.0058(14) -0.0092(15) -0.0036(15)
Si14 0.041(2) 0.065(2) 0.0290(17) -0.0006(16) 0.0016(15) 0.0027(17)
Si15 0.035(2) 0.056(2) 0.055(2) 0.0003(18) -0.0165(17) -0.0007(17)
Si16 0.066(3) 0.056(2) 0.053(2) 0.0212(19) -0.024(2) -0.011(2)
O101 0.032(3) 0.039(3) 0.029(3) 0.005(3) 0.003(3) 0.000(3)
O102 0.038(3) 0.051(3) 0.034(3) -0.005(3) 0.000(3) -0.003(3)
O103 0.041(3) 0.035(3) 0.040(3) 0.004(3) 0.004(3) -0.001(3)
O104 0.032(3) 0.043(3) 0.039(3) -0.003(3) 0.006(3) 0.000(3)
O121 0.028(3) 0.042(3) 0.039(4) -0.001(3) 0.001(3) 0.004(3)
O122 0.042(3) 0.060(4) 0.046(3) 0.002(3) -0.002(3) -0.004(3)
O123 0.041(3) 0.046(3) 0.054(4) -0.001(3) 0.000(3) 0.002(3)
O124 0.032(3) 0.054(3) 0.047(3) 0.009(3) 0.004(3) 0.003(3)
O141 0.033(4) 0.065(4) 0.077(5) 0.012(4) -0.004(4) -0.019(3)
O142 0.051(4) 0.089(4) 0.085(4) 0.009(4) -0.009(4) -0.012(4)
O143 0.059(4) 0.095(4) 0.086(4) 0.011(4) 0.003(4) -0.011(4)
O144 0.062(4) 0.081(4) 0.111(5) 0.017(4) -0.002(4) -0.025(4)
O161 0.048(4) 0.044(4) 0.045(4) -0.005(3) -0.004(3) 0.003(3)
O162 0.078(4) 0.058(4) 0.073(4) -0.001(3) 0.005(4) 0.016(4)
O163 0.074(4) 0.072(4) 0.070(4) -0.018(4) -0.010(4) -0.002(4)
O164 0.061(4) 0.055(3) 0.051(4) -0.015(3) 0.006(3) 0.000(3)
N21 0.031(6) 0.042(5) 0.037(6) 0.002(4) -0.004(4) 0.001(4)
N22 0.037(3) 0.050(3) 0.029(3) -0.005(3) -0.004(3) -0.002(3)
N23 0.046(3) 0.051(3) 0.048(3) 0.012(3) -0.022(3) -0.004(3)
C101 0.051(4) 0.067(5) 0.039(4) -0.007(4) -0.003(4) 0.001(4)
C102 0.084(8) 0.080(7) 0.061(8) -0.016(7) 0.002(7) 0.014(7)
C103 0.065(7) 0.083(7) 0.047(7) 0.003(6) 0.005(6) 0.000(6)
C104 0.059(6) 0.086(8) 0.050(7) -0.002(7) -0.013(6) -0.002(6)
C105 0.049(4) 0.036(4) 0.049(4) 0.002(4) 0.000(4) 0.002(4)
C106 0.076(8) 0.043(6) 0.070(7) 0.013(6) 0.010(7) -0.001(6)
C107 0.055(6) 0.056(7) 0.067(8) -0.007(6) -0.011(6) 0.013(6)
C108 0.055(7) 0.037(6) 0.052(6) -0.002(5) -0.005(5) 0.001(6)
C109 0.034(4) 0.057(4) 0.045(4) -0.001(4) 0.007(4) 0.000(4)
C110 0.041(7) 0.078(7) 0.050(6) -0.008(6) 0.000(5) 0.002(6)
C111 0.044(7) 0.070(7) 0.063(7) 0.001(6) 0.009(6) 0.012(6)
C112 0.046(7) 0.081(8) 0.056(7) 0.011(6) 0.011(6) -0.004(6)
C121 0.054(5) 0.069(5) 0.051(4) 0.004(4) -0.002(4) -0.005(4)
C122 0.084(9) 0.079(8) 0.057(7) -0.004(6) -0.010(7) -0.009(7)
C123 0.062(7) 0.074(8) 0.055(7) 0.007(7) 0.006(6) -0.007(6)
C124 0.062(7) 0.081(8) 0.062(8) 0.011(6) -0.007(7) 0.004(6)
C125 0.049(4) 0.049(4) 0.062(5) -0.003(4) -0.002(4) -0.002(4)
C126 0.057(6) 0.064(7) 0.077(8) -0.012(7) 0.004(6) -0.011(6)
C127 0.073(8) 0.053(6) 0.090(9) -0.007(6) -0.006(8) 0.006(6)
C128 0.074(8) 0.069(8) 0.064(6) -0.004(6) -0.008(6) -0.010(7)
C129 0.034(4) 0.060(4) 0.050(4) 0.005(4) 0.007(4) 0.001(4)
C130 0.036(6) 0.063(6) 0.058(7) -0.002(6) 0.007(6) 0.008(5)
C131 0.062(8) 0.085(8) 0.053(6) 0.003(6) 0.011(6) 0.005(7)
C132 0.043(6) 0.063(6) 0.070(8) 0.004(6) -0.004(6) -0.003(6)
C141 0.062(5) 0.106(6) 0.096(6) -0.001(5) -0.015(5) -0.006(5)
C142 0.077(9) 0.126(10) 0.104(9) -0.014(8) -0.019(8) -0.005(9)
C143 0.080(9) 0.122(9) 0.125(10) -0.006(9) -0.022(9) 0.007(8)
C144 0.071(8) 0.122(9) 0.112(9) -0.002(9) -0.017(8) -0.016(8)
C145 0.066(5) 0.106(6) 0.086(5) 0.012(5) 0.005(5) -0.010(5)
C146 0.082(9) 0.118(8) 0.097(9) 0.008(8) 0.006(8) 0.002(8)
C147 0.076(8) 0.125(9) 0.097(9) 0.001(9) 0.017(8) -0.022(8)
C148 0.076(8) 0.116(10) 0.092(9) 0.008(9) -0.002(7) 0.002(8)
C149 0.074(5) 0.084(5) 0.123(6) 0.015(5) -0.003(5) -0.024(5)
C150 0.095(9) 0.093(8) 0.143(11) 0.013(9) 0.002(9) -0.039(8)
C151 0.086(8) 0.083(9) 0.131(9) 0.022(9) -0.010(8) -0.017(8)
C152 0.084(9) 0.101(9) 0.128(9) 0.005(9) -0.007(8) -0.024(8)
C161 0.094(6) 0.067(5) 0.092(6) 0.008(5) 0.006(5) 0.016(5)
C162 0.109(9) 0.085(9) 0.108(9) 0.023(8) 0.020(8) 0.016(8)
C163 0.107(9) 0.090(9) 0.112(10) 0.010(8) -0.007(8) 0.021(8)
C164 0.112(10) 0.079(8) 0.110(9) 0.001(7) 0.003(8) 0.001(8)
C165 0.081(5) 0.090(5) 0.086(5) -0.014(5) -0.016(5) -0.002(5)
C166 0.093(9) 0.106(9) 0.123(10) -0.003(9) -0.012(9) -0.009(8)
C167 0.097(10) 0.122(10) 0.095(8) -0.003(8) -0.013(8) -0.003(9)
C168 0.090(9) 0.101(8) 0.110(9) -0.013(8) -0.023(8) 0.007(7)
C169 0.061(5) 0.063(5) 0.050(4) -0.014(4) 0.003(4) 0.004(4)
C170 0.068(8) 0.078(7) 0.054(7) -0.004(6) 0.002(6) 0.008(7)
C171 0.065(7) 0.076(8) 0.058(7) -0.010(7) -0.005(6) 0.008(7)
C172 0.066(8) 0.071(7) 0.055(7) -0.022(6) 0.005(6) 0.007(6)
C181 0.044(6) 0.048(6) 0.047(6) -0.002(5) -0.003(5) -0.005(5)
C182 0.054(7) 0.060(7) 0.042(6) -0.005(6) -0.014(6) -0.005(6)
C183 0.056(7) 0.047(6) 0.056(7) -0.008(5) -0.005(6) -0.003(5)
C184 0.052(7) 0.074(7) 0.045(6) 0.009(6) 0.000(6) 0.001(6)
C185 0.058(7) 0.080(7) 0.045(6) -0.012(6) 0.009(6) 0.008(6)
C186 0.042(6) 0.078(7) 0.039(6) 0.005(6) 0.004(5) 0.002(6)
C187 0.053(7) 0.071(7) 0.055(7) 0.003(6) -0.010(6) -0.018(6)
C188 0.041(7) 0.069(7) 0.055(6) -0.008(6) -0.002(5) -0.005(6)
C189 0.060(7) 0.074(7) 0.090(8) 0.001(7) -0.011(7) 0.005(7)
C190 0.083(8) 0.075(8) 0.059(7) 0.024(6) -0.026(7) -0.011(7)
C191 0.089(8) 0.064(7) 0.079(8) 0.025(6) -0.027(7) -0.010(7)
C192 0.071(7) 0.075(8) 0.061(7) 0.020(7) -0.010(6) -0.018(7)
C201 0.122(11) 0.098(10) 0.080(10) 0.008(8) 0.013(10) -0.003(9)
C202 0.116(9) 0.090(8) 0.078(8) 0.009(6) 0.016(8) 0.003(8)
C203 0.113(9) 0.088(7) 0.078(7) 0.007(6) 0.017(7) 0.006(7)
C204 0.113(9) 0.090(7) 0.082(7) 0.005(6) 0.017(7) 0.006(7)
C205 0.114(9) 0.095(8) 0.087(8) 0.003(7) 0.015(8) 0.006(8)
C206 0.119(11) 0.103(10) 0.103(11) -0.002(9) 0.009(10) 0.003(10)
C207 0.157(17) 0.113(15) 0.25(2) 0.010(14) -0.067(18) 0.020(13)
C208 0.151(15) 0.108(13) 0.25(2) 0.014(13) -0.073(16) 0.020(11)
C209 0.149(15) 0.106(13) 0.25(2) 0.017(12) -0.075(16) 0.020(11)
C210 0.150(15) 0.106(13) 0.25(2) 0.018(12) -0.074(16) 0.020(11)
C211 0.152(15) 0.108(13) 0.25(2) 0.018(13) -0.072(16) 0.020(11)
C212 0.158(17) 0.111(15) 0.26(2) 0.015(14) -0.064(18) 0.027(13)

loop_
_atom_type_symbol
_atom_type_description
_atom_type_scat_dispersion_real
_atom_type_scat_dispersion_imag
_atom_type_scat_source
C C 0.0181 0.0091 'International Tables Vol C Tables 4.2.6.8 and 6.1.1.4'
H H 0.0000 0.0000 'International Tables Vol C Tables 4.2.6.8 and 6.1.1.4'
K K 0.3868 1.0657 'International Tables Vol C Tables 4.2.6.8 and 6.1.1.4'
N N 0.0311 0.0180 'International Tables Vol C Tables 4.2.6.8 and 6.1.1.4'
O O 0.0492 0.0322 'International Tables Vol C Tables 4.2.6.8 and 6.1.1.4'
Si Si 0.2541 0.3302 'International Tables Vol C Tables 4.2.6.8 and 6.1.1.4'
U U -4.3638 13.4090 'International Tables Vol C Tables 4.2.6.8 and 6.1.1.4'

loop_
_exptl_crystal_face_index_h
_exptl_crystal_face_index_k
_exptl_crystal_face_index_l
_exptl_crystal_face_perp_dist
0 -1 0 0.0167
0 1 0 0.0087
0 0 -1 0.1068
0 0 1 0.0794
1 -1 -2 0.0688
-1 1 2 0.0587
-2 -2 -1 0.1245
2 2 1 0.1068

loop_
_geom_angle_atom_site_label_1
_geom_angle_atom_site_label_2
_geom_angle_atom_site_label_3
_geom_angle
_geom_angle_site_symmetry_1
_geom_angle_site_symmetry_3
_geom_angle_publ_flag
K1 U1 U2 61.59(3) . . ?
K1 U1 K2 82.52(5) . . ?
K2 U1 U2 59.07(3) . . ?
O1 U1 U2 108.2(2) . . ?
O1 U1 K1 47.5(2) . . ?
O1 U1 K2 99.0(2) . . ?
O1 U1 O21 107.8(3) . . ?
O1 U1 N2 106.9(4) . . ?
O21 U1 U2 102.7(3) . . ?
O21 U1 K1 124.7(3) . . ?
O21 U1 K2 49.4(3) . . ?
O21 U1 N2 128.1(4) . . ?
N1 U1 U2 13.6(3) . . ?
N1 U1 K1 51.4(3) . . ?
N1 U1 K2 53.1(3) . . ?
N1 U1 O1 96.3(4) . . ?
N1 U1 O21 101.0(4) . . ?
N1 U1 N2 112.3(4) . . ?
N2 U1 U2 101.7(3) . . ?
N2 U1 K1 107.2(3) . . ?
N2 U1 K2 152.0(3) . . ?
K1 U2 U1 55.65(4) . . ?
K2 U2 U1 60.18(3) . . ?
K2 U2 K1 80.10(5) . . ?
Si8 U2 U1 89.11(9) . . ?
Si8 U2 K1 133.54(9) . . ?
Si8 U2 K2 109.86(10) . . ?
O41 U2 U1 106.6(3) . . ?
O41 U2 K1 117.0(3) . . ?
O41 U2 K2 48.1(3) . . ?
O41 U2 Si8 100.5(3) . . ?
O41 U2 O61 102.7(4) . . ?
O41 U2 N3 117.5(5) . . ?
O61 U2 U1 113.3(3) . . ?
O61 U2 K1 57.6(3) . . ?
O61 U2 K2 109.0(3) . . ?
O61 U2 Si8 141.0(3) . . ?
O61 U2 N3 113.8(5) . . ?
N1 U2 U1 14.7(3) . . ?
N1 U2 K1 44.8(3) . . ?
N1 U2 K2 53.8(3) . . ?
N1 U2 Si8 103.8(3) . . ?
N1 U2 O41 101.8(4) . . ?
N1 U2 O61 101.6(4) . . ?
N1 U2 N3 117.1(5) . . ?
N3 U2 U1 103.1(4) . . ?
N3 U2 K1 125.3(4) . . ?
N3 U2 K2 137.2(4) . . ?
N3 U2 Si8 27.3(4) . . ?
U1 K1 U2 62.76(4) . . ?
Si1 K1 U1 64.13(8) . . ?
Si1 K1 U2 125.93(10) . . ?
Si1 K1 O61 158.1(2) . . ?
Si4 K1 U1 123.24(10) . . ?
Si4 K1 U2 60.48(8) . . ?
Si4 K1 Si1 167.86(14) . . ?
Si4 K1 O61 27.03(18) . . ?
O1 K1 U1 36.26(18) . . ?
O1 K1 U2 98.4(2) . . ?
O1 K1 Si1 27.89(19) . . ?
O1 K1 Si4 157.7(2) . . ?
O1 K1 O2 53.7(3) . . ?
O1 K1 O61 131.6(3) . . ?
O1 K1 O63 160.2(3) . . ?
O1 K1 N1 69.8(3) . . ?
O2 K1 U1 88.0(2) . . ?
O2 K1 U2 150.2(2) . . ?
O2 K1 Si1 28.7(2) . . ?
O2 K1 Si4 148.4(2) . . ?
O2 K1 O61 172.4(3) . . ?
O2 K1 O63 125.9(3) . . ?
O2 K1 N1 123.0(3) . . ?
O61 K1 U1 96.22(18) . . ?
O61 K1 U2 33.46(17) . . ?
O63 K1 U1 131.6(2) . . ?
O63 K1 U2 76.1(2) . . ?
O63 K1 Si1 154.4(2) . . ?
O63 K1 Si4 29.3(2) . . ?
O63 K1 O61 46.9(3) . . ?
O63 K1 N1 104.1(3) . . ?
O64 K1 U1 133.2(3) . . ?
O64 K1 U2 78.2(3) . . ?
O64 K1 Si1 138.0(3) . . ?
O64 K1 Si4 29.9(2) . . ?
O64 K1 O1 146.9(3) . . ?
O64 K1 O2 130.5(3) . . ?
O64 K1 O61 49.4(3) . . ?
O64 K1 O63 51.4(3) . . ?
O64 K1 N1 100.6(3) . . ?
N1 K1 U1 35.1(2) . . ?
N1 K1 U2 28.7(2) . . ?
N1 K1 Si1 97.2(2) . . ?
N1 K1 Si4 88.5(2) . . ?
N1 K1 O61 61.8(3) . . ?
U2 K2 U1 60.75(4) . . ?
Si2 K2 U1 59.45(7) . . ?
Si2 K2 U2 115.45(9) . . ?
Si3 K2 U1 116.69(9) . . ?
Si3 K2 U2 59.38(7) . . ?
Si3 K2 Si2 139.44(12) . . ?
O21 K2 U1 33.57(17) . . ?
O21 K2 U2 90.22(18) . . ?
O21 K2 Si2 26.23(18) . . ?
O21 K2 Si3 132.5(2) . . ?
O21 K2 O42 118.9(3) . . ?
O21 K2 O44A 159.6(4) . . ?
O21 K2 N1 65.3(3) . . ?
O24 K2 U1 82.2(2) . . ?
O24 K2 U2 141.2(3) . . ?
O24 K2 Si2 26.0(2) . . ?
O24 K2 Si3 143.6(3) . . ?
O24 K2 O21 51.0(3) . . ?
O24 K2 O41 158.4(3) . . ?
O24 K2 O42 117.3(3) . . ?
O24 K2 O44A 136.7(4) . . ?
O24 K2 N1 114.6(3) . . ?
O41 K2 U1 92.8(2) . . ?
O41 K2 U2 33.17(19) . . ?
O41 K2 Si2 137.1(2) . . ?
O41 K2 Si3 26.4(2) . . ?
O41 K2 O21 117.3(3) . . ?
O41 K2 O42 48.2(3) . . ?
O41 K2 O44A 47.5(4) . . ?
O41 K2 N1 63.3(3) . . ?
O42 K2 U1 120.4(2) . . ?
O42 K2 U2 76.9(2) . . ?
O42 K2 Si2 115.6(2) . . ?
O42 K2 Si3 26.6(2) . . ?
O42 K2 O44A 41.9(4) . . ?
O42 K2 N1 103.7(3) . . ?
O44A K2 U1 139.7(3) . . ?
O44A K2 U2 79.0(3) . . ?
O44A K2 Si2 152.4(4) . . ?
O44A K2 Si3 27.6(4) . . ?
N1 K2 U1 32.5(2) . . ?
N1 K2 U2 30.1(2) . . ?
N1 K2 Si2 91.5(2) . . ?
N1 K2 Si3 89.4(2) . . ?
N1 K2 O44A 108.0(4) . . ?
O1 Si1 K1 56.5(4) . . ?
O1 Si1 O2 105.8(5) . . ?
O1 Si1 O3 119.2(6) . . ?
O1 Si1 O4 112.3(6) . . ?
O2 Si1 K1 57.0(4) . . ?
O2 Si1 O3 115.5(6) . . ?
O2 Si1 O4 100.3(6) . . ?
O3 Si1 K1 164.1(5) . . ?
O4 Si1 K1 93.2(4) . . ?
O4 Si1 O3 102.3(6) . . ?
O21 Si2 K2 58.9(4) . . ?
O21 Si2 O22 113.7(6) . . ?
O21 Si2 O24 102.9(6) . . ?
O22 Si2 K2 138.4(5) . . ?
O23 Si2 K2 114.5(5) . . ?
O23 Si2 O21 115.7(6) . . ?
O23 Si2 O22 105.3(7) . . ?
O23 Si2 O24 112.0(7) . . ?
O24 Si2 K2 47.3(4) . . ?
O24 Si2 O22 107.1(6) . . ?
O41 Si3 K2 57.8(4) . . ?
O41 Si3 O42 107.7(6) . . ?
O41 Si3 O43A 119.6(8) . . ?
O41 Si3 O43B 105.1(9) . . ?
O41 Si3 O44A 104.9(8) . . ?
O41 Si3 O44B 123.9(9) . . ?
O42 Si3 K2 66.0(5) . . ?
O42 Si3 O43A 121.2(9) . . ?
O42 Si3 O43B 93.1(10) . . ?
O42 Si3 O44A 92.7(9) . . ?
O42 Si3 O44B 117.2(10) . . ?
O43A Si3 K2 171.9(8) . . ?
O43A Si3 O44A 105.9(11) . . ?
O43B Si3 K2 142.8(9) . . ?
O44A Si3 K2 68.9(8) . . ?
O44B Si3 K2 112.7(9) . . ?
O44B Si3 O43B 104.2(12) . . ?
O61 Si4 K1 80.9(4) . . ?
O61 Si4 O62 116.8(6) . . ?
O61 Si4 O63 107.4(6) . . ?
O61 Si4 O64 111.2(6) . . ?
O62 Si4 K1 162.2(5) . . ?
O62 Si4 O63 110.3(6) . . ?
O62 Si4 O64 110.3(6) . . ?
O63 Si4 K1 62.7(4) . . ?
O63 Si4 O64 99.4(6) . . ?
O64 Si4 K1 57.9(4) . . ?
N2 Si5 C81 114.5(8) . . ?
N2 Si5 C82 111.5(6) . . ?
N2 Si5 C83 110.6(8) . . ?
C81 Si5 C82 104.5(8) . . ?
C81 Si5 C83 107.8(8) . . ?
C83 Si5 C82 107.5(8) . . ?
N2 Si6 C84 115.1(7) . . ?
N2 Si6 C85 112.4(9) . . ?
N2 Si6 C86 109.6(7) . . ?
C85 Si6 C84 107.3(9) . . ?
C85 Si6 C86 106.8(10) . . ?
C86 Si6 C84 105.0(8) . . ?
N3 Si7 C87 115.2(9) . . ?
N3 Si7 C88 109.9(9) . . ?
N3 Si7 C89 109.6(9) . . ?
C87 Si7 C88 108.3(10) . . ?
C89 Si7 C87 104.7(10) . . ?
C89 Si7 C88 109.0(11) . . ?
N3 Si8 U2 38.8(5) . . ?
N3 Si8 C90 107.4(7) . . ?
N3 Si8 C91 114.3(9) . . ?
N3 Si8 C92 113.1(9) . . ?
C90 Si8 U2 69.0(5) . . ?
C90 Si8 C92 109.1(9) . . ?
C91 Si8 U2 120.6(6) . . ?
C91 Si8 C90 106.5(9) . . ?
C91 Si8 C92 106.2(9) . . ?
C92 Si8 U2 132.0(7) . . ?
U1 O1 K1 96.3(3) . . ?
Si1 O1 U1 167.9(6) . . ?
Si1 O1 K1 95.6(4) . . ?
Si1 O2 K1 94.4(5) . . ?
C1 O2 K1 123.7(10) . . ?
C1 O2 Si1 132.7(10) . . ?
C5 O3 Si1 129.9(10) . . ?
C9 O4 Si1 135.5(11) . . ?
U1 O21 K2 97.0(3) . . ?
Si2 O21 U1 163.1(6) . . ?
Si2 O21 K2 94.9(5) . . ?
C21 O22 Si2 133.9(10) . . ?
C25 O23 Si2 140.1(11) . . ?
Si2 O24 K2 106.7(5) . . ?
C29 O24 K2 119.2(11) . . ?
C29 O24 Si2 133.9(13) . . ?
U2 O41 K2 98.8(4) . . ?
Si3 O41 U2 162.7(7) . . ?
Si3 O41 K2 95.8(5) . . ?
Si3 O42 K2 87.4(5) . . ?
C41 O42 K2 125.9(10) . . ?
C41 O42 Si3 134.7(11) . . ?
C45 O43A Si3 128.7(15) . . ?
C45 O43B Si3 123.3(17) . . ?
Si3 O44A K2 83.5(8) . . ?
C49 O44A K2 135.8(12) . . ?
C49 O44A Si3 127.1(15) . . ?
C49 O44B Si3 129.5(17) . . ?
U2 O61 K1 88.9(3) . . ?
Si4 O61 U2 160.8(6) . . ?
Si4 O61 K1 72.0(4) . . ?
C61 O62 Si4 134.1(11) . . ?
Si4 O63 K1 88.0(4) . . ?
C65 O63 K1 123.3(9) . . ?
C65 O63 Si4 137.5(10) . . ?
Si4 O64 K1 92.1(5) . . ?
C69 O64 K1 115.1(10) . . ?
C69 O64 Si4 140.5(12) . . ?
U1 N1 K1 93.5(4) . . ?
U1 N1 K2 94.4(4) . . ?
U2 N1 U1 151.6(6) . . ?
U2 N1 K1 106.5(4) . . ?
U2 N1 K2 96.1(4) . . ?
K1 N1 K2 112.6(3) . . ?
Si5 N2 U1 120.3(6) . . ?
Si6 N2 U1 117.7(6) . . ?
Si6 N2 Si5 121.9(7) . . ?
Si7 N3 U2 121.9(8) . . ?
Si7 N3 Si8 124.2(9) . . ?
Si8 N3 U2 113.8(7) . . ?
O2 C1 C2 107.8(13) . . ?
O2 C1 C3 104.0(13) . . ?
O2 C1 C4 113.2(14) . . ?
C2 C1 C3 108.0(15) . . ?
C4 C1 C2 111.8(15) . . ?
C4 C1 C3 111.6(15) . . ?
C1 C2 H2A 109.5 . . ?
C1 C2 H2B 109.5 . . ?
C1 C2 H2C 109.5 . . ?
H2A C2 H2B 109.5 . . ?
H2A C2 H2C 109.5 . . ?
H2B C2 H2C 109.5 . . ?
C1 C3 H3A 109.5 . . ?
C1 C3 H3B 109.5 . . ?
C1 C3 H3C 109.5 . . ?
H3A C3 H3B 109.5 . . ?
H3A C3 H3C 109.5 . . ?
H3B C3 H3C 109.5 . . ?
C1 C4 H4A 109.5 . . ?
C1 C4 H4B 109.5 . . ?
C1 C4 H4C 109.5 . . ?
H4A C4 H4B 109.5 . . ?
H4A C4 H4C 109.5 . . ?
H4B C4 H4C 109.5 . . ?
O3 C5 C6 119.5(16) . . ?
O3 C5 C7 101.3(14) . . ?
O3 C5 C8 107.9(14) . . ?
C6 C5 C7 110.2(18) . . ?
C6 C5 C8 104.4(18) . . ?
C7 C5 C8 113.9(18) . . ?
C5 C6 H6A 109.5 . . ?
C5 C6 H6B 109.5 . . ?
C5 C6 H6C 109.5 . . ?
H6A C6 H6B 109.5 . . ?
H6A C6 H6C 109.5 . . ?
H6B C6 H6C 109.5 . . ?
C5 C7 H7A 109.5 . . ?
C5 C7 H7B 109.5 . . ?
C5 C7 H7C 109.5 . . ?
H7A C7 H7B 109.5 . . ?
H7A C7 H7C 109.5 . . ?
H7B C7 H7C 109.5 . . ?
C5 C8 H8A 109.5 . . ?
C5 C8 H8B 109.5 . . ?
C5 C8 H8C 109.5 . . ?
H8A C8 H8B 109.5 . . ?
H8A C8 H8C 109.5 . . ?
H8B C8 H8C 109.5 . . ?
O4 C9 C10 116.4(15) . . ?
O4 C9 C11 103.8(14) . . ?
O4 C9 C12 103.7(15) . . ?
C10 C9 C11 109.4(16) . . ?
C10 C9 C12 111.6(16) . . ?
C11 C9 C12 111.6(16) . . ?
C9 C10 H10A 109.5 . . ?
C9 C10 H10B 109.5 . . ?
C9 C10 H10C 109.5 . . ?
H10A C10 H10B 109.5 . . ?
H10A C10 H10C 109.5 . . ?
H10B C10 H10C 109.5 . . ?
C9 C11 H11A 109.5 . . ?
C9 C11 H11B 109.5 . . ?
C9 C11 H11C 109.5 . . ?
H11A C11 H11B 109.5 . . ?
H11A C11 H11C 109.5 . . ?
H11B C11 H11C 109.5 . . ?
C9 C12 H12A 109.5 . . ?
C9 C12 H12B 109.5 . . ?
C9 C12 H12C 109.5 . . ?
H12A C12 H12B 109.5 . . ?
H12A C12 H12C 109.5 . . ?
H12B C12 H12C 109.5 . . ?
O22 C21 C22 111.1(15) . . ?
O22 C21 C23 102.9(16) . . ?
O22 C21 C24 107.5(16) . . ?
C22 C21 C24 112.5(18) . . ?
C23 C21 C22 113.4(17) . . ?
C23 C21 C24 108.9(16) . . ?
C21 C22 H22A 109.5 . . ?
C21 C22 H22B 109.5 . . ?
C21 C22 H22C 109.5 . . ?
H22A C22 H22B 109.5 . . ?
H22A C22 H22C 109.5 . . ?
H22B C22 H22C 109.5 . . ?
C21 C23 H23A 109.5 . . ?
C21 C23 H23B 109.5 . . ?
C21 C23 H23C 109.5 . . ?
H23A C23 H23B 109.5 . . ?
H23A C23 H23C 109.5 . . ?
H23B C23 H23C 109.5 . . ?
C21 C24 H24A 109.5 . . ?
C21 C24 H24B 109.5 . . ?
C21 C24 H24C 109.5 . . ?
H24A C24 H24B 109.5 . . ?
H24A C24 H24C 109.5 . . ?
H24B C24 H24C 109.5 . . ?
O23 C25 C26 106.8(14) . . ?
O23 C25 C27 108.9(13) . . ?
O23 C25 C28 110.6(13) . . ?
C27 C25 C26 110.5(15) . . ?
C28 C25 C26 110.5(14) . . ?
C28 C25 C27 109.5(15) . . ?
C25 C26 H26A 109.5 . . ?
C25 C26 H26B 109.5 . . ?
C25 C26 H26C 109.5 . . ?
H26A C26 H26B 109.5 . . ?
H26A C26 H26C 109.5 . . ?
H26B C26 H26C 109.5 . . ?
C25 C27 H27A 109.5 . . ?
C25 C27 H27B 109.5 . . ?
C25 C27 H27C 109.5 . . ?
H27A C27 H27B 109.5 . . ?
H27A C27 H27C 109.5 . . ?
H27B C27 H27C 109.5 . . ?
C25 C28 H28A 109.5 . . ?
C25 C28 H28B 109.5 . . ?
C25 C28 H28C 109.5 . . ?
H28A C28 H28B 109.5 . . ?
H28A C28 H28C 109.5 . . ?
H28B C28 H28C 109.5 . . ?
O24 C29 C30 110.7(15) . . ?
O24 C29 C31 102.9(15) . . ?
O24 C29 C32 110.5(14) . . ?
C30 C29 C31 107.8(19) . . ?
C30 C29 C32 114.7(18) . . ?
C32 C29 C31 109.4(18) . . ?
C29 C30 H30A 109.5 . . ?
C29 C30 H30B 109.5 . . ?
C29 C30 H30C 109.5 . . ?
H30A C30 H30B 109.5 . . ?
H30A C30 H30C 109.5 . . ?
H30B C30 H30C 109.5 . . ?
C29 C31 H31A 109.5 . . ?
C29 C31 H31B 109.5 . . ?
C29 C31 H31C 109.5 . . ?
H31A C31 H31B 109.5 . . ?
H31A C31 H31C 109.5 . . ?
H31B C31 H31C 109.5 . . ?
C29 C32 H32A 109.5 . . ?
C29 C32 H32B 109.5 . . ?
C29 C32 H32C 109.5 . . ?
H32A C32 H32B 109.5 . . ?
H32A C32 H32C 109.5 . . ?
H32B C32 H32C 109.5 . . ?
O42 C41 C42 106.7(15) . . ?
O42 C41 C43 105.0(14) . . ?
O42 C41 C44 113.7(15) . . ?
C42 C41 C43 110.5(17) . . ?
C42 C41 C44 112.7(16) . . ?
C44 C41 C43 108.0(16) . . ?
C41 C42 H42A 109.5 . . ?
C41 C42 H42B 109.5 . . ?
C41 C42 H42C 109.5 . . ?
H42A C42 H42B 109.5 . . ?
H42A C42 H42C 109.5 . . ?
H42B C42 H42C 109.5 . . ?
C41 C43 H43A 109.5 . . ?
C41 C43 H43B 109.5 . . ?
C41 C43 H43C 109.5 . . ?
H43A C43 H43B 109.5 . . ?
H43A C43 H43C 109.5 . . ?
H43B C43 H43C 109.5 . . ?
C41 C44 H44A 109.5 . . ?
C41 C44 H44B 109.5 . . ?
C41 C44 H44C 109.5 . . ?
H44A C44 H44B 109.5 . . ?
H44A C44 H44C 109.5 . . ?
H44B C44 H44C 109.5 . . ?
O43A C45 C46 131.2(17) . . ?
O43A C45 C47 90.0(14) . . ?
O43A C45 C48 103.7(14) . . ?
O43B C45 C46 83.2(15) . . ?
O43B C45 C47 117.2(15) . . ?
O43B C45 C48 120.2(16) . . ?
C46 C45 C47 106.8(16) . . ?
C46 C45 C48 110.1(16) . . ?
C47 C45 C48 113.6(16) . . ?
C45 C46 H46A 109.5 . . ?
C45 C46 H46B 109.5 . . ?
C45 C46 H46C 109.5 . . ?
H46A C46 H46B 109.5 . . ?
H46A C46 H46C 109.5 . . ?
H46B C46 H46C 109.5 . . ?
C45 C47 H47A 109.5 . . ?
C45 C47 H47B 109.5 . . ?
C45 C47 H47C 109.5 . . ?
H47A C47 H47B 109.5 . . ?
H47A C47 H47C 109.5 . . ?
H47B C47 H47C 109.5 . . ?
C45 C48 H48A 109.5 . . ?
C45 C48 H48B 109.5 . . ?
C45 C48 H48C 109.5 . . ?
H48A C48 H48B 109.5 . . ?
H48A C48 H48C 109.5 . . ?
H48B C48 H48C 109.5 . . ?
O44A C49 C50 119.5(15) . . ?
O44A C49 C51 116.5(14) . . ?
O44A C49 C52 83.2(14) . . ?
O44B C49 C50 89.2(14) . . ?
O44B C49 C51 98.6(14) . . ?
O44B C49 C52 132.6(17) . . ?
C50 C49 C51 111.6(9) . . ?
C50 C49 C52 111.3(9) . . ?
C52 C49 C51 111.2(9) . . ?
C49 C50 H50A 109.5 . . ?
C49 C50 H50B 109.5 . . ?
C49 C50 H50C 109.5 . . ?
H50A C50 H50B 109.5 . . ?
H50A C50 H50C 109.5 . . ?
H50B C50 H50C 109.5 . . ?
C49 C51 H51A 109.5 . . ?
C49 C51 H51B 109.5 . . ?
C49 C51 H51C 109.5 . . ?
H51A C51 H51B 109.5 . . ?
H51A C51 H51C 109.5 . . ?
H51B C51 H51C 109.5 . . ?
C49 C52 H52A 109.5 . . ?
C49 C52 H52B 109.5 . . ?
C49 C52 H52C 109.5 . . ?
H52A C52 H52B 109.5 . . ?
H52A C52 H52C 109.5 . . ?
H52B C52 H52C 109.5 . . ?
O62 C61 C62 113.4(16) . . ?
O62 C61 C63 109.4(15) . . ?
O62 C61 C64 104.3(15) . . ?
C62 C61 C63 106.4(17) . . ?
C62 C61 C64 111.9(17) . . ?
C63 C61 C64 111.5(16) . . ?
C61 C62 H62A 109.5 . . ?
C61 C62 H62B 109.5 . . ?
C61 C62 H62C 109.5 . . ?
H62A C62 H62B 109.5 . . ?
H62A C62 H62C 109.5 . . ?
H62B C62 H62C 109.5 . . ?
C61 C63 H63A 109.5 . . ?
C61 C63 H63B 109.5 . . ?
C61 C63 H63C 109.5 . . ?
H63A C63 H63B 109.5 . . ?
H63A C63 H63C 109.5 . . ?
H63B C63 H63C 109.5 . . ?
C61 C64 H64A 109.5 . . ?
C61 C64 H64B 109.5 . . ?
C61 C64 H64C 109.5 . . ?
H64A C64 H64B 109.5 . . ?
H64A C64 H64C 109.5 . . ?
H64B C64 H64C 109.5 . . ?
O63 C65 C66 113.6(14) . . ?
O63 C65 C67 104.7(13) . . ?
O63 C65 C68 109.4(13) . . ?
C66 C65 C67 107.5(16) . . ?
C66 C65 C68 112.9(15) . . ?
C68 C65 C67 108.2(15) . . ?
C65 C66 H66A 109.5 . . ?
C65 C66 H66B 109.5 . . ?
C65 C66 H66C 109.5 . . ?
H66A C66 H66B 109.5 . . ?
H66A C66 H66C 109.5 . . ?
H66B C66 H66C 109.5 . . ?
C65 C67 H67A 109.5 . . ?
C65 C67 H67B 109.5 . . ?
C65 C67 H67C 109.5 . . ?
H67A C67 H67B 109.5 . . ?
H67A C67 H67C 109.5 . . ?
H67B C67 H67C 109.5 . . ?
C65 C68 H68A 109.5 . . ?
C65 C68 H68B 109.5 . . ?
C65 C68 H68C 109.5 . . ?
H68A C68 H68B 109.5 . . ?
H68A C68 H68C 109.5 . . ?
H68B C68 H68C 109.5 . . ?
O64 C69 C70 106.4(14) . . ?
O64 C69 C71 109.1(15) . . ?
O64 C69 C72 108.2(15) . . ?
C70 C69 C71 115.8(17) . . ?
C72 C69 C70 105.1(16) . . ?
C72 C69 C71 111.9(16) . . ?
C69 C70 H70A 109.5 . . ?
C69 C70 H70B 109.5 . . ?
C69 C70 H70C 109.5 . . ?
H70A C70 H70B 109.5 . . ?
H70A C70 H70C 109.5 . . ?
H70B C70 H70C 109.5 . . ?
C69 C71 H71A 109.5 . . ?
C69 C71 H71B 109.5 . . ?
C69 C71 H71C 109.5 . . ?
H71A C71 H71B 109.5 . . ?
H71A C71 H71C 109.5 . . ?
H71B C71 H71C 109.5 . . ?
C69 C72 H72A 109.5 . . ?
C69 C72 H72B 109.5 . . ?
C69 C72 H72C 109.5 . . ?
H72A C72 H72B 109.5 . . ?
H72A C72 H72C 109.5 . . ?
H72B C72 H72C 109.5 . . ?
Si5 C81 H81A 109.5 . . ?
Si5 C81 H81B 109.5 . . ?
Si5 C81 H81C 109.5 . . ?
H81A C81 H81B 109.5 . . ?
H81A C81 H81C 109.5 . . ?
H81B C81 H81C 109.5 . . ?
Si5 C82 H82A 109.5 . . ?
Si5 C82 H82B 109.5 . . ?
Si5 C82 H82C 109.5 . . ?
H82A C82 H82B 109.5 . . ?
H82A C82 H82C 109.5 . . ?
H82B C82 H82C 109.5 . . ?
Si5 C83 H83A 109.5 . . ?
Si5 C83 H83B 109.5 . . ?
Si5 C83 H83C 109.5 . . ?
H83A C83 H83B 109.5 . . ?
H83A C83 H83C 109.5 . . ?
H83B C83 H83C 109.5 . . ?
Si6 C84 H84A 109.5 . . ?
Si6 C84 H84B 109.5 . . ?
Si6 C84 H84C 109.5 . . ?
H84A C84 H84B 109.5 . . ?
H84A C84 H84C 109.5 . . ?
H84B C84 H84C 109.5 . . ?
Si6 C85 H85A 109.5 . . ?
Si6 C85 H85B 109.5 . . ?
Si6 C85 H85C 109.5 . . ?
H85A C85 H85B 109.5 . . ?
H85A C85 H85C 109.5 . . ?
H85B C85 H85C 109.5 . . ?
Si6 C86 H86A 109.5 . . ?
Si6 C86 H86B 109.5 . . ?
Si6 C86 H86C 109.5 . . ?
H86A C86 H86B 109.5 . . ?
H86A C86 H86C 109.5 . . ?
H86B C86 H86C 109.5 . . ?
Si7 C87 H87A 109.5 . . ?
Si7 C87 H87B 109.5 . . ?
Si7 C87 H87C 109.5 . . ?
H87A C87 H87B 109.5 . . ?
H87A C87 H87C 109.5 . . ?
H87B C87 H87C 109.5 . . ?
Si7 C88 H88A 109.5 . . ?
Si7 C88 H88B 109.5 . . ?
Si7 C88 H88C 109.5 . . ?
H88A C88 H88B 109.5 . . ?
H88A C88 H88C 109.5 . . ?
H88B C88 H88C 109.5 . . ?
Si7 C89 H89A 109.5 . . ?
Si7 C89 H89B 109.5 . . ?
Si7 C89 H89C 109.5 . . ?
H89A C89 H89B 109.5 . . ?
H89A C89 H89C 109.5 . . ?
H89B C89 H89C 109.5 . . ?
Si8 C90 H90A 109.5 . . ?
Si8 C90 H90B 109.5 . . ?
Si8 C90 H90C 109.5 . . ?
H90A C90 H90B 109.5 . . ?
H90A C90 H90C 109.5 . . ?
H90B C90 H90C 109.5 . . ?
Si8 C91 H91A 109.5 . . ?
Si8 C91 H91B 109.5 . . ?
Si8 C91 H91C 109.5 . . ?
H91A C91 H91B 109.5 . . ?
H91A C91 H91C 109.5 . . ?
H91B C91 H91C 109.5 . . ?
Si8 C92 H92A 109.5 . . ?
Si8 C92 H92B 109.5 . . ?
Si8 C92 H92C 109.5 . . ?
H92A C92 H92B 109.5 . . ?
H92A C92 H92C 109.5 . . ?
H92B C92 H92C 109.5 . . ?
U4 U3 K3B 57.66(9) . . ?
K3A U3 U4 57.47(6) . . ?
K4A U3 U4 59.32(7) . . ?
K4A U3 K3A 88.47(12) . . ?
K4B U3 U4 60.04(7) . . ?
K4B U3 K3B 70.92(15) . . ?
O101 U3 U4 106.2(2) . . ?
O101 U3 K3A 49.8(2) . . ?
O101 U3 K3B 53.2(2) . . ?
O101 U3 K4A 124.5(2) . . ?
O101 U3 K4B 113.6(2) . . ?
O101 U3 N22 123.0(4) . . ?
O121 U3 U4 107.6(2) . . ?
O121 U3 K3A 114.7(2) . . ?
O121 U3 K3B 104.6(3) . . ?
O121 U3 K4A 48.3(2) . . ?
O121 U3 K4B 48.7(2) . . ?
O121 U3 O101 111.5(3) . . ?
O121 U3 N22 108.1(4) . . ?
N21 U3 U4 13.3(3) . . ?
N21 U3 K3A 51.2(3) . . ?
N21 U3 K3B 49.0(3) . . ?
N21 U3 K4A 51.8(3) . . ?
N21 U3 K4B 50.2(3) . . ?
N21 U3 O101 101.0(4) . . ?
N21 U3 O121 98.9(4) . . ?
N21 U3 N22 111.6(4) . . ?
N22 U3 U4 98.9(3) . . ?
N22 U3 K3A 135.6(3) . . ?
N22 U3 K3B 144.5(3) . . ?
N22 U3 K4A 112.4(3) . . ?
N22 U3 K4B 123.3(3) . . ?
K3A U4 U3 59.07(6) . . ?
K3A U4 K4A 88.60(12) . . ?
K3B U4 U3 61.56(10) . . ?
K3B U4 K4B 72.13(15) . . ?
K4A U4 U3 57.94(7) . . ?
K4B U4 U3 59.01(7) . . ?
O141 U4 U3 107.2(3) . . ?
O141 U4 K3A 124.9(3) . . ?
O141 U4 K3B 114.3(3) . . ?
O141 U4 K4A 50.3(3) . . ?
O141 U4 K4B 53.2(3) . . ?
O141 U4 N23 125.6(4) . . ?
O161 U4 U3 107.1(3) . . ?
O161 U4 K3A 48.3(3) . . ?
O161 U4 K3B 46.1(3) . . ?
O161 U4 K4A 111.6(3) . . ?
O161 U4 K4B 100.8(3) . . ?
O161 U4 O141 108.3(4) . . ?
O161 U4 N23 106.9(4) . . ?
N21 U4 U3 13.9(3) . . ?
N21 U4 K3A 52.5(3) . . ?
N21 U4 K3B 52.5(3) . . ?
N21 U4 K4A 50.2(3) . . ?
N21 U4 K4B 48.8(3) . . ?
N21 U4 O141 100.6(4) . . ?
N21 U4 O161 98.5(4) . . ?
N21 U4 N23 113.7(4) . . ?
N23 U4 U3 100.4(3) . . ?
N23 U4 K3A 109.5(3) . . ?
N23 U4 K3B 120.0(4) . . ?
N23 U4 K4A 140.0(4) . . ?
N23 U4 K4B 149.8(3) . . ?
U4 K3A U3 63.46(7) . . ?
Si9 K3A U3 64.28(9) . . ?
Si9 K3A U4 127.25(15) . . ?
Si9 K3A Si12 169.35(18) . . ?
Si12 K3A U3 125.07(13) . . ?
Si12 K3A U4 61.63(9) . . ?
O101 K3A U3 35.45(16) . . ?
O101 K3A U4 98.0(2) . . ?
O101 K3A Si9 29.20(17) . . ?
O101 K3A Si12 158.7(2) . . ?
O101 K3A O102 49.6(2) . . ?
O101 K3A O104 52.7(2) . . ?
O101 K3A N21 68.4(3) . . ?
O102 K3A U3 76.86(19) . . ?
O102 K3A U4 135.3(2) . . ?
O102 K3A Si9 29.74(18) . . ?
O102 K3A Si12 149.9(3) . . ?
O104 K3A U3 86.8(2) . . ?
O104 K3A U4 139.4(2) . . ?
O104 K3A Si9 30.34(18) . . ?
O104 K3A Si12 139.4(2) . . ?
O104 K3A O102 50.2(3) . . ?
O104 K3A N21 118.7(3) . . ?
O161 K3A U3 97.7(2) . . ?
O161 K3A U4 34.4(2) . . ?
O161 K3A Si9 161.6(3) . . ?
O161 K3A Si12 27.4(2) . . ?
O161 K3A O101 132.5(3) . . ?
O161 K3A O102 155.0(3) . . ?
O161 K3A O104 154.7(3) . . ?
O161 K3A N21 65.4(3) . . ?
O164 K3A U3 147.4(3) . . ?
O164 K3A U4 86.1(2) . . ?
O164 K3A Si9 141.6(3) . . ?
O164 K3A Si12 27.7(2) . . ?
O164 K3A O101 159.4(4) . . ?
O164 K3A O102 135.8(3) . . ?
O164 K3A O104 112.4(3) . . ?
O164 K3A O161 53.8(3) . . ?
O164 K3A N21 118.3(3) . . ?
N21 K3A U3 33.0(2) . . ?
N21 K3A U4 32.2(2) . . ?
N21 K3A Si9 97.0(2) . . ?
N21 K3A Si12 92.8(2) . . ?
N21 K3A O102 103.8(3) . . ?
U3 K3B K4B 53.45(11) . . ?
U4 K3B U3 60.79(11) . . ?
U4 K3B K4B 54.86(11) . . ?
Si9 K3B U3 60.21(12) . . ?
Si9 K3B U4 117.3(2) . . ?
Si9 K3B K4B 101.91(17) . . ?
Si12 K3B U3 120.4(2) . . ?
Si12 K3B U4 60.78(12) . . ?
Si12 K3B K4B 99.45(17) . . ?
Si12 K3B Si9 150.1(3) . . ?
O101 K3B U3 33.58(16) . . ?
O101 K3B U4 91.2(2) . . ?
O101 K3B K4B 81.6(2) . . ?
O101 K3B Si9 26.93(16) . . ?
O101 K3B Si12 141.7(3) . . ?
O102 K3B U3 74.8(2) . . ?
O102 K3B U4 135.5(3) . . ?
O102 K3B K4B 96.5(2) . . ?
O102 K3B Si9 27.88(19) . . ?
O102 K3B Si12 162.8(3) . . ?
O102 K3B O101 47.7(2) . . ?
O102 K3B N21 104.4(3) . . ?
O161 K3B U3 93.4(3) . . ?
O161 K3B U4 33.0(2) . . ?
O161 K3B K4B 77.1(3) . . ?
O161 K3B Si9 143.1(4) . . ?
O161 K3B Si12 27.8(2) . . ?
O161 K3B O101 120.8(4) . . ?
O161 K3B O102 168.2(4) . . ?
O161 K3B O164 52.6(3) . . ?
O161 K3B N21 64.2(3) . . ?
O164 K3B U3 132.4(3) . . ?
O164 K3B U4 82.6(3) . . ?
O164 K3B K4B 127.8(3) . . ?
O164 K3B Si9 125.9(3) . . ?
O164 K3B Si12 28.4(2) . . ?
O164 K3B O101 133.1(4) . . ?
O164 K3B O102 135.5(4) . . ?
O164 K3B N21 112.1(4) . . ?
N21 K3B U3 30.8(2) . . ?
N21 K3B U4 31.2(2) . . ?
N21 K3B K4B 40.8(2) . . ?
N21 K3B Si9 90.7(3) . . ?
N21 K3B Si12 92.0(3) . . ?
N21 K3B O101 63.8(3) . . ?
U3 K4A U4 62.74(8) . . ?
Si10 K4A U3 63.42(10) . . ?
Si10 K4A U4 126.14(15) . . ?
Si11 K4A U3 124.68(16) . . ?
Si11 K4A U4 62.49(11) . . ?
Si11 K4A Si10 169.7(2) . . ?
O121 K4A U3 34.78(18) . . ?
O121 K4A U4 97.5(2) . . ?
O121 K4A Si10 28.64(18) . . ?
O121 K4A Si11 158.9(3) . . ?
O121 K4A O124 52.1(3) . . ?
O121 K4A O141 131.0(3) . . ?
O121 K4A O143 149.4(4) . . ?
O121 K4A N21 67.3(3) . . ?
O124 K4A U3 83.6(2) . . ?
O124 K4A U4 140.6(3) . . ?
O124 K4A Si10 29.3(2) . . ?
O124 K4A Si11 140.6(3) . . ?
O124 K4A O141 151.5(4) . . ?
O124 K4A O143 109.7(4) . . ?
O124 K4A N21 116.5(3) . . ?
O141 K4A U3 96.4(2) . . ?
O141 K4A U4 34.47(19) . . ?
O141 K4A Si10 158.9(3) . . ?
O141 K4A Si11 28.3(2) . . ?
O141 K4A O143 51.5(3) . . ?
O141 K4A N21 65.5(3) . . ?
O142 K4A U3 138.1(3) . . ?
O142 K4A U4 79.2(3) . . ?
O142 K4A Si10 149.2(3) . . ?
O142 K4A Si11 29.6(3) . . ?
O142 K4A O121 161.0(4) . . ?
O142 K4A O124 138.0(4) . . ?
O142 K4A O141 51.0(3) . . ?
O142 K4A O143 49.4(4) . . ?
O142 K4A N21 105.5(4) . . ?
O143 K4A U3 134.6(3) . . ?
O143 K4A U4 83.9(3) . . ?
O143 K4A Si10 139.1(4) . . ?
O143 K4A Si11 31.1(3) . . ?
N21 K4A U3 33.2(2) . . ?
N21 K4A U4 31.0(2) . . ?
N21 K4A Si10 95.7(2) . . ?
N21 K4A Si11 93.4(3) . . ?
N21 K4A O143 113.4(4) . . ?
U3 K4B U4 60.95(8) . . ?
U3 K4B K3B 55.63(12) . . ?
U4 K4B K3B 53.01(11) . . ?
Si10 K4B U3 61.53(10) . . ?
Si10 K4B U4 120.98(17) . . ?
Si10 K4B K3B 101.85(15) . . ?
Si10 K4B Si11 147.8(3) . . ?
Si11 K4B U3 117.16(18) . . ?
Si11 K4B U4 60.24(11) . . ?
Si11 K4B K3B 101.63(16) . . ?
O121 K4B U3 33.63(17) . . ?
O121 K4B U4 93.7(2) . . ?
O121 K4B K3B 80.3(2) . . ?
O121 K4B Si10 27.90(18) . . ?
O121 K4B Si11 140.7(3) . . ?
O121 K4B O122 51.1(3) . . ?
O121 K4B O124 47.9(2) . . ?
O121 K4B O141 120.0(3) . . ?
O121 K4B N21 65.6(3) . . ?
O122 K4B U3 81.6(2) . . ?
O122 K4B U4 141.8(2) . . ?
O122 K4B K3B 100.5(2) . . ?
O122 K4B Si10 28.8(2) . . ?
O122 K4B Si11 156.7(3) . . ?
O122 K4B O124 45.9(3) . . ?
O122 K4B O141 169.9(4) . . ?
O124 K4B U3 77.7(2) . . ?
O124 K4B U4 124.4(3) . . ?
O124 K4B K3B 127.9(2) . . ?
O124 K4B Si10 28.09(18) . . ?
O124 K4B Si11 121.1(3) . . ?
O141 K4B U3 91.2(2) . . ?
O141 K4B U4 33.64(18) . . ?
O141 K4B K3B 81.1(2) . . ?
O141 K4B Si10 141.1(3) . . ?
O141 K4B Si11 26.85(19) . . ?
O141 K4B O124 125.6(4) . . ?
O142 K4B U3 140.0(3) . . ?
O142 K4B U4 79.1(3) . . ?
O142 K4B K3B 102.5(3) . . ?
O142 K4B Si10 154.9(4) . . ?
O142 K4B Si11 27.4(3) . . ?
O142 K4B O121 168.0(4) . . ?
O142 K4B O122 138.1(4) . . ?
O142 K4B O124 129.3(4) . . ?
O142 K4B O141 49.9(3) . . ?
O142 K4B N21 108.7(4) . . ?
N21 K4B U3 32.0(2) . . ?
N21 K4B U4 30.0(2) . . ?
N21 K4B K3B 41.6(2) . . ?
N21 K4B Si10 93.5(3) . . ?
N21 K4B Si11 89.7(3) . . ?
N21 K4B O122 111.8(3) . . ?
N21 K4B O124 106.2(3) . . ?
N21 K4B O141 62.8(3) . . ?
O101 Si9 K3A 67.7(3) . . ?
O101 Si9 K3B 70.8(4) . . ?
O101 Si9 O102 105.5(5) . . ?
O101 Si9 O103 115.8(5) . . ?
O101 Si9 O104 111.8(5) . . ?
O102 Si9 K3A 70.2(4) . . ?
O102 Si9 K3B 58.6(4) . . ?
O102 Si9 O103 113.2(5) . . ?
O102 Si9 O104 104.7(5) . . ?
O103 Si9 K3A 173.2(4) . . ?
O103 Si9 K3B 171.4(4) . . ?
O103 Si9 O104 105.4(5) . . ?
O104 Si9 K3A 67.8(3) . . ?
O104 Si9 K3B 75.7(4) . . ?
O121 Si10 K4A 61.6(4) . . ?
O121 Si10 K4B 63.0(4) . . ?
O121 Si10 O122 112.0(5) . . ?
O121 Si10 O123 116.2(5) . . ?
O121 Si10 O124 106.4(5) . . ?
O122 Si10 K4A 80.0(4) . . ?
O122 Si10 K4B 68.8(4) . . ?
O123 Si10 K4A 173.4(4) . . ?
O123 Si10 K4B 173.3(4) . . ?
O123 Si10 O122 106.4(6) . . ?
O123 Si10 O124 113.8(6) . . ?
O124 Si10 K4A 62.5(4) . . ?
O124 Si10 K4B 72.3(4) . . ?
O124 Si10 O122 101.0(5) . . ?
O141 Si11 K4A 66.3(5) . . ?
O141 Si11 K4B 68.1(4) . . ?
O141 Si11 O142 105.9(7) . . ?
O141 Si11 O143 107.3(7) . . ?
O142 Si11 K4A 61.1(5) . . ?
O142 Si11 K4B 50.5(5) . . ?
O142 Si11 O143 96.2(7) . . ?
O143 Si11 K4A 67.0(5) . . ?
O143 Si11 K4B 77.0(5) . . ?
O144 Si11 K4A 169.3(6) . . ?
O144 Si11 K4B 167.2(6) . . ?
O144 Si11 O141 123.0(7) . . ?
O144 Si11 O142 117.0(8) . . ?
O144 Si11 O143 103.6(8) . . ?
O161 Si12 K3A 56.0(4) . . ?
O161 Si12 K3B 57.3(4) . . ?
O161 Si12 O162 110.5(6) . . ?
O161 Si12 O164 105.6(6) . . ?
O162 Si12 K3A 134.1(5) . . ?
O162 Si12 K3B 146.3(5) . . ?
O162 Si12 O164 102.3(7) . . ?
O163 Si12 K3A 117.1(5) . . ?
O163 Si12 K3B 105.1(5) . . ?
O163 Si12 O161 114.5(7) . . ?
O163 Si12 O162 108.4(7) . . ?
O163 Si12 O164 114.9(7) . . ?
O164 Si12 K3A 53.2(4) . . ?
O164 Si12 K3B 58.6(4) . . ?
N22 Si13 C181 109.0(6) . . ?
N22 Si13 C182 115.6(7) . . ?
N22 Si13 C183 112.0(7) . . ?
C181 Si13 C182 105.7(7) . . ?
C183 Si13 C181 108.5(7) . . ?
C183 Si13 C182 105.6(7) . . ?
N22 Si14 C184 113.9(7) . . ?
N22 Si14 C185 114.4(7) . . ?
N22 Si14 C186 110.7(6) . . ?
C184 Si14 C185 105.1(8) . . ?
C186 Si14 C184 106.2(8) . . ?
C186 Si14 C185 105.7(8) . . ?
N23 Si15 C187 112.7(8) . . ?
N23 Si15 C188 110.6(7) . . ?
N23 Si15 C189 114.7(8) . . ?
C187 Si15 C189 109.2(9) . . ?
C188 Si15 C187 105.8(8) . . ?
C188 Si15 C189 103.2(9) . . ?
N23 Si16 C190 114.5(8) . . ?
N23 Si16 C191 112.1(9) . . ?
N23 Si16 C192 109.1(7) . . ?
C191 Si16 C190 104.9(9) . . ?
C192 Si16 C190 107.4(10) . . ?
C192 Si16 C191 108.6(10) . . ?
U3 O101 K3A 94.7(3) . . ?
U3 O101 K3B 93.2(3) . . ?
Si9 O101 U3 168.0(5) . . ?
Si9 O101 K3A 83.1(4) . . ?
Si9 O101 K3B 82.2(4) . . ?
Si9 O102 K3A 80.1(4) . . ?
Si9 O102 K3B 93.5(4) . . ?
C101 O102 K3A 116.3(8) . . ?
C101 O102 K3B 109.2(8) . . ?
C101 O102 Si9 132.5(9) . . ?
C105 O103 Si9 136.2(9) . . ?
Si9 O104 K3A 81.8(4) . . ?
C109 O104 K3A 135.3(8) . . ?
C109 O104 Si9 132.6(9) . . ?
U3 O121 K4A 97.0(3) . . ?
U3 O121 K4B 97.6(3) . . ?
Si10 O121 U3 173.2(6) . . ?
Si10 O121 K4A 89.8(4) . . ?
Si10 O121 K4B 89.1(4) . . ?
Si10 O122 K4B 82.4(4) . . ?
C121 O122 K4B 124.3(9) . . ?
C121 O122 Si10 130.8(9) . . ?
C125 O123 Si10 131.5(10) . . ?
Si10 O124 K4A 88.2(4) . . ?
Si10 O124 K4B 79.7(4) . . ?
C129 O124 K4A 120.3(8) . . ?
C129 O124 K4B 119.9(8) . . ?
C129 O124 Si10 131.4(9) . . ?
U4 O141 K4A 95.2(4) . . ?
U4 O141 K4B 93.1(3) . . ?
Si11 O141 U4 169.8(8) . . ?
Si11 O141 K4A 85.4(5) . . ?
Si11 O141 K4B 85.1(5) . . ?
Si11 O142 K4A 89.4(6) . . ?
Si11 O142 K4B 102.1(6) . . ?
C141 O142 K4A 121.9(11) . . ?
C141 O142 K4B 114.7(11) . . ?
C141 O142 Si11 135.8(13) . . ?
Si11 O143 K4A 81.9(5) . . ?
C145 O143 K4A 135.3(11) . . ?
C145 O143 Si11 131.9(13) . . ?
C149 O144 Si11 131.3(12) . . ?
U4 O161 K3A 97.3(3) . . ?
U4 O161 K3B 100.9(4) . . ?
Si12 O161 U4 163.3(6) . . ?
Si12 O161 K3A 96.6(5) . . ?
Si12 O161 K3B 94.9(5) . . ?
C161 O162 Si12 132.5(12) . . ?
C165 O163 Si12 133.6(12) . . ?
Si12 O164 K3A 99.1(5) . . ?
Si12 O164 K3B 93.0(5) . . ?
C169 O164 K3A 129.1(10) . . ?
C169 O164 K3B 133.3(10) . . ?
C169 O164 Si12 131.9(10) . . ?
U3 N21 K3A 95.9(4) . . ?
U3 N21 K3B 100.2(4) . . ?
U3 N21 K4A 94.9(4) . . ?
U3 N21 K4B 97.8(4) . . ?
U4 N21 U3 152.8(6) . . ?
U4 N21 K3A 95.3(4) . . ?
U4 N21 K3B 96.3(4) . . ?
U4 N21 K4A 98.8(4) . . ?
U4 N21 K4B 101.2(4) . . ?
K3A N21 K4A 125.1(4) . . ?
K4B N21 K3B 97.6(4) . . ?
Si13 N22 U3 118.9(6) . . ?
Si14 N22 U3 119.7(6) . . ?
Si14 N22 Si13 121.2(6) . . ?
Si15 N23 U4 119.2(6) . . ?
Si15 N23 Si16 123.6(7) . . ?
Si16 N23 U4 117.1(7) . . ?
O102 C101 C102 107.7(13) . . ?
O102 C101 C103 112.1(13) . . ?
O102 C101 C104 106.3(12) . . ?
C103 C101 C102 112.0(15) . . ?
C103 C101 C104 108.6(14) . . ?
C104 C101 C102 109.9(15) . . ?
C101 C102 H10D 109.5 . . ?
C101 C102 H10E 109.5 . . ?
C101 C102 H10F 109.5 . . ?
H10D C102 H10E 109.5 . . ?
H10D C102 H10F 109.5 . . ?
H10E C102 H10F 109.5 . . ?
C101 C103 H10G 109.5 . . ?
C101 C103 H10H 109.5 . . ?
C101 C103 H10I 109.5 . . ?
H10G C103 H10H 109.5 . . ?
H10G C103 H10I 109.5 . . ?
H10H C103 H10I 109.5 . . ?
C101 C104 H10J 109.5 . . ?
C101 C104 H10K 109.5 . . ?
C101 C104 H10L 109.5 . . ?
H10J C104 H10K 109.5 . . ?
H10J C104 H10L 109.5 . . ?
H10K C104 H10L 109.5 . . ?
O103 C105 C106 106.0(13) . . ?
O103 C105 C107 110.4(12) . . ?
O103 C105 C108 110.1(11) . . ?
C106 C105 C107 112.3(14) . . ?
C106 C105 C108 110.3(13) . . ?
C107 C105 C108 107.8(13) . . ?
C105 C106 H10M 109.5 . . ?
C105 C106 H10N 109.5 . . ?
C105 C106 H10O 109.5 . . ?
H10M C106 H10N 109.5 . . ?
H10M C106 H10O 109.5 . . ?
H10N C106 H10O 109.5 . . ?
C105 C107 H10P 109.5 . . ?
C105 C107 H10Q 109.5 . . ?
C105 C107 H10R 109.5 . . ?
H10P C107 H10Q 109.5 . . ?
H10P C107 H10R 109.5 . . ?
H10Q C107 H10R 109.5 . . ?
C105 C108 H10S 109.5 . . ?
C105 C108 H10T 109.5 . . ?
C105 C108 H10U 109.5 . . ?
H10S C108 H10T 109.5 . . ?
H10S C108 H10U 109.5 . . ?
H10T C108 H10U 109.5 . . ?
O104 C109 C110 111.2(12) . . ?
O104 C109 C111 107.0(12) . . ?
O104 C109 C112 107.1(12) . . ?
C110 C109 C111 110.9(14) . . ?
C110 C109 C112 110.5(14) . . ?
C111 C109 C112 110.1(13) . . ?
C109 C110 H11D 109.5 . . ?
C109 C110 H11E 109.5 . . ?
C109 C110 H11F 109.5 . . ?
H11D C110 H11E 109.5 . . ?
H11D C110 H11F 109.5 . . ?
H11E C110 H11F 109.5 . . ?
C109 C111 H11G 109.5 . . ?
C109 C111 H11H 109.5 . . ?
C109 C111 H11I 109.5 . . ?
H11G C111 H11H 109.5 . . ?
H11G C111 H11I 109.5 . . ?
H11H C111 H11I 109.5 . . ?
C109 C112 H11J 109.5 . . ?
C109 C112 H11K 109.5 . . ?
C109 C112 H11L 109.5 . . ?
H11J C112 H11K 109.5 . . ?
H11J C112 H11L 109.5 . . ?
H11K C112 H11L 109.5 . . ?
O122 C121 C122 106.6(13) . . ?
O122 C121 C123 113.0(13) . . ?
O122 C121 C124 108.6(13) . . ?
C122 C121 C124 108.1(14) . . ?
C123 C121 C122 111.4(15) . . ?
C123 C121 C124 109.0(14) . . ?
C121 C122 H12D 109.5 . . ?
C121 C122 H12E 109.5 . . ?
C121 C122 H12F 109.5 . . ?
H12D C122 H12E 109.5 . . ?
H12D C122 H12F 109.5 . . ?
H12E C122 H12F 109.5 . . ?
C121 C123 H12G 109.5 . . ?
C121 C123 H12H 109.5 . . ?
C121 C123 H12I 109.5 . . ?
H12G C123 H12H 109.5 . . ?
H12G C123 H12I 109.5 . . ?
H12H C123 H12I 109.5 . . ?
C121 C124 H12J 109.5 . . ?
C121 C124 H12K 109.5 . . ?
C121 C124 H12L 109.5 . . ?
H12J C124 H12K 109.5 . . ?
H12J C124 H12L 109.5 . . ?
H12K C124 H12L 109.5 . . ?
O123 C125 C126 108.8(14) . . ?
O123 C125 C127 105.1(13) . . ?
O123 C125 C128 110.1(14) . . ?
C126 C125 C127 107.5(15) . . ?
C128 C125 C126 109.4(16) . . ?
C128 C125 C127 115.6(16) . . ?
C125 C126 H12M 109.5 . . ?
C125 C126 H12N 109.5 . . ?
C125 C126 H12O 109.5 . . ?
H12M C126 H12N 109.5 . . ?
H12M C126 H12O 109.5 . . ?
H12N C126 H12O 109.5 . . ?
C125 C127 H12P 109.5 . . ?
C125 C127 H12Q 109.5 . . ?
C125 C127 H12R 109.5 . . ?
H12P C127 H12Q 109.5 . . ?
H12P C127 H12R 109.5 . . ?
H12Q C127 H12R 109.5 . . ?
C125 C128 H12S 109.5 . . ?
C125 C128 H12T 109.5 . . ?
C125 C128 H12U 109.5 . . ?
H12S C128 H12T 109.5 . . ?
H12S C128 H12U 109.5 . . ?
H12T C128 H12U 109.5 . . ?
O124 C129 C130 113.7(12) . . ?
O124 C129 C131 104.7(13) . . ?
O124 C129 C132 107.6(13) . . ?
C130 C129 C131 110.4(14) . . ?
C132 C129 C130 110.2(13) . . ?
C132 C129 C131 110.1(14) . . ?
C129 C130 H13A 109.5 . . ?
C129 C130 H13B 109.5 . . ?
C129 C130 H13C 109.5 . . ?
H13A C130 H13B 109.5 . . ?
H13A C130 H13C 109.5 . . ?
H13B C130 H13C 109.5 . . ?
C129 C131 H13D 109.5 . . ?
C129 C131 H13E 109.5 . . ?
C129 C131 H13F 109.5 . . ?
H13D C131 H13E 109.5 . . ?
H13D C131 H13F 109.5 . . ?
H13E C131 H13F 109.5 . . ?
C129 C132 H13G 109.5 . . ?
C129 C132 H13H 109.5 . . ?
C129 C132 H13I 109.5 . . ?
H13G C132 H13H 109.5 . . ?
H13G C132 H13I 109.5 . . ?
H13H C132 H13I 109.5 . . ?
O142 C141 C142 111.0(16) . . ?
O142 C141 C143 109.3(16) . . ?
O142 C141 C144 110.9(17) . . ?
C142 C141 C144 90.6(18) . . ?
C143 C141 C142 133(2) . . ?
C143 C141 C144 97.3(19) . . ?
C141 C142 H14A 109.5 . . ?
C141 C142 H14B 109.5 . . ?
C141 C142 H14C 109.5 . . ?
H14A C142 H14B 109.5 . . ?
H14A C142 H14C 109.5 . . ?
H14B C142 H14C 109.5 . . ?
C141 C143 H14D 109.5 . . ?
C141 C143 H14E 109.5 . . ?
C141 C143 H14F 109.5 . . ?
H14D C143 H14E 109.5 . . ?
H14D C143 H14F 109.5 . . ?
H14E C143 H14F 109.5 . . ?
C141 C144 H14G 109.5 . . ?
C141 C144 H14H 109.5 . . ?
C141 C144 H14I 109.5 . . ?
H14G C144 H14H 109.5 . . ?
H14G C144 H14I 109.5 . . ?
H14H C144 H14I 109.5 . . ?
O143 C145 C146 107.6(17) . . ?
O143 C145 C147 113.3(17) . . ?
O143 C145 C148 112.4(16) . . ?
C147 C145 C146 108.4(19) . . ?
C148 C145 C146 102.8(18) . . ?
C148 C145 C147 111.7(18) . . ?
C145 C146 H14J 109.5 . . ?
C145 C146 H14K 109.5 . . ?
C145 C146 H14L 109.5 . . ?
H14J C146 H14K 109.5 . . ?
H14J C146 H14L 109.5 . . ?
H14K C146 H14L 109.5 . . ?
C145 C147 H14M 109.5 . . ?
C145 C147 H14N 109.5 . . ?
C145 C147 H14O 109.5 . . ?
H14M C147 H14N 109.5 . . ?
H14M C147 H14O 109.5 . . ?
H14N C147 H14O 109.5 . . ?
C145 C148 H14P 109.5 . . ?
C145 C148 H14Q 109.5 . . ?
C145 C148 H14R 109.5 . . ?
H14P C148 H14Q 109.5 . . ?
H14P C148 H14R 109.5 . . ?
H14Q C148 H14R 109.5 . . ?
O144 C149 C150 98.6(17) . . ?
O144 C149 C151 106.3(17) . . ?
O144 C149 C152 114.2(18) . . ?
C150 C149 C151 113.2(19) . . ?
C152 C149 C150 117(2) . . ?
C152 C149 C151 106.9(19) . . ?
C149 C150 H15A 109.5 . . ?
C149 C150 H15B 109.5 . . ?
C149 C150 H15C 109.5 . . ?
H15A C150 H15B 109.5 . . ?
H15A C150 H15C 109.5 . . ?
H15B C150 H15C 109.5 . . ?
C149 C151 H15D 109.5 . . ?
C149 C151 H15E 109.5 . . ?
C149 C151 H15F 109.5 . . ?
H15D C151 H15E 109.5 . . ?
H15D C151 H15F 109.5 . . ?
H15E C151 H15F 109.5 . . ?
C149 C152 H15G 109.5 . . ?
C149 C152 H15H 109.5 . . ?
C149 C152 H15I 109.5 . . ?
H15G C152 H15H 109.5 . . ?
H15G C152 H15I 109.5 . . ?
H15H C152 H15I 109.5 . . ?
O162 C161 C162 110.4(15) . . ?
O162 C161 C163 101.6(16) . . ?
O162 C161 C164 113.2(16) . . ?
C162 C161 C163 108.6(19) . . ?
C162 C161 C164 111.3(19) . . ?
C163 C161 C164 111.3(18) . . ?
C161 C162 H16A 109.5 . . ?
C161 C162 H16B 109.5 . . ?
C161 C162 H16C 109.5 . . ?
H16A C162 H16B 109.5 . . ?
H16A C162 H16C 109.5 . . ?
H16B C162 H16C 109.5 . . ?
C161 C163 H16D 109.5 . . ?
C161 C163 H16E 109.5 . . ?
C161 C163 H16F 109.5 . . ?
H16D C163 H16E 109.5 . . ?
H16D C163 H16F 109.5 . . ?
H16E C163 H16F 109.5 . . ?
C161 C164 H16G 109.5 . . ?
C161 C164 H16H 109.5 . . ?
C161 C164 H16I 109.5 . . ?
H16G C164 H16H 109.5 . . ?
H16G C164 H16I 109.5 . . ?
H16H C164 H16I 109.5 . . ?
O163 C165 C166 102.8(17) . . ?
O163 C165 C167 106.9(18) . . ?
C167 C165 C166 116(2) . . ?
C168 C165 O163 115.7(17) . . ?
C168 C165 C166 112(2) . . ?
C168 C165 C167 104(2) . . ?
C165 C166 H16J 109.5 . . ?
C165 C166 H16K 109.5 . . ?
C165 C166 H16L 109.5 . . ?
H16J C166 H16K 109.5 . . ?
H16J C166 H16L 109.5 . . ?
H16K C166 H16L 109.5 . . ?
C165 C167 H16M 109.5 . . ?
C165 C167 H16N 109.5 . . ?
C165 C167 H16O 109.5 . . ?
H16M C167 H16N 109.5 . . ?
H16M C167 H16O 109.5 . . ?
H16N C167 H16O 109.5 . . ?
C165 C168 H16P 109.5 . . ?
C165 C168 H16Q 109.5 . . ?
C165 C168 H16R 109.5 . . ?
H16P C168 H16Q 109.5 . . ?
H16P C168 H16R 109.5 . . ?
H16Q C168 H16R 109.5 . . ?
O164 C169 C170 102.7(14) . . ?
O164 C169 C171 108.5(13) . . ?
O164 C169 C172 112.5(15) . . ?
C170 C169 C171 111.9(16) . . ?
C170 C169 C172 110.3(15) . . ?
C172 C169 C171 110.7(15) . . ?
C169 C170 H17A 109.5 . . ?
C169 C170 H17B 109.5 . . ?
C169 C170 H17C 109.5 . . ?
H17A C170 H17B 109.5 . . ?
H17A C170 H17C 109.5 . . ?
H17B C170 H17C 109.5 . . ?
C169 C171 H17D 109.5 . . ?
C169 C171 H17E 109.5 . . ?
C169 C171 H17F 109.5 . . ?
H17D C171 H17E 109.5 . . ?
H17D C171 H17F 109.5 . . ?
H17E C171 H17F 109.5 . . ?
C169 C172 H17G 109.5 . . ?
C169 C172 H17H 109.5 . . ?
C169 C172 H17I 109.5 . . ?
H17G C172 H17H 109.5 . . ?
H17G C172 H17I 109.5 . . ?
H17H C172 H17I 109.5 . . ?
Si13 C181 H18A 109.5 . . ?
Si13 C181 H18B 109.5 . . ?
Si13 C181 H18C 109.5 . . ?
H18A C181 H18B 109.5 . . ?
H18A C181 H18C 109.5 . . ?
H18B C181 H18C 109.5 . . ?
Si13 C182 H18D 109.5 . . ?
Si13 C182 H18E 109.5 . . ?
Si13 C182 H18F 109.5 . . ?
H18D C182 H18E 109.5 . . ?
H18D C182 H18F 109.5 . . ?
H18E C182 H18F 109.5 . . ?
Si13 C183 H18G 109.5 . . ?
Si13 C183 H18H 109.5 . . ?
Si13 C183 H18I 109.5 . . ?
H18G C183 H18H 109.5 . . ?
H18G C183 H18I 109.5 . . ?
H18H C183 H18I 109.5 . . ?
Si14 C184 H18J 109.5 . . ?
Si14 C184 H18K 109.5 . . ?
Si14 C184 H18L 109.5 . . ?
H18J C184 H18K 109.5 . . ?
H18J C184 H18L 109.5 . . ?
H18K C184 H18L 109.5 . . ?
Si14 C185 H18M 109.5 . . ?
Si14 C185 H18N 109.5 . . ?
Si14 C185 H18O 109.5 . . ?
H18M C185 H18N 109.5 . . ?
H18M C185 H18O 109.5 . . ?
H18N C185 H18O 109.5 . . ?
Si14 C186 H18P 109.5 . . ?
Si14 C186 H18Q 109.5 . . ?
Si14 C186 H18R 109.5 . . ?
H18P C186 H18Q 109.5 . . ?
H18P C186 H18R 109.5 . . ?
H18Q C186 H18R 109.5 . . ?
Si15 C187 H18S 109.5 . . ?
Si15 C187 H18T 109.5 . . ?
Si15 C187 H18U 109.5 . . ?
H18S C187 H18T 109.5 . . ?
H18S C187 H18U 109.5 . . ?
H18T C187 H18U 109.5 . . ?
Si15 C188 H18V 109.5 . . ?
Si15 C188 H18W 109.5 . . ?
Si15 C188 H18X 109.5 . . ?
H18V C188 H18W 109.5 . . ?
H18V C188 H18X 109.5 . . ?
H18W C188 H18X 109.5 . . ?
Si15 C189 H18Y 109.5 . . ?
Si15 C189 H 109.5 . . ?
Si15 C189 HA 109.5 . . ?
H18Y C189 H 109.5 . . ?
H18Y C189 HA 109.5 . . ?
H C189 HA 109.5 . . ?
Si16 C190 H19A 109.5 . . ?
Si16 C190 H19B 109.5 . . ?
Si16 C190 H19C 109.5 . . ?
H19A C190 H19B 109.5 . . ?
H19A C190 H19C 109.5 . . ?
H19B C190 H19C 109.5 . . ?
Si16 C191 H19D 109.5 . . ?
Si16 C191 H19E 109.5 . . ?
Si16 C191 H19F 109.5 . . ?
H19D C191 H19E 109.5 . . ?
H19D C191 H19F 109.5 . . ?
H19E C191 H19F 109.5 . . ?
Si16 C192 H19G 109.5 . . ?
Si16 C192 H19H 109.5 . . ?
Si16 C192 H19I 109.5 . . ?
H19G C192 H19H 109.5 . . ?
H19G C192 H19I 109.5 . . ?
H19H C192 H19I 109.5 . . ?
H20A C201 H20B 109.5 . . ?
H20A C201 H20C 109.5 . . ?
H20B C201 H20C 109.5 . . ?
C202 C201 H20A 109.5 . . ?
C202 C201 H20B 109.5 . . ?
C202 C201 H20C 109.5 . . ?
C201 C202 H20D 108.9 . . ?
C201 C202 H20E 108.9 . . ?
H20D C202 H20E 107.7 . . ?
C203 C202 C201 113.4(17) . . ?
C203 C202 H20D 108.9 . . ?
C203 C202 H20E 108.9 . . ?
C202 C203 H20F 108.5 . . ?
C202 C203 H20G 108.5 . . ?
C202 C203 C204 115.1(16) . . ?
H20F C203 H20G 107.5 . . ?
C204 C203 H20F 108.5 . . ?
C204 C203 H20G 108.5 . . ?
C203 C204 H20H 108.7 . . ?
C203 C204 H20I 108.7 . . ?
H20H C204 H20I 107.6 . . ?
C205 C204 C203 114.1(16) . . ?
C205 C204 H20H 108.7 . . ?
C205 C204 H20I 108.7 . . ?
C204 C205 H20J 108.8 . . ?
C204 C205 H20K 108.8 . . ?
C204 C205 C206 113.8(18) . . ?
H20J C205 H20K 107.7 . . ?
C206 C205 H20J 108.8 . . ?
C206 C205 H20K 108.8 . . ?
C205 C206 H20L 109.5 . . ?
C205 C206 H20M 109.5 . . ?
C205 C206 H20N 109.5 . . ?
H20L C206 H20M 109.5 . . ?
H20L C206 H20N 109.5 . . ?
H20M C206 H20N 109.5 . . ?
H20O C207 H20P 109.5 . . ?
H20O C207 H20Q 109.5 . . ?
H20P C207 H20Q 109.5 . . ?
C208 C207 H20O 109.5 . . ?
C208 C207 H20P 109.5 . . ?
C208 C207 H20Q 109.5 . . ?
C207 C208 H20R 109.2 . . ?
C207 C208 H20S 109.2 . . ?
C207 C208 C209 112(2) . . ?
H20R C208 H20S 107.9 . . ?
C209 C208 H20R 109.2 . . ?
C209 C208 H20S 109.2 . . ?
C208 C209 H20T 108.4 . . ?
C208 C209 H20U 108.4 . . ?
H20T C209 H20U 107.4 . . ?
C210 C209 C208 116(2) . . ?
C210 C209 H20T 108.4 . . ?
C210 C209 H20U 108.4 . . ?
C209 C210 H21A 109.0 . . ?
C209 C210 H21B 109.0 . . ?
C209 C210 C211 113(2) . . ?
H21A C210 H21B 107.8 . . ?
C211 C210 H21A 109.0 . . ?
C211 C210 H21B 109.0 . . ?
C210 C211 H21C 109.4 . . ?
C210 C211 H21D 109.4 . . ?
H21C C211 H21D 108.0 . . ?
C212 C211 C210 111(2) . . ?
C212 C211 H21C 109.4 . . ?
C212 C211 H21D 109.4 . . ?
C211 C212 H21E 109.5 . . ?
C211 C212 H21F 109.5 . . ?
C211 C212 H21G 109.5 . . ?
H21E C212 H21F 109.5 . . ?
H21E C212 H21G 109.5 . . ?
H21F C212 H21G 109.5 . . ?

loop_
_geom_bond_atom_site_label_1
_geom_bond_atom_site_label_2
_geom_bond_distance
_geom_bond_site_symmetry_2
_geom_bond_publ_flag
U1 U2 4.0828(6) . ?
U1 K1 3.791(3) . ?
U1 K2 4.060(3) . ?
U1 O1 2.256(9) . ?
U1 O21 2.262(9) . ?
U1 N1 2.187(12) . ?
U1 N2 2.400(11) . ?
U2 K1 4.039(2) . ?
U2 K2 4.014(3) . ?
U2 Si8 3.436(5) . ?
U2 O41 2.222(10) . ?
U2 O61 2.227(10) . ?
U2 N1 2.024(11) . ?
U2 N3 2.354(14) . ?
K1 Si1 3.353(4) . ?
K1 Si4 3.287(4) . ?
K1 O1 2.810(10) . ?
K1 O2 2.819(11) . ?
K1 O61 3.412(10) . ?
K1 O63 2.922(11) . ?
K1 O64 2.787(12) . ?
K1 N1 2.967(11) . ?
K2 Si2 3.614(5) . ?
K2 Si3 3.553(5) . ?
K2 O21 3.105(11) . ?
K2 O24 2.773(13) . ?
K2 O41 3.022(11) . ?
K2 O42 3.250(12) . ?
K2 O44A 3.34(2) . ?
K2 N1 3.256(11) . ?
Si1 O1 1.576(9) . ?
Si1 O2 1.613(11) . ?
Si1 O3 1.650(12) . ?
Si1 O4 1.640(11) . ?
Si2 O21 1.603(10) . ?
Si2 O22 1.664(12) . ?
Si2 O23 1.578(12) . ?
Si2 O24 1.655(13) . ?
Si3 O41 1.590(10) . ?
Si3 O42 1.594(12) . ?
Si3 O43A 1.63(2) . ?
Si3 O43B 1.65(2) . ?
Si3 O44A 1.66(2) . ?
Si3 O44B 1.61(2) . ?
Si4 O61 1.570(11) . ?
Si4 O62 1.609(11) . ?
Si4 O63 1.609(11) . ?
Si4 O64 1.641(12) . ?
Si5 N2 1.698(13) . ?
Si5 C81 1.867(17) . ?
Si5 C82 1.876(16) . ?
Si5 C83 1.876(19) . ?
Si6 N2 1.697(13) . ?
Si6 C84 1.877(16) . ?
Si6 C85 1.84(2) . ?
Si6 C86 1.860(19) . ?
Si7 N3 1.713(15) . ?
Si7 C87 1.90(2) . ?
Si7 C88 1.91(2) . ?
Si7 C89 1.90(2) . ?
Si8 N3 1.725(17) . ?
Si8 C90 1.900(18) . ?
Si8 C91 1.87(2) . ?
Si8 C92 1.906(19) . ?
O2 C1 1.445(18) . ?
O3 C5 1.43(2) . ?
O4 C9 1.41(2) . ?
O22 C21 1.40(2) . ?
O23 C25 1.441(19) . ?
O24 C29 1.45(2) . ?
O42 C41 1.442(19) . ?
O43A C45 1.46(3) . ?
O43B C45 1.50(3) . ?
O44A C49 1.45(3) . ?
O44B C49 1.47(3) . ?
O62 C61 1.41(2) . ?
O63 C65 1.403(19) . ?
O64 C69 1.39(2) . ?
C1 C2 1.51(2) . ?
C1 C3 1.53(2) . ?
C1 C4 1.50(2) . ?
C2 H2A 0.9800 . ?
C2 H2B 0.9800 . ?
C2 H2C 0.9800 . ?
C3 H3A 0.9800 . ?
C3 H3B 0.9800 . ?
C3 H3C 0.9800 . ?
C4 H4A 0.9800 . ?
C4 H4B 0.9800 . ?
C4 H4C 0.9800 . ?
C5 C6 1.505(10) . ?
C5 C7 1.508(10) . ?
C5 C8 1.514(10) . ?
C6 H6A 0.9800 . ?
C6 H6B 0.9800 . ?
C6 H6C 0.9800 . ?
C7 H7A 0.9800 . ?
C7 H7B 0.9800 . ?
C7 H7C 0.9800 . ?
C8 H8A 0.9800 . ?
C8 H8B 0.9800 . ?
C8 H8C 0.9800 . ?
C9 C10 1.49(3) . ?
C9 C11 1.49(2) . ?
C9 C12 1.50(2) . ?
C10 H10A 0.9800 . ?
C10 H10B 0.9800 . ?
C10 H10C 0.9800 . ?
C11 H11A 0.9800 . ?
C11 H11B 0.9800 . ?
C11 H11C 0.9800 . ?
C12 H12A 0.9800 . ?
C12 H12B 0.9800 . ?
C12 H12C 0.9800 . ?
C21 C22 1.516(10) . ?
C21 C23 1.512(10) . ?
C21 C24 1.53(3) . ?
C22 H22A 0.9800 . ?
C22 H22B 0.9800 . ?
C22 H22C 0.9800 . ?
C23 H23A 0.9800 . ?
C23 H23B 0.9800 . ?
C23 H23C 0.9800 . ?
C24 H24A 0.9800 . ?
C24 H24B 0.9800 . ?
C24 H24C 0.9800 . ?
C25 C26 1.514(10) . ?
C25 C27 1.512(10) . ?
C25 C28 1.51(2) . ?
C26 H26A 0.9800 . ?
C26 H26B 0.9800 . ?
C26 H26C 0.9800 . ?
C27 H27A 0.9800 . ?
C27 H27B 0.9800 . ?
C27 H27C 0.9800 . ?
C28 H28A 0.9800 . ?
C28 H28B 0.9800 . ?
C28 H28C 0.9800 . ?
C29 C30 1.506(10) . ?
C29 C31 1.54(3) . ?
C29 C32 1.513(10) . ?
C30 H30A 0.9800 . ?
C30 H30B 0.9800 . ?
C30 H30C 0.9800 . ?
C31 H31A 0.9800 . ?
C31 H31B 0.9800 . ?
C31 H31C 0.9800 . ?
C32 H32A 0.9800 . ?
C32 H32B 0.9800 . ?
C32 H32C 0.9800 . ?
C41 C42 1.52(3) . ?
C41 C43 1.54(3) . ?
C41 C44 1.53(2) . ?
C42 H42A 0.9800 . ?
C42 H42B 0.9800 . ?
C42 H42C 0.9800 . ?
C43 H43A 0.9800 . ?
C43 H43B 0.9800 . ?
C43 H43C 0.9800 . ?
C44 H44A 0.9800 . ?
C44 H44B 0.9800 . ?
C44 H44C 0.9800 . ?
C45 C46 1.512(10) . ?
C45 C47 1.514(10) . ?
C45 C48 1.516(10) . ?
C46 H46A 0.9800 . ?
C46 H46B 0.9800 . ?
C46 H46C 0.9800 . ?
C47 H47A 0.9800 . ?
C47 H47B 0.9800 . ?
C47 H47C 0.9800 . ?
C48 H48A 0.9800 . ?
C48 H48B 0.9800 . ?
C48 H48C 0.9800 . ?
C49 C50 1.513(9) . ?
C49 C51 1.517(9) . ?
C49 C52 1.514(9) . ?
C50 H50A 0.9800 . ?
C50 H50B 0.9800 . ?
C50 H50C 0.9800 . ?
C51 H51A 0.9800 . ?
C51 H51B 0.9800 . ?
C51 H51C 0.9800 . ?
C52 H52A 0.9800 . ?
C52 H52B 0.9800 . ?
C52 H52C 0.9800 . ?
C61 C62 1.47(3) . ?
C61 C63 1.53(2) . ?
C61 C64 1.55(2) . ?
C62 H62A 0.9800 . ?
C62 H62B 0.9800 . ?
C62 H62C 0.9800 . ?
C63 H63A 0.9800 . ?
C63 H63B 0.9800 . ?
C63 H63C 0.9800 . ?
C64 H64A 0.9800 . ?
C64 H64B 0.9800 . ?
C64 H64C 0.9800 . ?
C65 C66 1.508(10) . ?
C65 C67 1.57(3) . ?
C65 C68 1.512(10) . ?
C66 H66A 0.9800 . ?
C66 H66B 0.9800 . ?
C66 H66C 0.9800 . ?
C67 H67A 0.9800 . ?
C67 H67B 0.9800 . ?
C67 H67C 0.9800 . ?
C68 H68A 0.9800 . ?
C68 H68B 0.9800 . ?
C68 H68C 0.9800 . ?
C69 C70 1.529(10) . ?
C69 C71 1.53(3) . ?
C69 C72 1.52(3) . ?
C70 H70A 0.9800 . ?
C70 H70B 0.9800 . ?
C70 H70C 0.9800 . ?
C71 H71A 0.9800 . ?
C71 H71B 0.9800 . ?
C71 H71C 0.9800 . ?
C72 H72A 0.9800 . ?
C72 H72B 0.9800 . ?
C72 H72C 0.9800 . ?
C81 H81A 0.9800 . ?
C81 H81B 0.9800 . ?
C81 H81C 0.9800 . ?
C82 H82A 0.9800 . ?
C82 H82B 0.9800 . ?
C82 H82C 0.9800 . ?
C83 H83A 0.9800 . ?
C83 H83B 0.9800 . ?
C83 H83C 0.9800 . ?
C84 H84A 0.9800 . ?
C84 H84B 0.9800 . ?
C84 H84C 0.9800 . ?
C85 H85A 0.9800 . ?
C85 H85B 0.9800 . ?
C85 H85C 0.9800 . ?
C86 H86A 0.9800 . ?
C86 H86B 0.9800 . ?
C86 H86C 0.9800 . ?
C87 H87A 0.9800 . ?
C87 H87B 0.9800 . ?
C87 H87C 0.9800 . ?
C88 H88A 0.9800 . ?
C88 H88B 0.9800 . ?
C88 H88C 0.9800 . ?
C89 H89A 0.9800 . ?
C89 H89B 0.9800 . ?
C89 H89C 0.9800 . ?
C90 H90A 0.9800 . ?
C90 H90B 0.9800 . ?
C90 H90C 0.9800 . ?
C91 H91A 0.9800 . ?
C91 H91B 0.9800 . ?
C91 H91C 0.9800 . ?
C92 H92A 0.9800 . ?
C92 H92B 0.9800 . ?
C92 H92C 0.9800 . ?
U3 U4 4.0741(5) . ?
U3 K3A 3.907(4) . ?
U3 K3B 4.104(7) . ?
U3 K4A 3.884(5) . ?
U3 K4B 3.995(5) . ?
U3 O101 2.274(8) . ?
U3 O121 2.232(9) . ?
U3 N21 2.136(11) . ?
U3 N22 2.380(10) . ?
U4 K3A 3.839(4) . ?
U4 K3B 3.944(7) . ?
U4 K4A 3.942(5) . ?
U4 K4B 4.037(5) . ?
U4 O141 2.240(10) . ?
U4 O161 2.189(10) . ?
U4 N21 2.055(11) . ?
U4 N23 2.377(11) . ?
K3A Si9 3.214(5) . ?
K3A Si12 3.462(5) . ?
K3A O101 2.994(10) . ?
K3A O102 3.069(11) . ?
K3A O104 3.006(10) . ?
K3A O161 2.888(11) . ?
K3A O164 2.808(11) . ?
K3A N21 3.060(12) . ?
K3B K4B 4.699(9) . ?
K3B Si9 3.455(7) . ?
K3B Si12 3.425(7) . ?
K3B O101 3.293(11) . ?
K3B O102 2.955(11) . ?
K3B O161 2.893(12) . ?
K3B O164 2.928(13) . ?
K3B N21 3.146(13) . ?
K4A Si10 3.320(6) . ?
K4A Si11 3.317(7) . ?
K4A O121 2.920(10) . ?
K4A O124 2.946(11) . ?
K4A O141 3.047(12) . ?
K4A O142 2.904(15) . ?
K4A O143 3.083(15) . ?
K4A N21 3.065(12) . ?
K4B Si10 3.400(6) . ?
K4B Si11 3.479(7) . ?
K4B O121 3.030(10) . ?
K4B O122 3.198(12) . ?
K4B O124 3.292(12) . ?
K4B O141 3.239(12) . ?
K4B O142 2.746(14) . ?
K4B N21 3.098(12) . ?
Si9 O101 1.579(9) . ?
Si9 O102 1.619(10) . ?
Si9 O103 1.622(9) . ?
Si9 O104 1.640(9) . ?
Si10 O121 1.591(9) . ?
Si10 O122 1.652(11) . ?
Si10 O123 1.611(10) . ?
Si10 O124 1.628(10) . ?
Si11 O141 1.577(10) . ?
Si11 O142 1.637(14) . ?
Si11 O143 1.730(16) . ?
Si11 O144 1.550(14) . ?
Si12 O161 1.605(10) . ?
Si12 O162 1.629(12) . ?
Si12 O163 1.580(13) . ?
Si12 O164 1.630(12) . ?
Si13 N22 1.716(12) . ?
Si13 C181 1.854(16) . ?
Si13 C182 1.875(15) . ?
Si13 C183 1.843(15) . ?
Si14 N22 1.700(12) . ?
Si14 C184 1.840(16) . ?
Si14 C185 1.878(16) . ?
Si14 C186 1.832(16) . ?
Si15 N23 1.686(14) . ?
Si15 C187 1.876(17) . ?
Si15 C188 1.849(17) . ?
Si15 C189 1.878(19) . ?
Si16 N23 1.723(13) . ?
Si16 C190 1.886(18) . ?
Si16 C191 1.88(2) . ?
Si16 C192 1.84(2) . ?
O102 C101 1.462(17) . ?
O103 C105 1.410(16) . ?
O104 C109 1.461(17) . ?
O122 C121 1.423(18) . ?
O123 C125 1.454(18) . ?
O124 C129 1.433(17) . ?
O142 C141 1.38(2) . ?
O143 C145 1.41(2) . ?
O144 C149 1.49(3) . ?
O162 C161 1.41(2) . ?
O163 C165 1.44(2) . ?
O164 C169 1.45(2) . ?
C101 C102 1.52(2) . ?
C101 C103 1.51(2) . ?
C101 C104 1.512(9) . ?
C102 H10D 0.9800 . ?
C102 H10E 0.9800 . ?
C102 H10F 0.9800 . ?
C103 H10G 0.9800 . ?
C103 H10H 0.9800 . ?
C103 H10I 0.9800 . ?
C104 H10J 0.9800 . ?
C104 H10K 0.9800 . ?
C104 H10L 0.9800 . ?
C105 C106 1.49(2) . ?
C105 C107 1.50(2) . ?
C105 C108 1.53(2) . ?
C106 H10M 0.9800 . ?
C106 H10N 0.9800 . ?
C106 H10O 0.9800 . ?
C107 H10P 0.9800 . ?
C107 H10Q 0.9800 . ?
C107 H10R 0.9800 . ?
C108 H10S 0.9800 . ?
C108 H10T 0.9800 . ?
C108 H10U 0.9800 . ?
C109 C110 1.48(2) . ?
C109 C111 1.50(2) . ?
C109 C112 1.55(2) . ?
C110 H11D 0.9800 . ?
C110 H11E 0.9800 . ?
C110 H11F 0.9800 . ?
C111 H11G 0.9800 . ?
C111 H11H 0.9800 . ?
C111 H11I 0.9800 . ?
C112 H11J 0.9800 . ?
C112 H11K 0.9800 . ?
C112 H11L 0.9800 . ?
C121 C122 1.513(9) . ?
C121 C123 1.512(9) . ?
C121 C124 1.52(2) . ?
C122 H12D 0.9800 . ?
C122 H12E 0.9800 . ?
C122 H12F 0.9800 . ?
C123 H12G 0.9800 . ?
C123 H12H 0.9800 . ?
C123 H12I 0.9800 . ?
C124 H12J 0.9800 . ?
C124 H12K 0.9800 . ?
C124 H12L 0.9800 . ?
C125 C126 1.48(2) . ?
C125 C127 1.51(2) . ?
C125 C128 1.46(2) . ?
C126 H12M 0.9800 . ?
C126 H12N 0.9800 . ?
C126 H12O 0.9800 . ?
C127 H12P 0.9800 . ?
C127 H12Q 0.9800 . ?
C127 H12R 0.9800 . ?
C128 H12S 0.9800 . ?
C128 H12T 0.9800 . ?
C128 H12U 0.9800 . ?
C129 C130 1.50(2) . ?
C129 C131 1.54(2) . ?
C129 C132 1.49(2) . ?
C130 H13A 0.9800 . ?
C130 H13B 0.9800 . ?
C130 H13C 0.9800 . ?
C131 H13D 0.9800 . ?
C131 H13E 0.9800 . ?
C131 H13F 0.9800 . ?
C132 H13G 0.9800 . ?
C132 H13H 0.9800 . ?
C132 H13I 0.9800 . ?
C141 C142 1.510(10) . ?
C141 C143 1.510(10) . ?
C141 C144 1.527(10) . ?
C142 H14A 0.9800 . ?
C142 H14B 0.9800 . ?
C142 H14C 0.9800 . ?
C143 H14D 0.9800 . ?
C143 H14E 0.9800 . ?
C143 H14F 0.9800 . ?
C144 H14G 0.9800 . ?
C144 H14H 0.9800 . ?
C144 H14I 0.9800 . ?
C145 C146 1.526(10) . ?
C145 C147 1.514(10) . ?
C145 C148 1.512(10) . ?
C146 H14J 0.9800 . ?
C146 H14K 0.9800 . ?
C146 H14L 0.9800 . ?
C147 H14M 0.9800 . ?
C147 H14N 0.9800 . ?
C147 H14O 0.9800 . ?
C148 H14P 0.9800 . ?
C148 H14Q 0.9800 . ?
C148 H14R 0.9800 . ?
C149 C150 1.509(10) . ?
C149 C151 1.511(10) . ?
C149 C152 1.507(10) . ?
C150 H15A 0.9800 . ?
C150 H15B 0.9800 . ?
C150 H15C 0.9800 . ?
C151 H15D 0.9800 . ?
C151 H15E 0.9800 . ?
C151 H15F 0.9800 . ?
C152 H15G 0.9800 . ?
C152 H15H 0.9800 . ?
C152 H15I 0.9800 . ?
C161 C162 1.511(10) . ?
C161 C163 1.515(10) . ?
C161 C164 1.515(10) . ?
C162 H16A 0.9800 . ?
C162 H16B 0.9800 . ?
C162 H16C 0.9800 . ?
C163 H16D 0.9800 . ?
C163 H16E 0.9800 . ?
C163 H16F 0.9800 . ?
C164 H16G 0.9800 . ?
C164 H16H 0.9800 . ?
C164 H16I 0.9800 . ?
C165 C166 1.508(10) . ?
C165 C167 1.508(10) . ?
C165 C168 1.44(3) . ?
C166 H16J 0.9800 . ?
C166 H16K 0.9800 . ?
C166 H16L 0.9800 . ?
C167 H16M 0.9800 . ?
C167 H16N 0.9800 . ?
C167 H16O 0.9800 . ?
C168 H16P 0.9800 . ?
C168 H16Q 0.9800 . ?
C168 H16R 0.9800 . ?
C169 C170 1.51(2) . ?
C169 C171 1.52(2) . ?
C169 C172 1.51(2) . ?
C170 H17A 0.9800 . ?
C170 H17B 0.9800 . ?
C170 H17C 0.9800 . ?
C171 H17D 0.9800 . ?
C171 H17E 0.9800 . ?
C171 H17F 0.9800 . ?
C172 H17G 0.9800 . ?
C172 H17H 0.9800 . ?
C172 H17I 0.9800 . ?
C181 H18A 0.9800 . ?
C181 H18B 0.9800 . ?
C181 H18C 0.9800 . ?
C182 H18D 0.9800 . ?
C182 H18E 0.9800 . ?
C182 H18F 0.9800 . ?
C183 H18G 0.9800 . ?
C183 H18H 0.9800 . ?
C183 H18I 0.9800 . ?
C184 H18J 0.9800 . ?
C184 H18K 0.9800 . ?
C184 H18L 0.9800 . ?
C185 H18M 0.9800 . ?
C185 H18N 0.9800 . ?
C185 H18O 0.9800 . ?
C186 H18P 0.9800 . ?
C186 H18Q 0.9800 . ?
C186 H18R 0.9800 . ?
C187 H18S 0.9800 . ?
C187 H18T 0.9800 . ?
C187 H18U 0.9800 . ?
C188 H18V 0.9800 . ?
C188 H18W 0.9800 . ?
C188 H18X 0.9800 . ?
C189 H18Y 0.9800 . ?
C189 H 0.9800 . ?
C189 HA 0.9800 . ?
C190 H19A 0.9800 . ?
C190 H19B 0.9800 . ?
C190 H19C 0.9800 . ?
C191 H19D 0.9800 . ?
C191 H19E 0.9800 . ?
C191 H19F 0.9800 . ?
C192 H19G 0.9800 . ?
C192 H19H 0.9800 . ?
C192 H19I 0.9800 . ?
C201 H20A 0.9800 . ?
C201 H20B 0.9800 . ?
C201 H20C 0.9800 . ?
C201 C202 1.511(17) . ?
C202 H20D 0.9900 . ?
C202 H20E 0.9900 . ?
C202 C203 1.503(17) . ?
C203 H20F 0.9900 . ?
C203 H20G 0.9900 . ?
C203 C204 1.509(16) . ?
C204 H20H 0.9900 . ?
C204 H20I 0.9900 . ?
C204 C205 1.503(17) . ?
C205 H20J 0.9900 . ?
C205 H20K 0.9900 . ?
C205 C206 1.509(17) . ?
C206 H20L 0.9800 . ?
C206 H20M 0.9800 . ?
C206 H20N 0.9800 . ?
C207 H20O 0.9800 . ?
C207 H20P 0.9800 . ?
C207 H20Q 0.9800 . ?
C207 C208 1.511(18) . ?
C208 H20R 0.9900 . ?
C208 H20S 0.9900 . ?
C208 C209 1.515(18) . ?
C209 H20T 0.9900 . ?
C209 H20U 0.9900 . ?
C209 C210 1.507(18) . ?
C210 H21A 0.9900 . ?
C210 H21B 0.9900 . ?
C210 C211 1.524(18) . ?
C211 H21C 0.9900 . ?
C211 H21D 0.9900 . ?
C211 C212 1.523(18) . ?
C212 H21E 0.9800 . ?
C212 H21F 0.9800 . ?
C212 H21G 0.9800 . ?

loop_
_geom_torsion_atom_site_label_1
_geom_torsion_atom_site_label_2
_geom_torsion_atom_site_label_3
_geom_torsion_atom_site_label_4
_geom_torsion
_geom_torsion_site_symmetry_1
_geom_torsion_site_symmetry_2
_geom_torsion_site_symmetry_3
_geom_torsion_site_symmetry_4
_geom_torsion_publ_flag
U2 Si8 N3 Si7 179.1(16) . . . . ?
K1 Si1 O1 U1 170(3) . . . . ?
K1 Si1 O2 C1 146.0(16) . . . . ?
K1 Si1 O3 C5 -23(3) . . . . ?
K1 Si1 O4 C9 112.4(15) . . . . ?
K1 Si4 O61 U2 7(2) . . . . ?
K1 Si4 O62 C61 178.1(13) . . . . ?
K1 Si4 O63 C65 -140.8(17) . . . . ?
K1 Si4 O64 C69 -135.5(18) . . . . ?
K1 O2 C1 C2 23.1(17) . . . . ?
K1 O2 C1 C3 -91.4(14) . . . . ?
K1 O2 C1 C4 147.2(12) . . . . ?
K1 O63 C65 C66 163.7(12) . . . . ?
K1 O63 C65 C67 -79.2(14) . . . . ?
K1 O63 C65 C68 36.5(18) . . . . ?
K1 O64 C69 C70 -48.0(17) . . . . ?
K1 O64 C69 C71 -173.6(11) . . . . ?
K1 O64 C69 C72 64.4(15) . . . . ?
K2 Si2 O21 U1 135(2) . . . . ?
K2 Si2 O22 C21 -161.4(13) . . . . ?
K2 Si2 O23 C25 25.7(17) . . . . ?
K2 Si2 O24 C29 174.6(17) . . . . ?
K2 Si3 O41 U2 147(3) . . . . ?
K2 Si3 O42 C41 141.3(18) . . . . ?
K2 Si3 O43B C45 -142.9(12) . . . . ?
K2 Si3 O44A C49 144.9(18) . . . . ?
K2 Si3 O44B C49 15(2) . . . . ?
K2 O24 C29 C30 117.9(17) . . . . ?
K2 O24 C29 C31 2.9(17) . . . . ?
K2 O24 C29 C32 -113.9(16) . . . . ?
K2 O42 C41 C42 9.0(19) . . . . ?
K2 O42 C41 C43 -108.3(14) . . . . ?
K2 O42 C41 C44 133.9(13) . . . . ?
K2 O44A C49 C50 -149.7(12) . . . . ?
K2 O44A C49 C51 71.3(19) . . . . ?
K2 O44A C49 C52 -39.0(15) . . . . ?
Si1 O2 C1 C2 -114.9(15) . . . . ?
Si1 O2 C1 C3 130.7(14) . . . . ?
Si1 O2 C1 C4 9(2) . . . . ?
Si1 O3 C5 C6 43(2) . . . . ?
Si1 O3 C5 C7 164.7(14) . . . . ?
Si1 O3 C5 C8 -75.4(19) . . . . ?
Si1 O4 C9 C10 33(2) . . . . ?
Si1 O4 C9 C11 -87.4(18) . . . . ?
Si1 O4 C9 C12 155.9(13) . . . . ?
Si2 O22 C21 C22 46(2) . . . . ?
Si2 O22 C21 C23 167.3(13) . . . . ?
Si2 O22 C21 C24 -77.8(18) . . . . ?
Si2 O23 C25 C26 128.5(16) . . . . ?
Si2 O23 C25 C27 -112.1(17) . . . . ?
Si2 O23 C25 C28 8(2) . . . . ?
Si2 O24 C29 C30 -56(2) . . . . ?
Si2 O24 C29 C31 -171.2(14) . . . . ?
Si2 O24 C29 C32 72(2) . . . . ?
Si3 O42 C41 C42 -120.5(17) . . . . ?
Si3 O42 C41 C43 122.1(16) . . . . ?
Si3 O42 C41 C44 4(3) . . . . ?
Si3 O43A C45 C46 49(3) . . . . ?
Si3 O43A C45 C47 161.8(18) . . . . ?
Si3 O43A C45 C48 -84(2) . . . . ?
Si3 O43B C45 C46 159.8(18) . . . . ?
Si3 O43B C45 C47 -95(2) . . . . ?
Si3 O43B C45 C48 50(2) . . . . ?
Si3 O44A C49 C50 85.3(19) . . . . ?
Si3 O44A C49 C51 -54(2) . . . . ?
Si3 O44A C49 C52 -164.1(17) . . . . ?
Si3 O44B C49 C50 -157.4(19) . . . . ?
Si3 O44B C49 C51 91(2) . . . . ?
Si3 O44B C49 C52 -39(3) . . . . ?
Si4 O62 C61 C62 -50(2) . . . . ?
Si4 O62 C61 C63 68(2) . . . . ?
Si4 O62 C61 C64 -172.3(13) . . . . ?
Si4 O63 C65 C66 -65(2) . . . . ?
Si4 O63 C65 C67 52(2) . . . . ?
Si4 O63 C65 C68 167.4(14) . . . . ?
Si4 O64 C69 C70 81(2) . . . . ?
Si4 O64 C69 C71 -44(2) . . . . ?
Si4 O64 C69 C72 -166.3(15) . . . . ?
O1 Si1 O2 K1 29.8(5) . . . . ?
O1 Si1 O2 C1 175.9(14) . . . . ?
O1 Si1 O3 C5 47.0(16) . . . . ?
O1 Si1 O4 C9 57.5(16) . . . . ?
O2 Si1 O1 U1 140(3) . . . . ?
O2 Si1 O1 K1 -30.0(6) . . . . ?
O2 Si1 O3 C5 -80.7(15) . . . . ?
O2 Si1 O4 C9 169.4(15) . . . . ?
O3 Si1 O1 U1 8(3) . . . . ?
O3 Si1 O1 K1 -162.0(6) . . . . ?
O3 Si1 O2 K1 163.9(5) . . . . ?
O3 Si1 O2 C1 -50.1(16) . . . . ?
O3 Si1 O4 C9 -71.4(16) . . . . ?
O4 Si1 O1 U1 -111(3) . . . . ?
O4 Si1 O1 K1 78.5(6) . . . . ?
O4 Si1 O2 K1 -87.1(5) . . . . ?
O4 Si1 O2 C1 59.0(15) . . . . ?
O4 Si1 O3 C5 171.4(13) . . . . ?
O21 Si2 O22 C21 -92.2(16) . . . . ?
O21 Si2 O23 C25 -40.1(18) . . . . ?
O21 Si2 O24 K2 21.2(6) . . . . ?
O21 Si2 O24 C29 -164.2(13) . . . . ?
O22 Si2 O21 U1 1(2) . . . . ?
O22 Si2 O21 K2 -133.6(6) . . . . ?
O22 Si2 O23 C25 -166.5(15) . . . . ?
O22 Si2 O24 K2 141.3(5) . . . . ?
O22 Si2 O24 C29 -44.0(15) . . . . ?
O23 Si2 O21 U1 -121(2) . . . . ?
O23 Si2 O21 K2 104.3(6) . . . . ?
O23 Si2 O22 C21 35.5(17) . . . . ?
O23 Si2 O24 K2 -103.7(6) . . . . ?
O23 Si2 O24 C29 70.9(15) . . . . ?
O24 Si2 O21 U1 117(2) . . . . ?
O24 Si2 O21 K2 -18.1(5) . . . . ?
O24 Si2 O22 C21 154.8(15) . . . . ?
O24 Si2 O23 C25 77.4(16) . . . . ?
O41 Si3 O42 K2 41.1(6) . . . . ?
O41 Si3 O42 C41 -177.7(16) . . . . ?
O41 Si3 O43A C45 47(2) . . . . ?
O41 Si3 O43B C45 -86.8(18) . . . . ?
O41 Si3 O44A K2 -46.1(6) . . . . ?
O41 Si3 O44A C49 98.9(17) . . . . ?
O41 Si3 O44B C49 -50(2) . . . . ?
O42 Si3 O41 U2 102(2) . . . . ?
O42 Si3 O41 K2 -45.2(6) . . . . ?
O42 Si3 O43A C45 -91.7(19) . . . . ?
O42 Si3 O43B C45 164.0(17) . . . . ?
O42 Si3 O44A K2 63.0(5) . . . . ?
O42 Si3 O44A C49 -152.1(17) . . . . ?
O42 Si3 O44B C49 89(2) . . . . ?
O43A Si3 O41 U2 -42(3) . . . . ?
O43A Si3 O41 K2 171.1(9) . . . . ?
O43A Si3 O42 K2 -175.9(9) . . . . ?
O43A Si3 O42 C41 -35(2) . . . . ?
O43A Si3 O44A K2 -173.5(8) . . . . ?
O43A Si3 O44A C49 -29(2) . . . . ?
O43B Si3 O41 U2 3(3) . . . . ?
O43B Si3 O41 K2 -143.6(9) . . . . ?
O43B Si3 O42 K2 148.0(8) . . . . ?
O43B Si3 O42 C41 -70.7(18) . . . . ?
O43B Si3 O44B C49 -170.1(19) . . . . ?
O44A Si3 O41 U2 -160(2) . . . . ?
O44A Si3 O41 K2 52.6(9) . . . . ?
O44A Si3 O42 K2 -65.5(8) . . . . ?
O44A Si3 O42 C41 75.8(18) . . . . ?
O44A Si3 O43A C45 165.0(17) . . . . ?
O44B Si3 O41 U2 -116(2) . . . . ?
O44B Si3 O41 K2 97.2(11) . . . . ?
O44B Si3 O42 K2 -104.2(10) . . . . ?
O44B Si3 O42 C41 37(2) . . . . ?
O44B Si3 O43B C45 45(2) . . . . ?
O61 Si4 O62 C61 -8.1(18) . . . . ?
O61 Si4 O63 K1 -69.6(5) . . . . ?
O61 Si4 O63 C65 149.6(15) . . . . ?
O61 Si4 O64 K1 63.7(6) . . . . ?
O61 Si4 O64 C69 -71.8(18) . . . . ?
O62 Si4 O61 U2 -171.4(19) . . . . ?
O62 Si4 O61 K1 -178.1(6) . . . . ?
O62 Si4 O63 K1 162.1(5) . . . . ?
O62 Si4 O63 C65 21.3(18) . . . . ?
O62 Si4 O64 K1 -165.1(5) . . . . ?
O62 Si4 O64 C69 59.5(18) . . . . ?
O63 Si4 O61 U2 64(2) . . . . ?
O63 Si4 O61 K1 57.5(5) . . . . ?
O63 Si4 O62 C61 114.9(16) . . . . ?
O63 Si4 O64 K1 -49.2(5) . . . . ?
O63 Si4 O64 C69 175.3(16) . . . . ?
O64 Si4 O61 U2 -44(2) . . . . ?
O64 Si4 O61 K1 -50.3(5) . . . . ?
O64 Si4 O62 C61 -136.3(16) . . . . ?
O64 Si4 O63 K1 46.3(5) . . . . ?
O64 Si4 O63 C65 -94.5(16) . . . . ?
C81 Si5 N2 U1 -113.3(9) . . . . ?
C81 Si5 N2 Si6 70.9(12) . . . . ?
C82 Si5 N2 U1 5.1(11) . . . . ?
C82 Si5 N2 Si6 -170.7(9) . . . . ?
C83 Si5 N2 U1 124.6(9) . . . . ?
C83 Si5 N2 Si6 -51.2(12) . . . . ?
C84 Si6 N2 U1 147.3(8) . . . . ?
C84 Si6 N2 Si5 -36.8(13) . . . . ?
C85 Si6 N2 U1 -89.4(10) . . . . ?
C85 Si6 N2 Si5 86.5(11) . . . . ?
C86 Si6 N2 U1 29.2(11) . . . . ?
C86 Si6 N2 Si5 -154.9(10) . . . . ?
C87 Si7 N3 U2 151.1(10) . . . . ?
C87 Si7 N3 Si8 -27.9(15) . . . . ?
C88 Si7 N3 U2 -86.3(12) . . . . ?
C88 Si7 N3 Si8 94.7(13) . . . . ?
C89 Si7 N3 U2 33.4(12) . . . . ?
C89 Si7 N3 Si8 -145.6(11) . . . . ?
C90 Si8 N3 U2 8.6(10) . . . . ?
C90 Si8 N3 Si7 -172.3(10) . . . . ?
C91 Si8 N3 U2 -109.3(9) . . . . ?
C91 Si8 N3 Si7 69.8(13) . . . . ?
C92 Si8 N3 U2 129.1(9) . . . . ?
C92 Si8 N3 Si7 -51.8(13) . . . . ?
K3A Si9 O101 U3 -80(3) . . . . ?
K3A Si9 O102 C101 -116.8(13) . . . . ?
K3A Si9 O104 C109 -147.5(12) . . . . ?
K3A Si12 O161 U4 -146(2) . . . . ?
K3A Si12 O162 C161 146.9(13) . . . . ?
K3A Si12 O163 C165 -9.4(19) . . . . ?
K3A Si12 O164 C169 -178.9(16) . . . . ?
K3A O102 C101 C102 -11.6(15) . . . . ?
K3A O102 C101 C103 -135.2(11) . . . . ?
K3A O102 C101 C104 106.2(12) . . . . ?
K3A O104 C109 C110 -92.3(14) . . . . ?
K3A O104 C109 C111 28.9(17) . . . . ?
K3A O104 C109 C112 146.9(10) . . . . ?
K3A O164 C169 C170 -33.6(17) . . . . ?
K3A O164 C169 C171 85.0(16) . . . . ?
K3A O164 C169 C172 -152.2(11) . . . . ?
K3B Si9 O101 U3 -68(3) . . . . ?
K3B Si9 O102 C101 -120.2(13) . . . . ?
K3B Si9 O104 C109 -156.9(12) . . . . ?
K3B Si12 O161 U4 -161(2) . . . . ?
K3B Si12 O162 C161 146.4(12) . . . . ?
K3B Si12 O163 C165 -7.2(18) . . . . ?
K3B Si12 O164 C169 -165.6(15) . . . . ?
K3B O102 C101 C102 -24.4(14) . . . . ?
K3B O102 C101 C103 -148.1(11) . . . . ?
K3B O102 C101 C104 93.4(13) . . . . ?
K3B O164 C169 C170 -15.1(19) . . . . ?
K3B O164 C169 C171 103.5(15) . . . . ?
K3B O164 C169 C172 -133.7(13) . . . . ?
K4A Si10 O122 C121 -136.2(13) . . . . ?
K4A Si10 O124 C129 -130.1(13) . . . . ?
K4A Si11 O141 U4 -94(4) . . . . ?
K4A Si11 O142 C141 -138(2) . . . . ?
K4A Si11 O143 C145 -146.8(16) . . . . ?
K4A Si11 O144 C149 175(3) . . . . ?
K4A O124 C129 C130 -136.7(11) . . . . ?
K4A O124 C129 C131 102.7(12) . . . . ?
K4A O124 C129 C132 -14.4(15) . . . . ?
K4A O142 C141 C142 127.2(16) . . . . ?
K4A O142 C141 C143 -28(2) . . . . ?
K4A O142 C141 C144 -133.6(15) . . . . ?
K4A O143 C145 C146 33(2) . . . . ?
K4A O143 C145 C147 152.4(14) . . . . ?
K4A O143 C145 C148 -80(2) . . . . ?
K4B Si10 O122 C121 -129.5(13) . . . . ?
K4B Si10 O124 C129 -121.0(13) . . . . ?
K4B Si11 O141 U4 -80(4) . . . . ?
K4B Si11 O142 C141 -146(2) . . . . ?
K4B Si11 O143 C145 -154.7(15) . . . . ?
K4B Si11 O144 C149 111(3) . . . . ?
K4B O122 C121 C122 41.8(15) . . . . ?
K4B O122 C121 C123 -80.9(14) . . . . ?
K4B O122 C121 C124 158.0(10) . . . . ?
K4B O124 C129 C130 -122.3(12) . . . . ?
K4B O124 C129 C131 117.1(11) . . . . ?
K4B O124 C129 C132 0.0(15) . . . . ?
K4B O142 C141 C142 112.1(17) . . . . ?
K4B O142 C141 C143 -43(2) . . . . ?
K4B O142 C141 C144 -148.7(14) . . . . ?
Si9 O102 C101 C102 89.6(16) . . . . ?
Si9 O102 C101 C103 -34.1(19) . . . . ?
Si9 O102 C101 C104 -152.7(12) . . . . ?
Si9 O103 C105 C106 -173.9(11) . . . . ?
Si9 O103 C105 C107 -52.1(18) . . . . ?
Si9 O103 C105 C108 66.8(17) . . . . ?
Si9 O104 C109 C110 38.6(18) . . . . ?
Si9 O104 C109 C111 159.8(10) . . . . ?
Si9 O104 C109 C112 -82.2(15) . . . . ?
Si10 O122 C121 C122 154.0(12) . . . . ?
Si10 O122 C121 C123 31(2) . . . . ?
Si10 O122 C121 C124 -89.8(15) . . . . ?
Si10 O123 C125 C126 79.0(17) . . . . ?
Si10 O123 C125 C127 -166.1(12) . . . . ?
Si10 O123 C125 C128 -41(2) . . . . ?
Si10 O124 C129 C130 -19(2) . . . . ?
Si10 O124 C129 C131 -139.6(12) . . . . ?
Si10 O124 C129 C132 103.4(14) . . . . ?
Si11 O142 C141 C142 -104(2) . . . . ?
Si11 O142 C141 C143 101(2) . . . . ?
Si11 O142 C141 C144 -5(3) . . . . ?
Si11 O143 C145 C146 162.2(14) . . . . ?
Si11 O143 C145 C147 -78(2) . . . . ?
Si11 O143 C145 C148 50(2) . . . . ?
Si11 O144 C149 C150 -167.3(17) . . . . ?
Si11 O144 C149 C151 75(2) . . . . ?
Si11 O144 C149 C152 -42(2) . . . . ?
Si12 O162 C161 C162 -44(2) . . . . ?
Si12 O162 C161 C163 -159.4(15) . . . . ?
Si12 O162 C161 C164 81(2) . . . . ?
Si12 O163 C165 C166 -145.1(17) . . . . ?
Si12 O163 C165 C167 92(2) . . . . ?
Si12 O163 C165 C168 -23(3) . . . . ?
Si12 O164 C169 C170 145.0(13) . . . . ?
Si12 O164 C169 C171 -96.4(16) . . . . ?
Si12 O164 C169 C172 26(2) . . . . ?
O101 Si9 O102 K3A -58.7(4) . . . . ?
O101 Si9 O102 K3B -55.3(5) . . . . ?
O101 Si9 O102 C101 -175.5(12) . . . . ?
O101 Si9 O103 C105 -35.7(14) . . . . ?
O101 Si9 O104 K3A 52.8(5) . . . . ?
O101 Si9 O104 C109 -94.7(12) . . . . ?
O102 Si9 O101 U3 -20(3) . . . . ?
O102 Si9 O101 K3A 60.4(4) . . . . ?
O102 Si9 O101 K3B 48.0(4) . . . . ?
O102 Si9 O103 C105 86.4(13) . . . . ?
O102 Si9 O104 K3A -61.0(4) . . . . ?
O102 Si9 O104 C109 151.5(11) . . . . ?
O103 Si9 O101 U3 106(3) . . . . ?
O103 Si9 O101 K3A -173.5(4) . . . . ?
O103 Si9 O101 K3B 174.1(4) . . . . ?
O103 Si9 O102 K3A 173.6(4) . . . . ?
O103 Si9 O102 K3B 177.0(4) . . . . ?
O103 Si9 O102 C101 56.8(13) . . . . ?
O103 Si9 O104 K3A 179.4(4) . . . . ?
O103 Si9 O104 C109 31.8(13) . . . . ?
O104 Si9 O101 U3 -133(2) . . . . ?
O104 Si9 O101 K3A -52.9(5) . . . . ?
O104 Si9 O101 K3B -65.2(5) . . . . ?
O104 Si9 O102 K3A 59.4(4) . . . . ?
O104 Si9 O102 K3B 62.7(5) . . . . ?
O104 Si9 O102 C101 -57.4(13) . . . . ?
O104 Si9 O103 C105 -159.8(13) . . . . ?
O121 Si10 O122 K4B 47.0(5) . . . . ?
O121 Si10 O122 C121 -82.5(13) . . . . ?
O121 Si10 O123 C125 -41.7(15) . . . . ?
O121 Si10 O124 K4A -44.6(5) . . . . ?
O121 Si10 O124 K4B -53.8(4) . . . . ?
O121 Si10 O124 C129 -174.7(12) . . . . ?
O122 Si10 O121 K4A -64.4(5) . . . . ?
O122 Si10 O121 K4B -49.9(5) . . . . ?
O122 Si10 O123 C125 -167.1(13) . . . . ?
O122 Si10 O124 K4A 72.4(5) . . . . ?
O122 Si10 O124 K4B 63.3(4) . . . . ?
O122 Si10 O124 C129 -57.7(13) . . . . ?
O123 Si10 O121 K4A 173.0(5) . . . . ?
O123 Si10 O121 K4B -172.5(5) . . . . ?
O123 Si10 O122 K4B 175.0(4) . . . . ?
O123 Si10 O122 C121 45.6(14) . . . . ?
O123 Si10 O124 K4A -173.9(5) . . . . ?
O123 Si10 O124 K4B 176.9(5) . . . . ?
O123 Si10 O124 C129 56.0(14) . . . . ?
O124 Si10 O121 K4A 45.1(5) . . . . ?
O124 Si10 O121 K4B 59.6(5) . . . . ?
O124 Si10 O122 K4B -65.9(4) . . . . ?
O124 Si10 O122 C121 164.7(13) . . . . ?
O124 Si10 O123 C125 82.5(14) . . . . ?
O141 Si11 O142 K4A -50.6(7) . . . . ?
O141 Si11 O142 K4B -42.4(8) . . . . ?
O141 Si11 O142 C141 171.2(17) . . . . ?
O141 Si11 O143 K4A 53.9(6) . . . . ?
O141 Si11 O143 C145 -93.0(15) . . . . ?
O141 Si11 O144 C149 -37(2) . . . . ?
O142 Si11 O141 U4 -46(4) . . . . ?
O142 Si11 O141 K4A 47.6(7) . . . . ?
O142 Si11 O141 K4B 34.2(7) . . . . ?
O142 Si11 O143 K4A -54.9(5) . . . . ?
O142 Si11 O143 C145 158.3(15) . . . . ?
O142 Si11 O144 C149 97.5(17) . . . . ?
O143 Si11 O141 U4 -148(4) . . . . ?
O143 Si11 O141 K4A -54.3(6) . . . . ?
O143 Si11 O141 K4B -67.7(6) . . . . ?
O143 Si11 O142 K4A 59.4(6) . . . . ?
O143 Si11 O142 K4B 67.5(7) . . . . ?
O143 Si11 O142 C141 -78.9(19) . . . . ?
O143 Si11 O144 C149 -158.2(16) . . . . ?
O144 Si11 O141 U4 92(4) . . . . ?
O144 Si11 O141 K4A -173.9(8) . . . . ?
O144 Si11 O141 K4B 172.6(8) . . . . ?
O144 Si11 O142 K4A 168.0(7) . . . . ?
O144 Si11 O142 K4B 176.2(7) . . . . ?
O144 Si11 O142 C141 30(2) . . . . ?
O144 Si11 O143 K4A -174.7(6) . . . . ?
O144 Si11 O143 C145 38.5(17) . . . . ?
O161 Si12 O162 C161 84.9(16) . . . . ?
O161 Si12 O163 C165 53.3(19) . . . . ?
O161 Si12 O164 K3A -20.9(6) . . . . ?
O161 Si12 O164 K3B -34.1(6) . . . . ?
O161 Si12 O164 C169 160.2(13) . . . . ?
O162 Si12 O161 U4 -16(2) . . . . ?
O162 Si12 O161 K3A 130.0(6) . . . . ?
O162 Si12 O161 K3B 144.6(6) . . . . ?
O162 Si12 O163 C165 177.2(16) . . . . ?
O162 Si12 O164 K3A -136.6(5) . . . . ?
O162 Si12 O164 K3B -149.8(5) . . . . ?
O162 Si12 O164 C169 44.5(15) . . . . ?
O163 Si12 O161 U4 106(2) . . . . ?
O163 Si12 O161 K3A -107.3(7) . . . . ?
O163 Si12 O161 K3B -92.7(7) . . . . ?
O163 Si12 O162 C161 -41.3(17) . . . . ?
O163 Si12 O164 K3A 106.3(6) . . . . ?
O163 Si12 O164 K3B 93.0(7) . . . . ?
O163 Si12 O164 C169 -72.6(15) . . . . ?
O164 Si12 O161 U4 -126(2) . . . . ?
O164 Si12 O161 K3A 20.2(6) . . . . ?
O164 Si12 O161 K3B 34.7(6) . . . . ?
O164 Si12 O162 C161 -163.0(15) . . . . ?
O164 Si12 O163 C165 -69.2(18) . . . . ?
C181 Si13 N22 U3 -31.7(9) . . . . ?
C181 Si13 N22 Si14 153.3(8) . . . . ?
C182 Si13 N22 U3 -150.5(7) . . . . ?
C182 Si13 N22 Si14 34.5(11) . . . . ?
C183 Si13 N22 U3 88.4(8) . . . . ?
C183 Si13 N22 Si14 -86.6(10) . . . . ?
C184 Si14 N22 U3 114.6(8) . . . . ?
C184 Si14 N22 Si13 -70.4(10) . . . . ?
C185 Si14 N22 U3 -124.4(8) . . . . ?
C185 Si14 N22 Si13 50.6(11) . . . . ?
C186 Si14 N22 U3 -5.0(10) . . . . ?
C186 Si14 N22 Si13 170.0(8) . . . . ?
C187 Si15 N23 U4 115.4(9) . . . . ?
C187 Si15 N23 Si16 -67.8(11) . . . . ?
C188 Si15 N23 U4 -2.8(10) . . . . ?
C188 Si15 N23 Si16 174.0(9) . . . . ?
C189 Si15 N23 U4 -118.9(9) . . . . ?
C189 Si15 N23 Si16 57.9(13) . . . . ?
C190 Si16 N23 U4 -150.1(9) . . . . ?
C190 Si16 N23 Si15 33.0(13) . . . . ?
C191 Si16 N23 U4 90.5(10) . . . . ?
C191 Si16 N23 Si15 -86.4(11) . . . . ?
C192 Si16 N23 U4 -29.8(10) . . . . ?
C192 Si16 N23 Si15 153.3(10) . . . . ?
C201 C202 C203 C204 -173(2) . . . . ?
C202 C203 C204 C205 -175(2) . . . . ?
C203 C204 C205 C206 -180(2) . . . . ?
C207 C208 C209 C210 -177(3) . . . . ?
C208 C209 C210 C211 -179(3) . . . . ?
C209 C210 C211 C212 179(3) . . . . ?

loop_
_exptl_oxdiff_crystal_face_indexfrac_h
_exptl_oxdiff_crystal_face_indexfrac_k
_exptl_oxdiff_crystal_face_indexfrac_l
_exptl_oxdiff_crystal_face_x
_exptl_oxdiff_crystal_face_y
_exptl_oxdiff_crystal_face_z
-0.0000 -1.0000 -0.0000 0.0007 -0.0325 0.0382
0.0000 1.0000 0.0000 -0.0007 0.0325 -0.0382
-0.0000 0.0000 -1.0000 0.0000 0.0254 0.0216
0.0000 -0.0000 1.0000 -0.0000 -0.0254 -0.0216
1.0000 -1.0000 -2.0000 -0.1084 0.0133 0.0792
-1.0000 1.0000 2.0000 0.1084 -0.0133 -0.0792
-2.0000 -2.0000 -0.9999 0.2200 -0.0294 0.1027
2.0000 2.0000 0.9999 -0.2200 0.0294 -0.1027
